data_7009646
loop_
_publ_author_name
'Rusanova, Julia A.'
'Domasevitch, Konstantin V.'
'Vassilyeva, Olga Yu.'
'Kokozay, Vladimir N.'
'Rusanov, Eduard B.'
'Nedelko, Sergey G.'
'Chukova, Oksana V.'
'Ahrens, Birte'
'Raithby, Paul R.'

_publ_section_title
;
 New luminescent copper(I) halide complexes containing Rb+ complexes of
 18-crown-6 as counter ions prepared from zerovalent copper
;
_journal_issue 13
_journal_name_full 'Journal of the Chemical Society, Dalton Transactions'
_journal_page_first 2175
_journal_paper_doi 10.1039/b002451l
_journal_year 2000
_chemical_formula_sum 'C26 H51 Cu4 I6 N O12 Rb2'
_chemical_formula_weight 1756.18
_chemical_name_systematic
;
 ?
;
_space_group_IT_number 33
_symmetry_cell_setting orthorhombic
_symmetry_space_group_name_Hall 'P 2c -2n'
_symmetry_space_group_name_H-M 'P n a 21'
_atom_sites_solution_hydrogens geom
_atom_sites_solution_primary direct
_atom_sites_solution_secondary difmap
_audit_creation_method SHELXL-97
_cell_angle_alpha 90.00
_cell_angle_beta 90.00
_cell_angle_gamma 90.00
_cell_formula_units_Z 4
_cell_length_a 31.099(6)
_cell_length_b 10.908(2)
_cell_length_c 14.867(3)
_cell_measurement_temperature 293(2)
_cell_volume 5043.3(17)
_computing_cell_refinement Nonius
_computing_data_collection Nonius
_computing_data_reduction Nonius
_computing_molecular_graphics 'Siemens XP'
_computing_publication_material SHELXL-97
_computing_structure_refinement 'SHELXL-97 (Sheldrick, 1997)'
_computing_structure_solution 'SHELXS-97 (Sheldrick, 1990)'
_diffrn_ambient_temperature 293(2)
_diffrn_measurement_device_type 'Nonius CAD4'
_diffrn_measurement_method \w/2\q-scans
_diffrn_radiation_monochromator graphite
_diffrn_radiation_source 'fine-focus sealed tube'
_diffrn_radiation_type CuK\a
_diffrn_radiation_wavelength 1.54178
_diffrn_reflns_av_R_equivalents 0.0107
_diffrn_reflns_av_sigmaI/netI 0.0657
_diffrn_reflns_limit_h_max 35
_diffrn_reflns_limit_h_min 0
_diffrn_reflns_limit_k_max 12
_diffrn_reflns_limit_k_min 0
_diffrn_reflns_limit_l_max 16
_diffrn_reflns_limit_l_min 0
_diffrn_reflns_number 3528
_diffrn_reflns_theta_max 61.81
_diffrn_reflns_theta_min 4.30
_diffrn_standards_decay_% 0
_diffrn_standards_interval_count 247
_diffrn_standards_number 3
_exptl_absorpt_coefficient_mu 33.460
_exptl_absorpt_correction_T_max 0.0384
_exptl_absorpt_correction_T_min 0.0217
_exptl_absorpt_correction_type psi-scan
_exptl_crystal_colour yellow
_exptl_crystal_density_diffrn 2.313
_exptl_crystal_density_method 'not measured'
_exptl_crystal_description prism
_exptl_crystal_F_000 3272
_exptl_crystal_size_max 0.49
_exptl_crystal_size_mid 0.37
_exptl_crystal_size_min 0.28
_refine_diff_density_max 0.764
_refine_diff_density_min -1.144
_refine_diff_density_rms 0.187
_refine_ls_abs_structure_details 'Flack H D (1983), Acta Cryst. A39, 876-881'
_refine_ls_abs_structure_Flack 0.00(2)
_refine_ls_extinction_method none
_refine_ls_goodness_of_fit_ref 1.020
_refine_ls_hydrogen_treatment mixed
_refine_ls_matrix_type full
_refine_ls_number_parameters 301
_refine_ls_number_reflns 3514
_refine_ls_number_restraints 165
_refine_ls_restrained_S_all 1.007
_refine_ls_R_factor_all 0.1063
_refine_ls_R_factor_gt 0.0654
_refine_ls_shift/su_max 0.000
_refine_ls_shift/su_mean 0.000
_refine_ls_structure_factor_coef Fsqd
_refine_ls_weighting_details 'calc w=1/[\s^2^(Fo^2^)+(0.0857P)^2^] where P=(Fo^2^+2Fc^2^)/3'
_refine_ls_weighting_scheme calc
_refine_ls_wR_factor_gt 0.1404
_refine_ls_wR_factor_ref 0.1602
_reflns_number_gt 2203
_reflns_number_total 3525
_reflns_threshold_expression >2sigma(I)
_cod_data_source_file b002451l.txt
_cod_data_source_block 159cu
_cod_depositor_comments
;
The following automatic conversions were performed:

'_exptl_absorpt_correction_type' tag value 'psi-scans' was replaced
with 'psi-scan' value.

Automatic conversion script
Id: cif_fix_values 1646 2011-03-28 12:23:43Z adriana 
;
_cod_original_sg_symbol_H-M Pna2(1)
_cod_database_code 7009646

loop_
_symmetry_equiv_pos_as_xyz
'x, y, z'
'-x, -y, z+1/2'
'x+1/2, -y+1/2, z'
'-x+1/2, y+1/2, z+1/2'

loop_
_atom_site_label
_atom_site_type_symbol
_atom_site_fract_x
_atom_site_fract_y
_atom_site_fract_z
_atom_site_U_iso_or_equiv
_atom_site_adp_type
_atom_site_occupancy
_atom_site_symmetry_multiplicity
_atom_site_calc_flag
_atom_site_refinement_flags
_atom_site_disorder_assembly
_atom_site_disorder_group
I1 I 0.17057(15) -0.1163(4) 0.5497(2) 0.0742(15) Uani 1 1 d . . .
I2 I 0.20187(5) 0.22216(17) 0.4023(3) 0.0679(5) Uani 1 1 d . . .
I3 I 0.17095(15) -0.1171(4) 0.2555(3) 0.0721(14) Uani 1 1 d . . .
I4 I 0.07809(14) 0.1974(4) 0.5496(2) 0.0669(13) Uani 1 1 d . . .
I5 I 0.07925(14) 0.1956(4) 0.2542(2) 0.0595(12) Uani 1 1 d . . .
I6 I 0.04683(6) -0.14323(16) 0.4043(4) 0.0686(5) Uani 1 1 d . . .
Rb2 Rb 0.27503(8) -0.0923(2) 0.4051(5) 0.0684(8) Uani 1 1 d . . .
Rb1 Rb -0.02310(8) 0.3093(2) 0.4070(5) 0.0601(7) Uani 1 1 d . . .
Cu1A Cu 0.07099(11) 0.0767(3) 0.4079(8) 0.0435(10) Uani 0.80 1 d PU . .
Cu2A Cu 0.1475(3) 0.0937(9) 0.3133(5) 0.041(3) Uani 0.80 1 d PU . .
Cu3A Cu 0.12725(13) -0.1180(3) 0.4072(10) 0.0525(11) Uani 0.80 1 d PU . .
Cu4A Cu 0.1480(4) 0.0944(10) 0.4977(6) 0.053(3) Uani 0.80 1 d PU . .
Cu1B Cu 0.1742(5) 0.0153(14) 0.414(3) 0.046(5) Uani 0.20 1 d PU . .
Cu2B Cu 0.0973(9) -0.012(3) 0.5051(15) 0.028(7) Uani 0.20 1 d PU . .
Cu3B Cu 0.1187(4) 0.2058(13) 0.4152(19) 0.032(4) Uani 0.20 1 d PU . .
Cu4B Cu 0.1051(9) -0.013(3) 0.3204(17) 0.037(7) Uani 0.20 1 d PU . .
N1 N 0.0496(10) 0.493(3) 0.384(2) 0.094(11) Uiso 1 1 d . . .
C1 C 0.0831(11) 0.509(3) 0.401(5) 0.085(10) Uiso 1 1 d . . .
C2 C 0.1274(11) 0.540(3) 0.439(3) 0.115(15) Uiso 1 1 d . . .
H2A H 0.1259 0.5444 0.5032 0.172 Uiso 1 1 calc R . .
H2B H 0.1368 0.6171 0.4151 0.172 Uiso 1 1 calc R . .
H2C H 0.1474 0.4769 0.4217 0.172 Uiso 1 1 calc R . .
C3 C -0.0527(16) 0.320(3) 0.168(2) 0.082(16) Uiso 1 1 d D . .
H3A H -0.0219 0.3144 0.1589 0.098 Uiso 1 1 calc R . .
H3B H -0.0664 0.2979 0.1121 0.098 Uiso 1 1 calc R . .
C4 C -0.0620(14) 0.440(3) 0.184(2) 0.100(14) Uiso 1 1 d D . .
H4A H -0.0491 0.4886 0.1368 0.120 Uiso 1 1 calc R . .
H4B H -0.0929 0.4504 0.1795 0.120 Uiso 1 1 calc R . .
O1 O -0.0639(8) 0.230(2) 0.2325(14) 0.093(8) Uiso 1 1 d D . .
C5 C -0.0666(17) 0.596(4) 0.301(3) 0.15(2) Uiso 1 1 d D . .
H5A H -0.0976 0.5888 0.3029 0.180 Uiso 1 1 calc R . .
H5B H -0.0597 0.6644 0.2614 0.180 Uiso 1 1 calc R . .
C6 C -0.0506(16) 0.622(4) 0.390(5) 0.19(3) Uiso 1 1 d D . .
H6A H -0.0199 0.6065 0.3905 0.223 Uiso 1 1 calc R . .
H6B H -0.0549 0.7084 0.4020 0.223 Uiso 1 1 calc R . .
O2 O -0.0495(10) 0.490(2) 0.2643(17) 0.125(11) Uiso 1 1 d D . .
C7 C -0.0483(17) 0.589(4) 0.530(3) 0.13(2) Uiso 1 1 d D . .
H7A H -0.0563 0.6721 0.5467 0.157 Uiso 1 1 calc R . .
H7B H -0.0174 0.5885 0.5207 0.157 Uiso 1 1 calc R . .
C8 C -0.0586(15) 0.507(3) 0.605(2) 0.133(19) Uiso 1 1 d D . .
H8A H -0.0434 0.5338 0.6583 0.159 Uiso 1 1 calc R . .
H8B H -0.0892 0.5106 0.6172 0.159 Uiso 1 1 calc R . .
O3 O -0.0676(9) 0.562(2) 0.4510(17) 0.130(12) Uiso 1 1 d D . .
C9 C -0.057(2) 0.299(4) 0.653(3) 0.15(3) Uiso 1 1 d D . .
H9A H -0.0389 0.3170 0.7049 0.182 Uiso 1 1 calc R . .
H9B H -0.0865 0.3128 0.6722 0.182 Uiso 1 1 calc R . .
C10 C -0.0527(11) 0.179(3) 0.635(2) 0.085(12) Uiso 1 1 d D . .
H10A H -0.0689 0.1331 0.6788 0.102 Uiso 1 1 calc R . .
H10B H -0.0227 0.1574 0.6413 0.102 Uiso 1 1 calc R . .
O4 O -0.0472(8) 0.390(2) 0.5846(15) 0.104(9) Uiso 1 1 d D . .
C11 C -0.0804(18) 0.035(4) 0.525(2) 0.18(3) Uiso 1 1 d D . .
H11A H -0.0648 -0.0267 0.5592 0.221 Uiso 1 1 calc R . .
H11B H -0.1103 0.0292 0.5435 0.221 Uiso 1 1 calc R . .
C12 C -0.0788(11) 0.001(3) 0.439(2) 0.100(13) Uiso 1 1 d D . .
H12A H -0.0663 -0.0809 0.4381 0.119 Uiso 1 1 calc R . .
H12B H -0.1084 -0.0087 0.4193 0.119 Uiso 1 1 calc R . .
O5 O -0.0659(8) 0.145(2) 0.5517(14) 0.093(8) Uiso 1 1 d D . .
C13 C -0.0618(11) 0.029(2) 0.2873(17) 0.055(9) Uiso 1 1 d D . .
H13A H -0.0441 -0.0433 0.2800 0.066 Uiso 1 1 calc R . .
H13B H -0.0913 0.0044 0.2768 0.066 Uiso 1 1 calc R . .
C14 C -0.0512(14) 0.107(4) 0.222(3) 0.111(15) Uiso 1 1 d D . .
H14A H -0.0635 0.0763 0.1663 0.133 Uiso 1 1 calc R . .
H14B H -0.0202 0.1049 0.2153 0.133 Uiso 1 1 calc R . .
O6 O -0.0589(7) 0.0633(19) 0.3740(13) 0.093(9) Uiso 1 1 d D . .
C15 C 0.3044(11) -0.311(3) 0.220(2) 0.074(11) Uiso 1 1 d D . .
H15A H 0.2937 -0.3384 0.1621 0.089 Uiso 1 1 calc R . .
H15B H 0.3355 -0.3178 0.2178 0.089 Uiso 1 1 calc R . .
C16 C 0.2905(12) -0.393(3) 0.282(2) 0.072(12) Uiso 1 1 d D . .
H16A H 0.2595 -0.3990 0.2758 0.086 Uiso 1 1 calc R . .
H16B H 0.3023 -0.4720 0.2665 0.086 Uiso 1 1 calc R . .
O7 O 0.2944(9) -0.187(2) 0.2281(15) 0.099(9) Uiso 1 1 d D . .
C17 C 0.2766(13) -0.418(3) 0.444(2) 0.123(17) Uiso 1 1 d D . .
H17A H 0.2761 -0.5065 0.4426 0.148 Uiso 1 1 calc R . .
H17B H 0.2471 -0.3885 0.4422 0.148 Uiso 1 1 calc R . .
C18 C 0.297(2) -0.376(5) 0.526(5) 0.33(7) Uiso 1 1 d D . .
H18A H 0.2897 -0.4316 0.5745 0.400 Uiso 1 1 calc R . .
H18B H 0.3282 -0.3801 0.5182 0.400 Uiso 1 1 calc R . .
O8 O 0.2987(9) -0.374(2) 0.3690(17) 0.120(11) Uiso 1 1 d D . .
C19 C 0.3103(11) -0.237(3) 0.622(2) 0.075(11) Uiso 1 1 d D . .
H19A H 0.3404 -0.2561 0.6116 0.090 Uiso 1 1 calc R . .
H19B H 0.3008 -0.2863 0.6729 0.090 Uiso 1 1 calc R . .
C20 C 0.3068(14) -0.108(3) 0.647(2) 0.072(16) Uiso 1 1 d D . .
H20A H 0.2775 -0.0903 0.6654 0.086 Uiso 1 1 calc R . .
H20B H 0.3256 -0.0908 0.6973 0.086 Uiso 1 1 calc R . .
O9 O 0.2875(8) -0.270(2) 0.5490(15) 0.086(8) Uiso 1 1 d D . .
C21 C 0.3104(13) 0.098(3) 0.593(3) 0.097(13) Uiso 1 1 d D . .
H21A H 0.2802 0.1100 0.6067 0.117 Uiso 1 1 calc R . .
H21B H 0.3267 0.1219 0.6454 0.117 Uiso 1 1 calc R . .
C22 C 0.3205(15) 0.176(3) 0.527(2) 0.078(13) Uiso 1 1 d D . .
H22A H 0.3497 0.2033 0.5373 0.094 Uiso 1 1 calc R . .
H22B H 0.3020 0.2467 0.5327 0.094 Uiso 1 1 calc R . .
O10 O 0.3172(7) -0.0337(19) 0.5785(14) 0.080(7) Uiso 1 1 d D . .
C23 C 0.3402(11) 0.193(3) 0.372(2) 0.094(14) Uiso 1 1 d D . .
H23A H 0.3344 0.2802 0.3752 0.113 Uiso 1 1 calc R . .
H23B H 0.3707 0.1820 0.3840 0.113 Uiso 1 1 calc R . .
C24 C 0.3325(18) 0.156(3) 0.288(2) 0.13(2) Uiso 1 1 d D . .
H24A H 0.3109 0.2115 0.2649 0.160 Uiso 1 1 calc R . .
H24B H 0.3587 0.1726 0.2550 0.160 Uiso 1 1 calc R . .
O11 O 0.3182(7) 0.1382(18) 0.4411(13) 0.086(8) Uiso 1 1 d D . .
C25 C 0.3022(11) 0.016(3) 0.1843(18) 0.098(13) Uiso 1 1 d D . .
H25A H 0.2720 0.0377 0.1864 0.118 Uiso 1 1 calc R . .
H25B H 0.3154 0.0648 0.1370 0.118 Uiso 1 1 calc R . .
C26 C 0.306(2) -0.103(4) 0.163(3) 0.16(4) Uiso 1 1 d D . .
H26A H 0.3355 -0.1185 0.1461 0.197 Uiso 1 1 calc R . .
H26B H 0.2883 -0.1182 0.1102 0.197 Uiso 1 1 calc R . .
O12 O 0.3205(8) 0.048(2) 0.2637(14) 0.095(8) Uiso 1 1 d D . .

loop_
_atom_site_aniso_label
_atom_site_aniso_U_11
_atom_site_aniso_U_22
_atom_site_aniso_U_33
_atom_site_aniso_U_23
_atom_site_aniso_U_13
_atom_site_aniso_U_12
I1 0.078(4) 0.083(4) 0.062(3) 0.007(2) -0.002(2) 0.003(3)
I2 0.0606(10) 0.0804(12) 0.0627(11) -0.016(3) 0.001(3) -0.0120(9)
I3 0.076(4) 0.068(3) 0.072(3) -0.029(2) 0.013(2) 0.022(2)
I4 0.069(3) 0.065(3) 0.067(2) -0.022(2) 0.001(2) 0.013(2)
I5 0.070(3) 0.065(3) 0.0436(19) -0.0038(19) -0.011(2) 0.002(2)
I6 0.0725(11) 0.0609(10) 0.0723(12) 0.001(3) -0.003(3) -0.0157(9)
Rb2 0.0786(18) 0.0751(18) 0.0514(15) 0.016(4) 0.012(4) -0.0058(15)
Rb1 0.0700(16) 0.0546(14) 0.0558(15) 0.006(4) 0.005(4) 0.0004(12)
Cu1A 0.043(2) 0.039(2) 0.048(2) 0.003(5) 0.002(5) 0.0065(17)
Cu2A 0.048(5) 0.039(5) 0.035(4) 0.000(4) 0.000(4) 0.002(4)
Cu3A 0.060(2) 0.040(2) 0.058(3) -0.010(6) 0.000(6) 0.0035(19)
Cu4A 0.055(6) 0.054(6) 0.049(5) 0.000(4) -0.008(5) 0.002(5)
Cu1B 0.045(7) 0.053(7) 0.041(9) 0.003(9) -0.003(9) 0.008(6)
Cu2B 0.028(10) 0.031(9) 0.026(9) 0.002(7) 0.008(7) 0.002(7)
Cu3B 0.034(6) 0.041(7) 0.020(9) 0.005(8) 0.002(8) 0.002(6)
Cu4B 0.038(11) 0.042(10) 0.033(9) 0.000(7) -0.007(8) -0.002(8)

loop_
_atom_type_symbol
_atom_type_description
_atom_type_scat_dispersion_real
_atom_type_scat_dispersion_imag
_atom_type_scat_source
C C 0.0181 0.0091 'International Tables Vol C Tables 4.2.6.8 and 6.1.1.4'
H H 0.0000 0.0000 'International Tables Vol C Tables 4.2.6.8 and 6.1.1.4'
N N 0.0311 0.0180 'International Tables Vol C Tables 4.2.6.8 and 6.1.1.4'
O O 0.0492 0.0322 'International Tables Vol C Tables 4.2.6.8 and 6.1.1.4'
Cu Cu -1.9646 0.5888 'International Tables Vol C Tables 4.2.6.8 and 6.1.1.4'
Rb Rb -0.4688 1.6079 'International Tables Vol C Tables 4.2.6.8 and 6.1.1.4'
I I -0.3257 6.8362 'International Tables Vol C Tables 4.2.6.8 and 6.1.1.4'

loop_
_geom_angle_atom_site_label_1
_geom_angle_atom_site_label_2
_geom_angle_atom_site_label_3
_geom_angle
_geom_angle_site_symmetry_1
_geom_angle_site_symmetry_3
_geom_angle_publ_flag
Cu1B I1 Cu3A 48.8(5) . . ?
Cu1B I1 Cu4A 40.2(6) . . ?
Cu3A I1 Cu4A 66.3(3) . . ?
Cu1B I1 Cu2B 65.4(7) . . ?
Cu3A I1 Cu2B 47.6(6) . . ?
Cu4A I1 Cu2B 44.7(7) . . ?
Cu1B I1 Rb2 58.3(4) . . ?
Cu3A I1 Rb2 89.0(2) . . ?
Cu4A I1 Rb2 90.1(3) . . ?
Cu2B I1 Rb2 123.6(6) . . ?
Cu1B I2 Cu2A 45.0(8) . . ?
Cu1B I2 Cu4A 39.9(8) . . ?
Cu2A I2 Cu4A 64.10(12) . . ?
Cu1B I2 Cu3B 65.0(5) . . ?
Cu2A I2 Cu3B 49.0(6) . . ?
Cu4A I2 Cu3B 44.1(6) . . ?
Cu1B I2 Rb2 54.5(4) . . ?
Cu2A I2 Rb2 85.1(2) . . ?
Cu4A I2 Rb2 84.5(3) . . ?
Cu3B I2 Rb2 119.5(3) . . ?
Cu4B I3 Cu2A 40.5(8) . . ?
Cu4B I3 Cu3A 42.0(6) . . ?
Cu2A I3 Cu3A 64.4(2) . . ?
Cu4B I3 Cu1B 58.1(7) . . ?
Cu2A I3 Cu1B 41.9(5) . . ?
Cu3A I3 Cu1B 44.8(4) . . ?
Cu4B I3 Rb2 114.8(6) . . ?
Cu2A I3 Rb2 89.0(2) . . ?
Cu3A I3 Rb2 86.6(2) . . ?
Cu1B I3 Rb2 56.8(3) . . ?
Cu3B I4 Cu2B 71.3(7) . . ?
Cu3B I4 Cu1A 49.8(4) . . ?
Cu2B I4 Cu1A 45.7(6) . . ?
Cu3B I4 Cu4A 46.4(5) . . ?
Cu2B I4 Cu4A 45.9(7) . . ?
Cu1A I4 Cu4A 65.8(3) . . ?
Cu3B I4 Rb1 87.7(5) . . ?
Cu2B I4 Rb1 109.5(6) . . ?
Cu1A I4 Rb1 69.06(16) . . ?
Cu4A I4 Rb1 130.0(3) . . ?
Cu2A I5 Cu4B 39.9(7) . . ?
Cu2A I5 Cu1A 64.5(2) . . ?
Cu4B I5 Cu1A 43.5(6) . . ?
Cu2A I5 Cu3B 48.2(4) . . ?
Cu4B I5 Cu3B 63.9(7) . . ?
Cu1A I5 Cu3B 45.2(4) . . ?
Cu2A I5 Rb1 125.9(2) . . ?
Cu4B I5 Rb1 107.1(6) . . ?
Cu1A I5 Rb1 66.02(15) . . ?
Cu3B I5 Rb1 81.3(4) . . ?
Cu1A I6 Cu3A 66.31(12) . . ?
Cu1A I6 Cu2B 44.2(6) . . ?
Cu3A I6 Cu2B 47.9(6) . . ?
Cu1A I6 Cu4B 44.5(7) . . ?
Cu3A I6 Cu4B 42.3(7) . . ?
Cu2B I6 Cu4B 63.8(6) . . ?
O7 Rb2 O11 112.4(6) . . ?
O7 Rb2 O9 113.7(7) . . ?
O11 Rb2 O9 112.4(6) . . ?
O7 Rb2 O12 55.8(6) . . ?
O11 Rb2 O12 57.4(6) . . ?
O9 Rb2 O12 143.3(7) . . ?
O7 Rb2 O10 141.0(7) . . ?
O11 Rb2 O10 56.5(6) . . ?
O9 Rb2 O10 56.4(6) . . ?
O12 Rb2 O10 107.2(6) . . ?
O7 Rb2 O8 57.1(6) . . ?
O11 Rb2 O8 139.1(7) . . ?
O9 Rb2 O8 56.9(6) . . ?
O12 Rb2 O8 105.4(7) . . ?
O10 Rb2 O8 104.5(6) . . ?
O7 Rb2 Cu1B 110.9(8) . . ?
O11 Rb2 Cu1B 97.0(5) . . ?
O9 Rb2 Cu1B 109.2(7) . . ?
O12 Rb2 Cu1B 107.1(7) . . ?
O10 Rb2 Cu1B 107.7(8) . . ?
O8 Rb2 Cu1B 123.9(6) . . ?
O7 Rb2 C25 40.3(6) . . ?
O11 Rb2 C25 76.9(6) . . ?
O9 Rb2 C25 149.3(7) . . ?
O12 Rb2 C25 21.1(6) . . ?
O10 Rb2 C25 128.3(6) . . ?
O8 Rb2 C25 96.3(7) . . ?
Cu1B Rb2 C25 98.1(8) . . ?
O7 Rb2 C17 77.9(7) . . ?
O11 Rb2 C17 145.1(8) . . ?
O9 Rb2 C17 39.0(7) . . ?
O12 Rb2 C17 128.1(8) . . ?
O10 Rb2 C17 93.9(7) . . ?
O8 Rb2 C17 22.7(6) . . ?
Cu1B Rb2 C17 110.6(7) . . ?
C25 Rb2 C17 118.0(8) . . ?
O7 Rb2 C18 96.1(13) . . ?
O11 Rb2 C18 123.9(12) . . ?
O9 Rb2 C18 17.7(12) . . ?
O12 Rb2 C18 134.3(12) . . ?
O10 Rb2 C18 70.7(13) . . ?
O8 Rb2 C18 39.2(13) . . ?
Cu1B Rb2 C18 117.1(12) . . ?
C25 Rb2 C18 133.4(13) . . ?
C17 Rb2 C18 23.2(11) . . ?
O7 Rb2 C21 146.8(8) . . ?
O11 Rb2 C21 39.2(7) . . ?
O9 Rb2 C21 77.2(8) . . ?
O12 Rb2 C21 96.0(7) . . ?
O10 Rb2 C21 22.8(7) . . ?
O8 Rb2 C21 127.2(8) . . ?
Cu1B Rb2 C21 93.0(8) . . ?
C25 Rb2 C21 116.1(8) . . ?
C17 Rb2 C21 115.8(9) . . ?
C18 Rb2 C21 92.8(14) . . ?
O7 Rb2 C24 74.5(7) . . ?
O11 Rb2 C24 39.1(7) . . ?
O9 Rb2 C24 140.5(9) . . ?
O12 Rb2 C24 18.7(6) . . ?
O10 Rb2 C24 92.1(8) . . ?
O8 Rb2 C24 121.0(9) . . ?
Cu1B Rb2 C24 102.4(9) . . ?
C25 Rb2 C24 37.9(7) . . ?
C17 Rb2 C24 142.7(10) . . ?
C18 Rb2 C24 139.9(13) . . ?
C21 Rb2 C24 78.2(8) . . ?
O4 Rb1 O6 109.5(7) . . ?
O4 Rb1 O2 112.0(7) . . ?
O6 Rb1 O2 112.0(7) . . ?
O4 Rb1 O1 140.0(7) . . ?
O6 Rb1 O1 55.6(6) . . ?
O2 Rb1 O1 57.8(7) . . ?
O4 Rb1 N1 95.5(8) . . ?
O6 Rb1 N1 149.6(7) . . ?
O2 Rb1 N1 72.1(8) . . ?
O1 Rb1 N1 113.9(8) . . ?
O4 Rb1 O5 55.3(6) . . ?
O6 Rb1 O5 55.0(5) . . ?
O2 Rb1 O5 138.6(8) . . ?
O1 Rb1 O5 104.4(6) . . ?
N1 Rb1 O5 141.2(8) . . ?
O4 Rb1 O3 55.1(6) . . ?
O6 Rb1 O3 131.6(7) . . ?
O2 Rb1 O3 57.0(7) . . ?
O1 Rb1 O3 104.2(7) . . ?
N1 Rb1 O3 77.0(7) . . ?
O5 Rb1 O3 100.0(7) . . ?
O4 Rb1 C6 73.0(13) . . ?
O6 Rb1 C6 141.0(9) . . ?
O2 Rb1 C6 41.4(13) . . ?
O1 Rb1 C6 96.5(13) . . ?
N1 Rb1 C6 62.3(10) . . ?
O5 Rb1 C6 120.4(12) . . ?
O3 Rb1 C6 20.5(11) . . ?
O4 Rb1 C14 144.8(9) . . ?
O6 Rb1 C14 39.6(8) . . ?
O2 Rb1 C14 78.3(8) . . ?
O1 Rb1 C14 22.0(7) . . ?
N1 Rb1 C14 119.6(9) . . ?
O5 Rb1 C14 94.0(8) . . ?
O3 Rb1 C14 125.7(8) . . ?
C6 Rb1 C14 118.3(14) . . ?
O4 Rb1 C7 39.5(7) . . ?
O6 Rb1 C7 140.0(9) . . ?
O2 Rb1 C7 75.3(8) . . ?
O1 Rb1 C7 125.6(8) . . ?
N1 Rb1 C7 70.4(9) . . ?
O5 Rb1 C7 92.6(7) . . ?
O3 Rb1 C7 21.4(7) . . ?
C6 Rb1 C7 34.3(13) . . ?
C14 Rb1 C7 146.8(10) . . ?
O4 Rb1 C3 144.2(8) . . ?
O6 Rb1 C3 76.9(7) . . ?
O2 Rb1 C3 39.5(7) . . ?
O1 Rb1 C3 21.8(7) . . ?
N1 Rb1 C3 93.2(9) . . ?
O5 Rb1 C3 125.6(8) . . ?
O3 Rb1 C3 93.6(7) . . ?
C6 Rb1 C3 80.6(14) . . ?
C14 Rb1 C3 39.4(9) . . ?
C7 Rb1 C3 113.8(8) . . ?
O4 Rb1 C13 127.1(7) . . ?
O6 Rb1 C13 18.9(5) . . ?
O2 Rb1 C13 96.3(7) . . ?
O1 Rb1 C13 38.6(6) . . ?
N1 Rb1 C13 136.4(8) . . ?
O5 Rb1 C13 73.6(5) . . ?
O3 Rb1 C13 132.2(7) . . ?
C6 Rb1 C13 132.7(12) . . ?
C14 Rb1 C13 20.7(6) . . ?
C7 Rb1 C13 148.8(9) . . ?
C3 Rb1 C13 59.0(7) . . ?
Cu2B Cu1A Cu4B 90.8(8) . . ?
Cu2B Cu1A Cu3B 90.0(11) . . ?
Cu4B Cu1A Cu3B 89.3(11) . . ?
Cu2B Cu1A I4 66.1(9) . . ?
Cu4B Cu1A I4 141.5(9) . . ?
Cu3B Cu1A I4 61.8(8) . . ?
Cu2B Cu1A I6 70.2(9) . . ?
Cu4B Cu1A I6 70.5(9) . . ?
Cu3B Cu1A I6 150.9(4) . . ?
I4 Cu1A I6 123.3(5) . . ?
Cu2B Cu1A I5 148.9(8) . . ?
Cu4B Cu1A I5 67.4(9) . . ?
Cu3B Cu1A I5 68.7(8) . . ?
I4 Cu1A I5 117.60(15) . . ?
I6 Cu1A I5 118.6(5) . . ?
Cu2B Cu1A Cu4A 45.6(9) . . ?
Cu4B Cu1A Cu4A 83.4(9) . . ?
Cu3B Cu1A Cu4A 45.2(7) . . ?
I4 Cu1A Cu4A 58.4(3) . . ?
I6 Cu1A Cu4A 109.7(3) . . ?
I5 Cu1A Cu4A 107.5(3) . . ?
Cu2B Cu1A Cu3A 48.9(8) . . ?
Cu4B Cu1A Cu3A 42.3(9) . . ?
Cu3B Cu1A Cu3A 94.1(4) . . ?
I4 Cu1A Cu3A 110.7(4) . . ?
I6 Cu1A Cu3A 56.88(12) . . ?
I5 Cu1A Cu3A 108.3(4) . . ?
Cu4A Cu1A Cu3A 60.1(3) . . ?
Cu2B Cu1A Cu2A 92.8(8) . . ?
Cu4B Cu1A Cu2A 39.3(10) . . ?
Cu3B Cu1A Cu2A 50.1(7) . . ?
I4 Cu1A Cu2A 108.5(3) . . ?
I6 Cu1A Cu2A 108.0(3) . . ?
I5 Cu1A Cu2A 56.2(3) . . ?
Cu4A Cu1A Cu2A 59.57(13) . . ?
Cu3A Cu1A Cu2A 60.2(3) . . ?
Cu2B Cu1A Rb1 130.9(9) . . ?
Cu4B Cu1A Rb1 137.8(10) . . ?
Cu3B Cu1A Rb1 95.5(4) . . ?
I4 Cu1A Rb1 73.98(19) . . ?
I6 Cu1A Rb1 113.54(12) . . ?
I5 Cu1A Rb1 75.45(19) . . ?
Cu4A Cu1A Rb1 127.9(3) . . ?
Cu3A Cu1A Rb1 170.42(16) . . ?
Cu2A Cu1A Rb1 127.1(3) . . ?
Cu4B Cu2A Cu1B 88.9(11) . . ?
Cu4B Cu2A Cu3B 91.4(11) . . ?
Cu1B Cu2A Cu3B 83.4(11) . . ?
Cu4B Cu2A I5 71.8(11) . . ?
Cu1B Cu2A I5 145.6(9) . . ?
Cu3B Cu2A I5 69.3(6) . . ?
Cu4B Cu2A I3 68.8(11) . . ?
Cu1B Cu2A I3 74.8(8) . . ?
Cu3B Cu2A I3 150.3(7) . . ?
I5 Cu2A I3 120.8(4) . . ?
Cu4B Cu2A I2 145.5(10) . . ?
Cu1B Cu2A I2 63.5(6) . . ?
Cu3B Cu2A I2 66.4(5) . . ?
I5 Cu2A I2 119.2(4) . . ?
I3 Cu2A I2 118.4(4) . . ?
Cu4B Cu2A Cu4A 86.9(10) . . ?
Cu1B Cu2A Cu4A 38.4(9) . . ?
Cu3B Cu2A Cu4A 45.1(7) . . ?
I5 Cu2A Cu4A 110.4(6) . . ?
I3 Cu2A Cu4A 109.7(5) . . ?
I2 Cu2A Cu4A 58.6(4) . . ?
Cu4B Cu2A Cu1A 44.3(10) . . ?
Cu1B Cu2A Cu1A 86.9(8) . . ?
Cu3B Cu2A Cu1A 47.2(4) . . ?
I5 Cu2A Cu1A 59.3(3) . . ?
I3 Cu2A Cu1A 110.8(4) . . ?
I2 Cu2A Cu1A 109.9(4) . . ?
Cu4A Cu2A Cu1A 59.8(4) . . ?
Cu4B Cu2A Cu3A 41.3(10) . . ?
Cu1B Cu2A Cu3A 48.1(5) . . ?
Cu3B Cu2A Cu3A 91.4(6) . . ?
I5 Cu2A Cu3A 110.4(4) . . ?
I3 Cu2A Cu3A 59.1(3) . . ?
I2 Cu2A Cu3A 110.2(4) . . ?
Cu4A Cu2A Cu3A 60.0(4) . . ?
Cu1A Cu2A Cu3A 59.5(2) . . ?
Cu4B Cu3A Cu1B 82.1(12) . . ?
Cu4B Cu3A Cu2B 88.9(6) . . ?
Cu1B Cu3A Cu2B 83.8(11) . . ?
Cu4B Cu3A I1 141.4(10) . . ?
Cu1B Cu3A I1 64.8(10) . . ?
Cu2B Cu3A I1 69.2(8) . . ?
Cu4B Cu3A I6 71.7(9) . . ?
Cu1B Cu3A I6 141.4(5) . . ?
Cu2B Cu3A I6 68.1(8) . . ?
I1 Cu3A I6 123.3(5) . . ?
Cu4B Cu3A I3 66.0(10) . . ?
Cu1B Cu3A I3 71.0(11) . . ?
Cu2B Cu3A I3 146.1(8) . . ?
I1 Cu3A I3 116.48(16) . . ?
I6 Cu3A I3 119.9(5) . . ?
Cu4B Cu3A Cu1A 45.0(9) . . ?
Cu1B Cu3A Cu1A 84.6(4) . . ?
Cu2B Cu3A Cu1A 44.3(8) . . ?
I1 Cu3A Cu1A 109.4(4) . . ?
I6 Cu3A Cu1A 56.80(12) . . ?
I3 Cu3A Cu1A 109.2(5) . . ?
Cu4B Cu3A Cu4A 84.8(10) . . ?
Cu1B Cu3A Cu4A 38.6(9) . . ?
Cu2B Cu3A Cu4A 45.3(8) . . ?
I1 Cu3A Cu4A 57.1(3) . . ?
I6 Cu3A Cu4A 109.5(3) . . ?
I3 Cu3A Cu4A 107.1(3) . . ?
Cu1A Cu3A Cu4A 59.9(3) . . ?
Cu4B Cu3A Cu2A 38.8(10) . . ?
Cu1B Cu3A Cu2A 43.6(9) . . ?
Cu2B Cu3A Cu2A 89.6(8) . . ?
I1 Cu3A Cu2A 107.3(3) . . ?
I6 Cu3A Cu2A 107.9(4) . . ?
I3 Cu3A Cu2A 56.5(3) . . ?
Cu1A Cu3A Cu2A 60.2(3) . . ?
Cu4A Cu3A Cu2A 59.48(13) . . ?
Cu1B Cu4A Cu3B 94.6(13) . . ?
Cu1B Cu4A Cu2B 97.1(11) . . ?
Cu3B Cu4A Cu2B 91.7(10) . . ?
Cu1B Cu4A I1 68.5(9) . . ?
Cu3B Cu4A I1 152.8(8) . . ?
Cu2B Cu4A I1 70.5(9) . . ?
Cu1B Cu4A I4 147.0(10) . . ?
Cu3B Cu4A I4 61.4(7) . . ?
Cu2B Cu4A I4 64.1(9) . . ?
I1 Cu4A I4 122.8(4) . . ?
Cu1B Cu4A I2 64.5(7) . . ?
Cu3B Cu4A I2 68.0(6) . . ?
Cu2B Cu4A I2 150.0(8) . . ?
I1 Cu4A I2 118.4(4) . . ?
I4 Cu4A I2 118.4(4) . . ?
Cu1B Cu4A Cu2A 43.8(10) . . ?
Cu3B Cu4A Cu2A 51.0(8) . . ?
Cu2B Cu4A Cu2A 92.9(9) . . ?
I1 Cu4A Cu2A 107.8(6) . . ?
I4 Cu4A Cu2A 107.3(6) . . ?
I2 Cu4A Cu2A 57.3(4) . . ?
Cu1B Cu4A Cu1A 91.5(9) . . ?
Cu3B Cu4A Cu1A 48.1(5) . . ?
Cu2B Cu4A Cu1A 44.4(8) . . ?
I1 Cu4A Cu1A 109.1(4) . . ?
I4 Cu4A Cu1A 55.8(3) . . ?
I2 Cu4A Cu1A 109.5(4) . . ?
Cu2A Cu4A Cu1A 60.6(4) . . ?
Cu1B Cu4A Cu3A 48.4(6) . . ?
Cu3B Cu4A Cu3A 96.2(7) . . ?
Cu2B Cu4A Cu3A 48.7(8) . . ?
I1 Cu4A Cu3A 56.6(3) . . ?
I4 Cu4A Cu3A 108.5(4) . . ?
I2 Cu4A Cu3A 109.6(4) . . ?
Cu2A Cu4A Cu3A 60.6(5) . . ?
Cu1A Cu4A Cu3A 60.0(3) . . ?
Cu4A Cu1B Cu2A 97.8(7) . . ?
Cu4A Cu1B Cu3A 93.0(11) . . ?
Cu2A Cu1B Cu3A 88.3(11) . . ?
Cu4A Cu1B I2 75.7(8) . . ?
Cu2A Cu1B I2 71.4(7) . . ?
Cu3A Cu1B I2 154.8(9) . . ?
Cu4A Cu1B I1 71.3(13) . . ?
Cu2A Cu1B I1 151.1(9) . . ?
Cu3A Cu1B I1 66.4(8) . . ?
I2 Cu1B I1 127.9(14) . . ?
Cu4A Cu1B Cu4B 93.2(10) . . ?
Cu2A Cu1B Cu4B 43.2(9) . . ?
Cu3A Cu1B Cu4B 45.5(9) . . ?
I2 Cu1B Cu4B 111.8(12) . . ?
I1 Cu1B Cu4B 109.3(9) . . ?
Cu4A Cu1B Cu3B 46.1(8) . . ?
Cu2A Cu1B Cu3B 52.0(8) . . ?
Cu3A Cu1B Cu3B 95.2(6) . . ?
I2 Cu1B Cu3B 60.7(5) . . ?
I1 Cu1B Cu3B 114.2(13) . . ?
Cu4B Cu1B Cu3B 64.2(9) . . ?
Cu4A Cu1B Cu2B 44.8(9) . . ?
Cu2A Cu1B Cu2B 93.2(8) . . ?
Cu3A Cu1B Cu2B 48.3(8) . . ?
I2 Cu1B Cu2B 116.4(10) . . ?
I1 Cu1B Cu2B 59.9(9) . . ?
Cu4B Cu1B Cu2B 62.0(5) . . ?
Cu3B Cu1B Cu2B 61.8(8) . . ?
Cu4A Cu1B I3 149.5(10) . . ?
Cu2A Cu1B I3 63.3(11) . . ?
Cu3A Cu1B I3 64.2(9) . . ?
I2 Cu1B I3 116.0(13) . . ?
I1 Cu1B I3 112.9(6) . . ?
Cu4B Cu1B I3 56.4(9) . . ?
Cu3B Cu1B I3 112.6(12) . . ?
Cu2B Cu1B I3 109.2(9) . . ?
Cu4A Cu1B Rb2 130.4(14) . . ?
Cu2A Cu1B Rb2 122.2(13) . . ?
Cu3A Cu1B Rb2 114.4(6) . . ?
I2 Cu1B Rb2 89.5(5) . . ?
I1 Cu1B Rb2 82.6(5) . . ?
Cu4B Cu1B Rb2 135.7(13) . . ?
Cu3B Cu1B Rb2 150.2(7) . . ?
Cu2B Cu1B Rb2 142.2(11) . . ?
I3 Cu1B Rb2 79.5(6) . . ?
Cu1A Cu2B Cu4A 90.0(12) . . ?
Cu1A Cu2B Cu3A 86.9(10) . . ?
Cu4A Cu2B Cu3A 86.0(10) . . ?
Cu1A Cu2B I4 68.2(9) . . ?
Cu4A Cu2B I4 70.0(10) . . ?
Cu3A Cu2B I4 144.6(13) . . ?
Cu1A Cu2B I6 65.6(8) . . ?
Cu4A Cu2B I6 141.2(11) . . ?
Cu3A Cu2B I6 64.0(7) . . ?
I4 Cu2B I6 121.4(11) . . ?
Cu1A Cu2B I1 140.9(12) . . ?
Cu4A Cu2B I1 64.8(8) . . ?
Cu3A Cu2B I1 63.2(8) . . ?
I4 Cu2B I1 123.0(11) . . ?
I6 Cu2B I1 115.6(11) . . ?
Cu1A Cu2B Cu4B 44.9(9) . . ?
Cu4A Cu2B Cu4B 82.9(12) . . ?
Cu3A Cu2B Cu4B 42.3(9) . . ?
I4 Cu2B Cu4B 107.1(15) . . ?
I6 Cu2B Cu4B 58.4(10) . . ?
I1 Cu2B Cu4B 100.0(13) . . ?
Cu1A Cu2B Cu1B 86.9(11) . . ?
Cu4A Cu2B Cu1B 38.1(8) . . ?
Cu3A Cu2B Cu1B 47.9(7) . . ?
I4 Cu2B Cu1B 103.9(10) . . ?
I6 Cu2B Cu1B 107.5(11) . . ?
I1 Cu2B Cu1B 54.7(8) . . ?
Cu4B Cu2B Cu1B 55.7(11) . . ?
Cu1A Cu2B Cu3B 46.8(7) . . ?
Cu4A Cu2B Cu3B 44.0(7) . . ?
Cu3A Cu2B Cu3B 91.8(10) . . ?
I4 Cu2B Cu3B 52.9(7) . . ?
I6 Cu2B Cu3B 109.5(10) . . ?
I1 Cu2B Cu3B 106.3(9) . . ?
Cu4B Cu2B Cu3B 60.6(11) . . ?
Cu1B Cu2B Cu3B 58.0(7) . . ?
Cu4A Cu3B Cu1A 86.7(8) . . ?
Cu4A Cu3B Cu2A 83.9(5) . . ?
Cu1A Cu3B Cu2A 82.7(8) . . ?
Cu4A Cu3B I4 72.2(9) . . ?
Cu1A Cu3B I4 68.4(7) . . ?
Cu2A Cu3B I4 142.9(8) . . ?
Cu4A Cu3B I2 67.9(5) . . ?
Cu1A Cu3B I2 139.8(7) . . ?
Cu2A Cu3B I2 64.6(5) . . ?
I4 Cu3B I2 126.6(11) . . ?
Cu4A Cu3B I5 138.2(9) . . ?
Cu1A Cu3B I5 66.1(7) . . ?
Cu2A Cu3B I5 62.5(8) . . ?
I4 Cu3B I5 120.5(5) . . ?
I2 Cu3B I5 113.0(9) . . ?
Cu4A Cu3B Cu1B 39.4(9) . . ?
Cu1A Cu3B Cu1B 86.2(6) . . ?
Cu2A Cu3B Cu1B 44.7(9) . . ?
I4 Cu3B Cu1B 108.5(11) . . ?
I2 Cu3B Cu1B 54.3(4) . . ?
I5 Cu3B Cu1B 104.6(11) . . ?
Cu4A Cu3B Cu4B 81.6(8) . . ?
Cu1A Cu3B Cu4B 43.9(8) . . ?
Cu2A Cu3B Cu4B 38.9(7) . . ?
I4 Cu3B Cu4B 108.1(8) . . ?
I2 Cu3B Cu4B 99.8(8) . . ?
I5 Cu3B Cu4B 56.6(8) . . ?
Cu1B Cu3B Cu4B 55.7(9) . . ?
Cu4A Cu3B Cu2B 44.3(7) . . ?
Cu1A Cu3B Cu2B 43.2(7) . . ?
Cu2A Cu3B Cu2B 87.2(7) . . ?
I4 Cu3B Cu2B 55.9(7) . . ?
I2 Cu3B Cu2B 109.1(8) . . ?
I5 Cu3B Cu2B 106.3(8) . . ?
Cu1B Cu3B Cu2B 60.2(8) . . ?
Cu4B Cu3B Cu2B 58.8(5) . . ?
Cu2A Cu4B Cu3A 99.9(14) . . ?
Cu2A Cu4B Cu1A 96.5(15) . . ?
Cu3A Cu4B Cu1A 92.7(12) . . ?
Cu2A Cu4B I3 70.7(10) . . ?
Cu3A Cu4B I3 72.0(10) . . ?
Cu1A Cu4B I3 157.3(14) . . ?
Cu2A Cu4B Cu1B 47.9(10) . . ?
Cu3A Cu4B Cu1B 52.4(8) . . ?
Cu1A Cu4B Cu1B 91.9(12) . . ?
I3 Cu4B Cu1B 65.5(10) . . ?
Cu2A Cu4B I5 68.2(11) . . ?
Cu3A Cu4B I5 156.0(15) . . ?
Cu1A Cu4B I5 69.1(10) . . ?
I3 Cu4B I5 119.7(11) . . ?
Cu1B Cu4B I5 110.7(12) . . ?
Cu2A Cu4B I6 154.7(14) . . ?
Cu3A Cu4B I6 66.0(9) . . ?
Cu1A Cu4B I6 64.9(8) . . ?
I3 Cu4B I6 120.0(13) . . ?
Cu1B Cu4B I6 112.7(12) . . ?
I5 Cu4B I6 116.0(11) . . ?
Cu2A Cu4B Cu2B 97.0(15) . . ?
Cu3A Cu4B Cu2B 48.8(8) . . ?
Cu1A Cu4B Cu2B 44.3(9) . . ?
I3 Cu4B Cu2B 117.0(14) . . ?
Cu1B Cu4B Cu2B 62.3(11) . . ?
I5 Cu4B Cu2B 110.2(15) . . ?
I6 Cu4B Cu2B 57.8(10) . . ?
Cu2A Cu4B Cu3B 49.7(9) . . ?
Cu3A Cu4B Cu3B 96.8(12) . . ?
Cu1A Cu4B Cu3B 46.8(8) . . ?
I3 Cu4B Cu3B 116.8(11) . . ?
Cu1B Cu4B Cu3B 60.1(8) . . ?
I5 Cu4B Cu3B 59.4(8) . . ?
I6 Cu4B Cu3B 109.0(10) . . ?
Cu2B Cu4B Cu3B 60.6(11) . . ?
C1 N1 Rb1 142(3) . . ?
N1 C1 C2 171(7) . . ?
C4 C3 O1 120(3) . . ?
C4 C3 Rb1 85(2) . . ?
O1 C3 Rb1 52.3(17) . . ?
O2 C4 C3 118(3) . . ?
C14 O1 C3 121(3) . . ?
C14 O1 Rb1 105(2) . . ?
C3 O1 Rb1 106(2) . . ?
O2 C5 C6 113(4) . . ?
O3 C6 C5 115(4) . . ?
O3 C6 Rb1 62(3) . . ?
C5 C6 Rb1 88(3) . . ?
C4 O2 C5 124(3) . . ?
C4 O2 Rb1 116(2) . . ?
C5 O2 Rb1 112(2) . . ?
O3 C7 C8 115(3) . . ?
O3 C7 Rb1 58(2) . . ?
C8 C7 Rb1 85(2) . . ?
O4 C8 C7 110(3) . . ?
C6 O3 C7 109(4) . . ?
C6 O3 Rb1 97(3) . . ?
C7 O3 Rb1 100(2) . . ?
C10 C9 O4 120(3) . . ?
C9 C10 O5 116(3) . . ?
C8 O4 C9 115(3) . . ?
C8 O4 Rb1 123.9(19) . . ?
C9 O4 Rb1 119(2) . . ?
C12 C11 O5 121(3) . . ?
O6 C12 C11 125(3) . . ?
C11 O5 C10 128(3) . . ?
C11 O5 Rb1 117.2(19) . . ?
C10 O5 Rb1 109.9(18) . . ?
C14 C13 O6 121(3) . . ?
C14 C13 Rb1 75(2) . . ?
O6 C13 Rb1 45.2(14) . . ?
C13 C14 O1 117(4) . . ?
C13 C14 Rb1 84(2) . . ?
O1 C14 Rb1 53.4(17) . . ?
C12 O6 C13 121(2) . . ?
C12 O6 Rb1 121.5(17) . . ?
C13 O6 Rb1 115.9(18) . . ?
C16 C15 O7 120(3) . . ?
O8 C16 C15 120(3) . . ?
C26 O7 C15 122(3) . . ?
C26 O7 Rb2 117(2) . . ?
C15 O7 Rb2 118.2(19) . . ?
O8 C17 C18 110(4) . . ?
O8 C17 Rb2 62.7(19) . . ?
C18 C17 Rb2 80(3) . . ?
O9 C18 C17 114(5) . . ?
O9 C18 Rb2 46(2) . . ?
C17 C18 Rb2 76(3) . . ?
C16 O8 C17 129(3) . . ?
C16 O8 Rb2 105.4(19) . . ?
C17 O8 Rb2 95(2) . . ?
O9 C19 C20 115(3) . . ?
O10 C20 C19 112(3) . . ?
O10 C20 Rb2 46.1(16) . . ?
C19 C20 Rb2 79.9(19) . . ?
C18 O9 C19 110(4) . . ?
C18 O9 Rb2 117(3) . . ?
C19 O9 Rb2 119(2) . . ?
C22 C21 O10 119(3) . . ?
C22 C21 Rb2 83(2) . . ?
O10 C21 Rb2 51.5(15) . . ?
C21 C22 O11 120(3) . . ?
C21 C22 Rb2 77(2) . . ?
O11 C22 Rb2 43.7(14) . . ?
C20 O10 C21 117(3) . . ?
C20 O10 Rb2 115.0(19) . . ?
C21 O10 Rb2 105.8(19) . . ?
C24 C23 O11 119(3) . . ?
C24 C23 Rb2 77(2) . . ?
O11 C23 Rb2 43.0(13) . . ?
O12 C24 C23 126(3) . . ?
O12 C24 Rb2 47.2(17) . . ?
C23 C24 Rb2 82(2) . . ?
C22 O11 C23 123(2) . . ?
C22 O11 Rb2 117.6(18) . . ?
C23 O11 Rb2 118.2(16) . . ?
C26 C25 O12 115(3) . . ?
C26 C25 Rb2 85(2) . . ?
O12 C25 Rb2 52.1(14) . . ?
C25 C26 O7 117(4) . . ?
C25 C26 Rb2 74(2) . . ?
O7 C26 Rb2 43.7(18) . . ?
C24 O12 C25 127(3) . . ?
C24 O12 Rb2 114(2) . . ?
C25 O12 Rb2 106.8(17) . . ?

loop_
_geom_bond_atom_site_label_1
_geom_bond_atom_site_label_2
_geom_bond_distance
_geom_bond_site_symmetry_2
_geom_bond_publ_flag
I1 Cu1B 2.48(3) . ?
I1 Cu3A 2.510(13) . ?
I1 Cu4A 2.524(12) . ?
I1 Cu2B 2.63(3) . ?
I1 Rb2 3.904(6) . ?
I2 Cu1B 2.421(16) . ?
I2 Cu2A 2.564(10) . ?
I2 Cu4A 2.600(11) . ?
I2 Cu3B 2.601(14) . ?
I2 Rb2 4.117(3) . ?
I3 Cu4B 2.53(3) . ?
I3 Cu2A 2.561(11) . ?
I3 Cu3A 2.634(13) . ?
I3 Cu1B 2.77(3) . ?
I3 Rb2 3.937(7) . ?
I4 Cu3B 2.36(3) . ?
I4 Cu2B 2.46(3) . ?
I4 Cu1A 2.493(11) . ?
I4 Cu4A 2.566(12) . ?
I4 Rb1 3.986(6) . ?
I5 Cu2A 2.551(11) . ?
I5 Cu4B 2.61(3) . ?
I5 Cu1A 2.641(11) . ?
I5 Cu3B 2.69(3) . ?
I5 Rb1 4.103(6) . ?
I6 Cu1A 2.514(4) . ?
I6 Cu3A 2.516(4) . ?
I6 Cu2B 2.60(3) . ?
I6 Cu4B 2.62(3) . ?
Rb2 O7 2.89(2) . ?
Rb2 O11 2.90(2) . ?
Rb2 O9 2.91(2) . ?
Rb2 O12 2.96(2) . ?
Rb2 O10 2.96(2) . ?
Rb2 O8 3.20(2) . ?
Rb2 Cu1B 3.351(15) . ?
Rb2 C25 3.59(3) . ?
Rb2 C17 3.59(4) . ?
Rb2 C18 3.64(5) . ?
Rb2 C21 3.65(4) . ?
Rb2 C24 3.68(4) . ?
Rb1 O4 2.88(2) . ?
Rb1 O6 2.95(2) . ?
Rb1 O2 3.01(3) . ?
Rb1 O1 3.02(2) . ?
Rb1 N1 3.04(3) . ?
Rb1 O5 3.10(2) . ?
Rb1 O3 3.15(2) . ?
Rb1 C6 3.53(5) . ?
Rb1 C14 3.64(4) . ?
Rb1 C7 3.64(5) . ?
Rb1 C3 3.67(4) . ?
Rb1 C13 3.73(3) . ?
Cu1A Cu2B 1.92(3) . ?
Cu1A Cu4B 1.95(3) . ?
Cu1A Cu3B 2.048(14) . ?
Cu1A Cu4A 2.748(13) . ?
Cu1A Cu3A 2.751(5) . ?
Cu1A Cu2A 2.770(12) . ?
Cu2A Cu4B 1.76(3) . ?
Cu2A Cu1B 1.91(3) . ?
Cu2A Cu3B 2.14(2) . ?
Cu2A Cu4A 2.741(5) . ?
Cu2A Cu3A 2.771(13) . ?
Cu3A Cu4B 1.85(3) . ?
Cu3A Cu1B 2.063(16) . ?
Cu3A Cu2B 2.08(3) . ?
Cu3A Cu4A 2.754(13) . ?
Cu4A Cu1B 1.72(3) . ?
Cu4A Cu3B 1.95(2) . ?
Cu4A Cu2B 1.96(3) . ?
Cu1B Cu4B 2.58(4) . ?
Cu1B Cu3B 2.70(2) . ?
Cu1B Cu2B 2.76(3) . ?
Cu2B Cu4B 2.76(2) . ?
Cu2B Cu3B 2.81(3) . ?
Cu3B Cu4B 2.81(4) . ?
N1 C1 1.09(4) . ?
C1 C2 1.52(5) . ?
C3 C4 1.37(4) . ?
C3 O1 1.42(3) . ?
C4 O2 1.36(3) . ?
O1 C14 1.41(4) . ?
C5 O2 1.39(4) . ?
C5 C6 1.44(7) . ?
C6 O3 1.24(6) . ?
C7 O3 1.35(4) . ?
C7 C8 1.47(4) . ?
C8 O4 1.36(4) . ?
C9 C10 1.35(4) . ?
C9 O4 1.46(4) . ?
C10 O5 1.35(3) . ?
C11 C12 1.34(4) . ?
C11 O5 1.34(3) . ?
C12 O6 1.33(3) . ?
C13 C14 1.33(4) . ?
C13 O6 1.34(3) . ?
C15 C16 1.35(4) . ?
C15 O7 1.39(3) . ?
C16 O8 1.33(3) . ?
O7 C26 1.38(4) . ?
C17 O8 1.39(3) . ?
C17 C18 1.46(7) . ?
C18 O9 1.24(6) . ?
C19 O9 1.35(3) . ?
C19 C20 1.46(4) . ?
C20 O10 1.33(3) . ?
C21 C22 1.33(4) . ?
C21 O10 1.47(4) . ?
C22 O11 1.34(3) . ?
C23 C24 1.34(4) . ?
C23 O11 1.37(3) . ?
C24 O12 1.29(3) . ?
C25 C26 1.35(4) . ?
C25 O12 1.35(3) . ?

loop_
_geom_torsion_atom_site_label_1
_geom_torsion_atom_site_label_2
_geom_torsion_atom_site_label_3
_geom_torsion_atom_site_label_4
_geom_torsion
_geom_torsion_site_symmetry_1
_geom_torsion_site_symmetry_2
_geom_torsion_site_symmetry_3
_geom_torsion_site_symmetry_4
_geom_torsion_publ_flag
Cu3B I4 Cu1A Cu2B 103.7(10) . . . . ?
Cu4A I4 Cu1A Cu2B 51.2(9) . . . . ?
Rb1 I4 Cu1A Cu2B -150.8(9) . . . . ?
Cu3B I4 Cu1A Cu4B 45.9(16) . . . . ?
Cu2B I4 Cu1A Cu4B -58(2) . . . . ?
Cu4A I4 Cu1A Cu4B -6.6(16) . . . . ?
Rb1 I4 Cu1A Cu4B 151.4(16) . . . . ?
Cu2B I4 Cu1A Cu3B -103.7(10) . . . . ?
Cu4A I4 Cu1A Cu3B -52.5(6) . . . . ?
Rb1 I4 Cu1A Cu3B 105.5(6) . . . . ?
Cu3B I4 Cu1A I6 146.5(6) . . . . ?
Cu2B I4 Cu1A I6 42.8(9) . . . . ?
Cu4A I4 Cu1A I6 94.0(3) . . . . ?
Rb1 I4 Cu1A I6 -107.97(19) . . . . ?
Cu3B I4 Cu1A I5 -41.9(5) . . . . ?
Cu2B I4 Cu1A I5 -145.6(9) . . . . ?
Cu4A I4 Cu1A I5 -94.4(3) . . . . ?
Rb1 I4 Cu1A I5 63.57(16) . . . . ?
Cu3B I4 Cu1A Cu4A 52.5(6) . . . . ?
Cu2B I4 Cu1A Cu4A -51.2(9) . . . . ?
Rb1 I4 Cu1A Cu4A 158.0(3) . . . . ?
Cu3B I4 Cu1A Cu3A 83.3(6) . . . . ?
Cu2B I4 Cu1A Cu3A -20.4(9) . . . . ?
Cu4A I4 Cu1A Cu3A 30.8(3) . . . . ?
Rb1 I4 Cu1A Cu3A -171.2(3) . . . . ?
Cu3B I4 Cu1A Cu2A 18.9(6) . . . . ?
Cu2B I4 Cu1A Cu2A -84.8(9) . . . . ?
Cu4A I4 Cu1A Cu2A -33.5(4) . . . . ?
Rb1 I4 Cu1A Cu2A 124.4(3) . . . . ?
Cu3B I4 Cu1A Rb1 -105.5(6) . . . . ?
Cu2B I4 Cu1A Rb1 150.8(9) . . . . ?
Cu4A I4 Cu1A Rb1 -158.0(3) . . . . ?
Cu3A I6 Cu1A Cu2B -53.1(9) . . . . ?
Cu4B I6 Cu1A Cu2B -98.3(9) . . . . ?
Cu3A I6 Cu1A Cu4B 45.1(9) . . . . ?
Cu2B I6 Cu1A Cu4B 98.3(9) . . . . ?
Cu3A I6 Cu1A Cu3B -3(2) . . . . ?
Cu2B I6 Cu1A Cu3B 50(2) . . . . ?
Cu4B I6 Cu1A Cu3B -49(2) . . . . ?
Cu3A I6 Cu1A I4 -94.5(4) . . . . ?
Cu2B I6 Cu1A I4 -41.3(8) . . . . ?
Cu4B I6 Cu1A I4 -139.6(9) . . . . ?
Cu3A I6 Cu1A I5 94.1(4) . . . . ?
Cu2B I6 Cu1A I5 147.2(9) . . . . ?
Cu4B I6 Cu1A I5 49.0(9) . . . . ?
Cu3A I6 Cu1A Cu4A -30.0(5) . . . . ?
Cu2B I6 Cu1A Cu4A 23.1(8) . . . . ?
Cu4B I6 Cu1A Cu4A -75.1(9) . . . . ?
Cu2B I6 Cu1A Cu3A 53.1(9) . . . . ?
Cu4B I6 Cu1A Cu3A -45.1(9) . . . . ?
Cu3A I6 Cu1A Cu2A 33.3(5) . . . . ?
Cu2B I6 Cu1A Cu2A 86.5(8) . . . . ?
Cu4B I6 Cu1A Cu2A -11.8(9) . . . . ?
Cu3A I6 Cu1A Rb1 179.8(6) . . . . ?
Cu2B I6 Cu1A Rb1 -127.1(10) . . . . ?
Cu4B I6 Cu1A Rb1 134.7(10) . . . . ?
Cu2A I5 Cu1A Cu2B 5.7(17) . . . . ?
Cu4B I5 Cu1A Cu2B 49(2) . . . . ?
Cu3B I5 Cu1A Cu2B -49.7(18) . . . . ?
Rb1 I5 Cu1A Cu2B -151.7(18) . . . . ?
Cu2A I5 Cu1A Cu4B -43.0(10) . . . . ?
Cu3B I5 Cu1A Cu4B -98.5(11) . . . . ?
Rb1 I5 Cu1A Cu4B 159.5(10) . . . . ?
Cu2A I5 Cu1A Cu3B 55.4(5) . . . . ?
Cu4B I5 Cu1A Cu3B 98.5(11) . . . . ?
Rb1 I5 Cu1A Cu3B -102.0(5) . . . . ?
Cu2A I5 Cu1A I4 94.7(3) . . . . ?
Cu4B I5 Cu1A I4 137.7(10) . . . . ?
Cu3B I5 Cu1A I4 39.2(5) . . . . ?
Rb1 I5 Cu1A I4 -62.78(16) . . . . ?
Cu2A I5 Cu1A I6 -93.4(3) . . . . ?
Cu4B I5 Cu1A I6 -50.4(10) . . . . ?
Cu3B I5 Cu1A I6 -148.8(5) . . . . ?
Rb1 I5 Cu1A I6 109.17(18) . . . . ?
Cu2A I5 Cu1A Cu4A 31.8(4) . . . . ?
Cu4B I5 Cu1A Cu4A 74.8(10) . . . . ?
Cu3B I5 Cu1A Cu4A -23.7(5) . . . . ?
Rb1 I5 Cu1A Cu4A -125.7(3) . . . . ?
Cu2A I5 Cu1A Cu3A -31.8(3) . . . . ?
Cu4B I5 Cu1A Cu3A 11.3(9) . . . . ?
Cu3B I5 Cu1A Cu3A -87.2(5) . . . . ?
Rb1 I5 Cu1A Cu3A 170.8(3) . . . . ?
Cu4B I5 Cu1A Cu2A 43.0(10) . . . . ?
Cu3B I5 Cu1A Cu2A -55.4(5) . . . . ?
Rb1 I5 Cu1A Cu2A -157.4(3) . . . . ?
Cu2A I5 Cu1A Rb1 157.4(3) . . . . ?
Cu4B I5 Cu1A Rb1 -159.5(10) . . . . ?
Cu3B I5 Cu1A Rb1 102.0(5) . . . . ?
O4 Rb1 Cu1A Cu2B 11.6(13) . . . . ?
O6 Rb1 Cu1A Cu2B -92.4(12) . . . . ?
O2 Rb1 Cu1A Cu2B 163.7(13) . . . . ?
O1 Rb1 Cu1A Cu2B -142.3(12) . . . . ?
N1 Rb1 Cu1A Cu2B 104.4(13) . . . . ?
O5 Rb1 Cu1A Cu2B -38.2(12) . . . . ?
O3 Rb1 Cu1A Cu2B 68.3(17) . . . . ?
C6 Rb1 Cu1A Cu2B 105(2) . . . . ?
C14 Rb1 Cu1A Cu2B -133.0(13) . . . . ?
C7 Rb1 Cu1A Cu2B 52.1(14) . . . . ?
C3 Rb1 Cu1A Cu2B -164.0(13) . . . . ?
C13 Rb1 Cu1A Cu2B -112.1(12) . . . . ?
O4 Rb1 Cu1A Cu4B -178.2(15) . . . . ?
O6 Rb1 Cu1A Cu4B 77.8(15) . . . . ?
O2 Rb1 Cu1A Cu4B -26.2(16) . . . . ?
O1 Rb1 Cu1A Cu4B 27.8(15) . . . . ?
N1 Rb1 Cu1A Cu4B -85.5(15) . . . . ?
O5 Rb1 Cu1A Cu4B 131.9(14) . . . . ?
O3 Rb1 Cu1A Cu4B -121.6(19) . . . . ?
C6 Rb1 Cu1A Cu4B -85(3) . . . . ?
C14 Rb1 Cu1A Cu4B 37.1(16) . . . . ?
C7 Rb1 Cu1A Cu4B -137.7(16) . . . . ?
C3 Rb1 Cu1A Cu4B 6.2(15) . . . . ?
C13 Rb1 Cu1A Cu4B 58.0(15) . . . . ?
O4 Rb1 Cu1A Cu3B -83.2(11) . . . . ?
O6 Rb1 Cu1A Cu3B 172.8(10) . . . . ?
O2 Rb1 Cu1A Cu3B 68.9(12) . . . . ?
O1 Rb1 Cu1A Cu3B 122.9(10) . . . . ?
N1 Rb1 Cu1A Cu3B 9.6(11) . . . . ?
O5 Rb1 Cu1A Cu3B -133.0(10) . . . . ?
O3 Rb1 Cu1A Cu3B -26.5(17) . . . . ?
C6 Rb1 Cu1A Cu3B 10(2) . . . . ?
C14 Rb1 Cu1A Cu3B 132.2(12) . . . . ?
C7 Rb1 Cu1A Cu3B -42.6(14) . . . . ?
C3 Rb1 Cu1A Cu3B 101.3(11) . . . . ?
C13 Rb1 Cu1A Cu3B 153.1(10) . . . . ?
O4 Rb1 Cu1A I4 -24.6(6) . . . . ?
O6 Rb1 Cu1A I4 -128.6(5) . . . . ?
O2 Rb1 Cu1A I4 127.5(7) . . . . ?
O1 Rb1 Cu1A I4 -178.5(5) . . . . ?
N1 Rb1 Cu1A I4 68.2(7) . . . . ?
O5 Rb1 Cu1A I4 -74.4(5) . . . . ?
O3 Rb1 Cu1A I4 32.1(13) . . . . ?
C6 Rb1 Cu1A I4 69(2) . . . . ?
C14 Rb1 Cu1A I4 -169.2(7) . . . . ?
C7 Rb1 Cu1A I4 16.0(10) . . . . ?
C3 Rb1 Cu1A I4 159.9(7) . . . . ?
C13 Rb1 Cu1A I4 -148.3(5) . . . . ?
O4 Rb1 Cu1A I6 95.3(7) . . . . ?
O6 Rb1 Cu1A I6 -8.7(6) . . . . ?
O2 Rb1 Cu1A I6 -112.7(8) . . . . ?
O1 Rb1 Cu1A I6 -58.7(7) . . . . ?
N1 Rb1 Cu1A I6 -172.0(8) . . . . ?
O5 Rb1 Cu1A I6 45.4(6) . . . . ?
O3 Rb1 Cu1A I6 151.9(13) . . . . ?
C6 Rb1 Cu1A I6 -172(2) . . . . ?
C14 Rb1 Cu1A I6 -49.4(8) . . . . ?
C7 Rb1 Cu1A I6 135.8(10) . . . . ?
C3 Rb1 Cu1A I6 -80.3(8) . . . . ?
C13 Rb1 Cu1A I6 -28.5(6) . . . . ?
O4 Rb1 Cu1A I5 -149.5(6) . . . . ?
O6 Rb1 Cu1A I5 106.5(5) . . . . ?
O2 Rb1 Cu1A I5 2.6(7) . . . . ?
O1 Rb1 Cu1A I5 56.6(5) . . . . ?
N1 Rb1 Cu1A I5 -56.7(7) . . . . ?
O5 Rb1 Cu1A I5 160.7(5) . . . . ?
O3 Rb1 Cu1A I5 -92.9(13) . . . . ?
C6 Rb1 Cu1A I5 -56(2) . . . . ?
C14 Rb1 Cu1A I5 65.9(7) . . . . ?
C7 Rb1 Cu1A I5 -109.0(10) . . . . ?
C3 Rb1 Cu1A I5 34.9(7) . . . . ?
C13 Rb1 Cu1A I5 86.8(5) . . . . ?
O4 Rb1 Cu1A Cu4A -48.4(7) . . . . ?
O6 Rb1 Cu1A Cu4A -152.4(6) . . . . ?
O2 Rb1 Cu1A Cu4A 103.6(9) . . . . ?
O1 Rb1 Cu1A Cu4A 157.6(6) . . . . ?
N1 Rb1 Cu1A Cu4A 44.3(8) . . . . ?
O5 Rb1 Cu1A Cu4A -98.3(6) . . . . ?
O3 Rb1 Cu1A Cu4A 8.2(15) . . . . ?
C6 Rb1 Cu1A Cu4A 45(2) . . . . ?
C14 Rb1 Cu1A Cu4A 166.9(8) . . . . ?
C7 Rb1 Cu1A Cu4A -7.9(11) . . . . ?
C3 Rb1 Cu1A Cu4A 136.0(8) . . . . ?
C13 Rb1 Cu1A Cu4A -172.2(7) . . . . ?
O4 Rb1 Cu1A Cu3A 96(3) . . . . ?
O6 Rb1 Cu1A Cu3A -8(3) . . . . ?
O2 Rb1 Cu1A Cu3A -112(3) . . . . ?
O1 Rb1 Cu1A Cu3A -58(3) . . . . ?
N1 Rb1 Cu1A Cu3A -171(3) . . . . ?
O5 Rb1 Cu1A Cu3A 46(3) . . . . ?
O3 Rb1 Cu1A Cu3A 153(3) . . . . ?
C6 Rb1 Cu1A Cu3A -171(4) . . . . ?
C14 Rb1 Cu1A Cu3A -48(3) . . . . ?
C7 Rb1 Cu1A Cu3A 137(3) . . . . ?
C3 Rb1 Cu1A Cu3A -79(3) . . . . ?
C13 Rb1 Cu1A Cu3A -27(3) . . . . ?
O4 Rb1 Cu1A Cu2A -125.9(7) . . . . ?
O6 Rb1 Cu1A Cu2A 130.1(6) . . . . ?
O2 Rb1 Cu1A Cu2A 26.1(9) . . . . ?
O1 Rb1 Cu1A Cu2A 80.1(6) . . . . ?
N1 Rb1 Cu1A Cu2A -33.2(8) . . . . ?
O5 Rb1 Cu1A Cu2A -175.8(6) . . . . ?
O3 Rb1 Cu1A Cu2A -69.3(15) . . . . ?
C6 Rb1 Cu1A Cu2A -33(2) . . . . ?
C14 Rb1 Cu1A Cu2A 89.4(8) . . . . ?
C7 Rb1 Cu1A Cu2A -85.4(11) . . . . ?
C3 Rb1 Cu1A Cu2A 58.5(8) . . . . ?
C13 Rb1 Cu1A Cu2A 110.3(6) . . . . ?
Cu1A I5 Cu2A Cu4B 47.0(10) . . . . ?
Cu3B I5 Cu2A Cu4B 98.6(11) . . . . ?
Rb1 I5 Cu2A Cu4B 72.7(10) . . . . ?
Cu4B I5 Cu2A Cu1B -59.0(16) . . . . ?
Cu1A I5 Cu2A Cu1B -12.0(13) . . . . ?
Cu3B I5 Cu2A Cu1B 39.6(14) . . . . ?
Rb1 I5 Cu2A Cu1B 13.6(15) . . . . ?
Cu4B I5 Cu2A Cu3B -98.6(11) . . . . ?
Cu1A I5 Cu2A Cu3B -51.6(5) . . . . ?
Rb1 I5 Cu2A Cu3B -26.0(6) . . . . ?
Cu4B I5 Cu2A I3 50.3(10) . . . . ?
Cu1A I5 Cu2A I3 97.3(5) . . . . ?
Cu3B I5 Cu2A I3 148.9(7) . . . . ?
Rb1 I5 Cu2A I3 122.9(3) . . . . ?
Cu4B I5 Cu2A I2 -144.1(11) . . . . ?
Cu1A I5 Cu2A I2 -97.0(4) . . . . ?
Cu3B I5 Cu2A I2 -45.4(5) . . . . ?
Rb1 I5 Cu2A I2 -71.4(5) . . . . ?
Cu4B I5 Cu2A Cu4A -79.5(11) . . . . ?
Cu1A I5 Cu2A Cu4A -32.5(5) . . . . ?
Cu3B I5 Cu2A Cu4A 19.1(6) . . . . ?
Rb1 I5 Cu2A Cu4A -6.8(7) . . . . ?
Cu4B I5 Cu2A Cu1A -47.0(10) . . . . ?
Cu3B I5 Cu2A Cu1A 51.6(5) . . . . ?
Rb1 I5 Cu2A Cu1A 25.6(3) . . . . ?
Cu4B I5 Cu2A Cu3A -15.1(10) . . . . ?
Cu1A I5 Cu2A Cu3A 32.0(4) . . . . ?
Cu3B I5 Cu2A Cu3A 83.6(6) . . . . ?
Rb1 I5 Cu2A Cu3A 57.6(5) . . . . ?
Cu3A I3 Cu2A Cu4B -45.0(10) . . . . ?
Cu1B I3 Cu2A Cu4B -94.9(11) . . . . ?
Rb2 I3 Cu2A Cu4B -131.6(10) . . . . ?
Cu4B I3 Cu2A Cu1B 94.9(11) . . . . ?
Cu3A I3 Cu2A Cu1B 49.9(6) . . . . ?
Rb2 I3 Cu2A Cu1B -36.8(6) . . . . ?
Cu4B I3 Cu2A Cu3B 50.9(16) . . . . ?
Cu3A I3 Cu2A Cu3B 6.0(13) . . . . ?
Cu1B I3 Cu2A Cu3B -43.9(14) . . . . ?
Rb2 I3 Cu2A Cu3B -80.7(14) . . . . ?
Cu4B I3 Cu2A I5 -51.6(10) . . . . ?
Cu3A I3 Cu2A I5 -96.6(5) . . . . ?
Cu1B I3 Cu2A I5 -146.5(8) . . . . ?
Rb2 I3 Cu2A I5 176.7(4) . . . . ?
Cu4B I3 Cu2A I2 142.6(11) . . . . ?
Cu3A I3 Cu2A I2 97.6(4) . . . . ?
Cu1B I3 Cu2A I2 47.7(6) . . . . ?
Rb2 I3 Cu2A I2 11.0(4) . . . . ?
Cu4B I3 Cu2A Cu4A 78.5(11) . . . . ?
Cu3A I3 Cu2A Cu4A 33.5(5) . . . . ?
Cu1B I3 Cu2A Cu4A -16.4(7) . . . . ?
Rb2 I3 Cu2A Cu4A -53.2(6) . . . . ?
Cu4B I3 Cu2A Cu1A 14.3(10) . . . . ?
Cu3A I3 Cu2A Cu1A -30.7(4) . . . . ?
Cu1B I3 Cu2A Cu1A -80.6(7) . . . . ?
Rb2 I3 Cu2A Cu1A -117.4(4) . . . . ?
Cu4B I3 Cu2A Cu3A 45.0(10) . . . . ?
Cu1B I3 Cu2A Cu3A -49.9(6) . . . . ?
Rb2 I3 Cu2A Cu3A -86.7(2) . . . . ?
Cu1B I2 Cu2A Cu4B 41(2) . . . . ?
Cu4A I2 Cu2A Cu4B -3(2) . . . . ?
Cu3B I2 Cu2A Cu4B -54(2) . . . . ?
Rb2 I2 Cu2A Cu4B 83(2) . . . . ?
Cu4A I2 Cu2A Cu1B -43.8(9) . . . . ?
Cu3B I2 Cu2A Cu1B -94.4(11) . . . . ?
Rb2 I2 Cu2A Cu1B 42.4(9) . . . . ?
Cu1B I2 Cu2A Cu3B 94.4(11) . . . . ?
Cu4A I2 Cu2A Cu3B 50.5(7) . . . . ?
Rb2 I2 Cu2A Cu3B 136.8(7) . . . . ?
Cu1B I2 Cu2A I5 141.1(10) . . . . ?
Cu4A I2 Cu2A I5 97.2(6) . . . . ?
Cu3B I2 Cu2A I5 46.7(7) . . . . ?
Rb2 I2 Cu2A I5 -176.5(4) . . . . ?
Cu1B I2 Cu2A I3 -52.9(9) . . . . ?
Cu4A I2 Cu2A I3 -96.8(5) . . . . ?
Cu3B I2 Cu2A I3 -147.3(8) . . . . ?
Rb2 I2 Cu2A I3 -10.5(3) . . . . ?
Cu1B I2 Cu2A Cu4A 43.8(9) . . . . ?
Cu3B I2 Cu2A Cu4A -50.5(7) . . . . ?
Rb2 I2 Cu2A Cu4A 86.2(4) . . . . ?
Cu1B I2 Cu2A Cu1A 75.8(9) . . . . ?
Cu4A I2 Cu2A Cu1A 32.0(2) . . . . ?
Cu3B I2 Cu2A Cu1A -18.6(7) . . . . ?
Rb2 I2 Cu2A Cu1A 118.2(3) . . . . ?
Cu1B I2 Cu2A Cu3A 12.0(9) . . . . ?
Cu4A I2 Cu2A Cu3A -31.9(3) . . . . ?
Cu3B I2 Cu2A Cu3A -82.4(7) . . . . ?
Rb2 I2 Cu2A Cu3A 54.4(4) . . . . ?
Cu2B Cu1A Cu2A Cu4B 87.8(12) . . . . ?
Cu3B Cu1A Cu2A Cu4B 175.5(17) . . . . ?
I4 Cu1A Cu2A Cu4B 153.6(14) . . . . ?
I6 Cu1A Cu2A Cu4B 17.7(14) . . . . ?
I5 Cu1A Cu2A Cu4B -95.1(14) . . . . ?
Cu4A Cu1A Cu2A Cu4B 120.5(15) . . . . ?
Cu3A Cu1A Cu2A Cu4B 49.7(14) . . . . ?
Rb1 Cu1A Cu2A Cu4B -122.9(15) . . . . ?
Cu2B Cu1A Cu2A Cu1B -3.8(12) . . . . ?
Cu4B Cu1A Cu2A Cu1B -91.6(15) . . . . ?
Cu3B Cu1A Cu2A Cu1B 83.8(11) . . . . ?
I4 Cu1A Cu2A Cu1B 61.9(8) . . . . ?
I6 Cu1A Cu2A Cu1B -73.9(8) . . . . ?
I5 Cu1A Cu2A Cu1B 173.3(8) . . . . ?
Cu4A Cu1A Cu2A Cu1B 28.8(7) . . . . ?
Cu3A Cu1A Cu2A Cu1B -41.9(8) . . . . ?
Rb1 Cu1A Cu2A Cu1B 145.5(8) . . . . ?
Cu2B Cu1A Cu2A Cu3B -87.6(13) . . . . ?
Cu4B Cu1A Cu2A Cu3B -175.5(17) . . . . ?
I4 Cu1A Cu2A Cu3B -21.9(9) . . . . ?
I6 Cu1A Cu2A Cu3B -157.7(10) . . . . ?
I5 Cu1A Cu2A Cu3B 89.4(9) . . . . ?
Cu4A Cu1A Cu2A Cu3B -55.0(9) . . . . ?
Cu3A Cu1A Cu2A Cu3B -125.7(9) . . . . ?
Rb1 Cu1A Cu2A Cu3B 61.7(9) . . . . ?
Cu2B Cu1A Cu2A I5 -177.1(9) . . . . ?
Cu4B Cu1A Cu2A I5 95.1(14) . . . . ?
Cu3B Cu1A Cu2A I5 -89.4(9) . . . . ?
I4 Cu1A Cu2A I5 -111.3(2) . . . . ?
I6 Cu1A Cu2A I5 112.8(4) . . . . ?
Cu4A Cu1A Cu2A I5 -144.4(5) . . . . ?
Cu3A Cu1A Cu2A I5 144.8(4) . . . . ?
Rb1 Cu1A Cu2A I5 -27.8(4) . . . . ?
Cu2B Cu1A Cu2A I3 68.6(10) . . . . ?
Cu4B Cu1A Cu2A I3 -19.2(13) . . . . ?
Cu3B Cu1A Cu2A I3 156.2(9) . . . . ?
I4 Cu1A Cu2A I3 134.3(3) . . . . ?
I6 Cu1A Cu2A I3 -1.5(5) . . . . ?
I5 Cu1A Cu2A I3 -114.3(4) . . . . ?
Cu4A Cu1A Cu2A I3 101.3(5) . . . . ?
Cu3A Cu1A Cu2A I3 30.5(4) . . . . ?
Rb1 Cu1A Cu2A I3 -142.1(4) . . . . ?
Cu2B Cu1A Cu2A I2 -64.2(9) . . . . ?
Cu4B Cu1A Cu2A I2 -152.0(14) . . . . ?
Cu3B Cu1A Cu2A I2 23.4(9) . . . . ?
I4 Cu1A Cu2A I2 1.5(5) . . . . ?
I6 Cu1A Cu2A I2 -134.3(4) . . . . ?
I5 Cu1A Cu2A I2 112.9(4) . . . . ?
Cu4A Cu1A Cu2A I2 -31.5(2) . . . . ?
Cu3A Cu1A Cu2A I2 -102.3(5) . . . . ?
Rb1 Cu1A Cu2A I2 85.1(5) . . . . ?
Cu2B Cu1A Cu2A Cu4A -32.6(10) . . . . ?
Cu4B Cu1A Cu2A Cu4A -120.5(15) . . . . ?
Cu3B Cu1A Cu2A Cu4A 55.0(9) . . . . ?
I4 Cu1A Cu2A Cu4A 33.1(5) . . . . ?
I6 Cu1A Cu2A Cu4A -102.8(5) . . . . ?
I5 Cu1A Cu2A Cu4A 144.4(5) . . . . ?
Cu3A Cu1A Cu2A Cu4A -70.7(5) . . . . ?
Rb1 Cu1A Cu2A Cu4A 116.7(5) . . . . ?
Cu2B Cu1A Cu2A Cu3A 38.1(9) . . . . ?
Cu4B Cu1A Cu2A Cu3A -49.7(14) . . . . ?
Cu3B Cu1A Cu2A Cu3A 125.7(9) . . . . ?
I4 Cu1A Cu2A Cu3A 103.8(4) . . . . ?
I6 Cu1A Cu2A Cu3A -32.0(4) . . . . ?
I5 Cu1A Cu2A Cu3A -144.8(4) . . . . ?
Cu4A Cu1A Cu2A Cu3A 70.7(5) . . . . ?
Rb1 Cu1A Cu2A Cu3A -172.6(5) . . . . ?
Cu1B I1 Cu3A Cu4B -33.6(17) . . . . ?
Cu4A I1 Cu3A Cu4B 10.0(15) . . . . ?
Cu2B I1 Cu3A Cu4B 59.4(18) . . . . ?
Rb2 I1 Cu3A Cu4B -80.6(16) . . . . ?
Cu4A I1 Cu3A Cu1B 43.6(7) . . . . ?
Cu2B I1 Cu3A Cu1B 92.9(11) . . . . ?
Rb2 I1 Cu3A Cu1B -47.0(7) . . . . ?
Cu1B I1 Cu3A Cu2B -92.9(11) . . . . ?
Cu4A I1 Cu3A Cu2B -49.4(9) . . . . ?
Rb2 I1 Cu3A Cu2B -139.9(8) . . . . ?
Cu1B I1 Cu3A I6 -136.4(7) . . . . ?
Cu4A I1 Cu3A I6 -92.8(3) . . . . ?
Cu2B I1 Cu3A I6 -43.5(9) . . . . ?
Rb2 I1 Cu3A I6 176.60(17) . . . . ?
Cu1B I1 Cu3A I3 50.4(7) . . . . ?
Cu4A I1 Cu3A I3 94.0(3) . . . . ?
Cu2B I1 Cu3A I3 143.4(9) . . . . ?
Rb2 I1 Cu3A I3 3.42(15) . . . . ?
Cu1B I1 Cu3A Cu1A -74.0(7) . . . . ?
Cu4A I1 Cu3A Cu1A -30.4(3) . . . . ?
Cu2B I1 Cu3A Cu1A 19.0(8) . . . . ?
Rb2 I1 Cu3A Cu1A -121.0(3) . . . . ?
Cu1B I1 Cu3A Cu4A -43.6(7) . . . . ?
Cu2B I1 Cu3A Cu4A 49.4(9) . . . . ?
Rb2 I1 Cu3A Cu4A -90.6(3) . . . . ?
Cu1B I1 Cu3A Cu2A -10.2(7) . . . . ?
Cu4A I1 Cu3A Cu2A 33.3(4) . . . . ?
Cu2B I1 Cu3A Cu2A 82.7(9) . . . . ?
Rb2 I1 Cu3A Cu2A -57.2(3) . . . . ?
Cu1A I6 Cu3A Cu4B -47.6(10) . . . . ?
Cu2B I6 Cu3A Cu4B -96.3(7) . . . . ?
Cu1A I6 Cu3A Cu1B 2(2) . . . . ?
Cu2B I6 Cu3A Cu1B -46(2) . . . . ?
Cu4B I6 Cu3A Cu1B 50(2) . . . . ?
Cu1A I6 Cu3A Cu2B 48.7(9) . . . . ?
Cu4B I6 Cu3A Cu2B 96.3(7) . . . . ?
Cu1A I6 Cu3A I1 92.6(4) . . . . ?
Cu2B I6 Cu3A I1 43.9(8) . . . . ?
Cu4B I6 Cu3A I1 140.2(10) . . . . ?
Cu1A I6 Cu3A I3 -94.4(4) . . . . ?
Cu2B I6 Cu3A I3 -143.2(9) . . . . ?
Cu4B I6 Cu3A I3 -46.8(10) . . . . ?
Cu2B I6 Cu3A Cu1A -48.7(8) . . . . ?
Cu4B I6 Cu3A Cu1A 47.6(10) . . . . ?
Cu1A I6 Cu3A Cu4A 29.9(5) . . . . ?
Cu2B I6 Cu3A Cu4A -18.9(8) . . . . ?
Cu4B I6 Cu3A Cu4A 77.4(10) . . . . ?
Cu1A I6 Cu3A Cu2A -33.3(4) . . . . ?
Cu2B I6 Cu3A Cu2A -82.0(8) . . . . ?
Cu4B I6 Cu3A Cu2A 14.3(10) . . . . ?
Cu2A I3 Cu3A Cu4B 43.3(11) . . . . ?
Cu1B I3 Cu3A Cu4B 89.7(12) . . . . ?
Rb2 I3 Cu3A Cu4B 133.9(10) . . . . ?
Cu4B I3 Cu3A Cu1B -89.7(12) . . . . ?
Cu2A I3 Cu3A Cu1B -46.4(6) . . . . ?
Rb2 I3 Cu3A Cu1B 44.1(6) . . . . ?
Cu4B I3 Cu3A Cu2B -45.5(19) . . . . ?
Cu2A I3 Cu3A Cu2B -2.2(14) . . . . ?
Cu1B I3 Cu3A Cu2B 44.2(15) . . . . ?
Rb2 I3 Cu3A Cu2B 88.4(14) . . . . ?
Cu4B I3 Cu3A I1 -137.3(11) . . . . ?
Cu2A I3 Cu3A I1 -93.9(3) . . . . ?
Cu1B I3 Cu3A I1 -47.5(6) . . . . ?
Rb2 I3 Cu3A I1 -3.39(15) . . . . ?
Cu4B I3 Cu3A I6 49.3(11) . . . . ?
Cu2A I3 Cu3A I6 92.6(3) . . . . ?
Cu1B I3 Cu3A I6 139.0(6) . . . . ?
Rb2 I3 Cu3A I6 -176.82(17) . . . . ?
Cu4B I3 Cu3A Cu1A -12.7(10) . . . . ?
Cu2A I3 Cu3A Cu1A 30.6(3) . . . . ?
Cu1B I3 Cu3A Cu1A 77.0(6) . . . . ?
Rb2 I3 Cu3A Cu1A 121.1(3) . . . . ?
Cu4B I3 Cu3A Cu4A -76.1(11) . . . . ?
Cu2A I3 Cu3A Cu4A -32.8(4) . . . . ?
Cu1B I3 Cu3A Cu4A 13.7(6) . . . . ?
Rb2 I3 Cu3A Cu4A 57.8(3) . . . . ?
Cu4B I3 Cu3A Cu2A -43.3(11) . . . . ?
Cu1B I3 Cu3A Cu2A 46.4(6) . . . . ?
Rb2 I3 Cu3A Cu2A 90.6(3) . . . . ?
Cu2B Cu1A Cu3A Cu4B -170.9(10) . . . . ?
Cu3B Cu1A Cu3A Cu4B -84.5(16) . . . . ?
I4 Cu1A Cu3A Cu4B -145.9(14) . . . . ?
I6 Cu1A Cu3A Cu4B 97.2(14) . . . . ?
I5 Cu1A Cu3A Cu4B -15.6(13) . . . . ?
Cu4A Cu1A Cu3A Cu4B -115.7(14) . . . . ?
Cu2A Cu1A Cu3A Cu4B -45.8(14) . . . . ?
Rb1 Cu1A Cu3A Cu4B 96(3) . . . . ?
Cu2B Cu1A Cu3A Cu1B -86.7(16) . . . . ?
Cu4B Cu1A Cu3A Cu1B 84.2(17) . . . . ?
Cu3B Cu1A Cu3A Cu1B -0.3(15) . . . . ?
I4 Cu1A Cu3A Cu1B -61.6(12) . . . . ?
I6 Cu1A Cu3A Cu1B -178.6(12) . . . . ?
I5 Cu1A Cu3A Cu1B 68.7(12) . . . . ?
Cu4A Cu1A Cu3A Cu1B -31.4(11) . . . . ?
Cu2A Cu1A Cu3A Cu1B 38.4(11) . . . . ?
Rb1 Cu1A Cu3A Cu1B -180(3) . . . . ?
Cu4B Cu1A Cu3A Cu2B 170.9(10) . . . . ?
Cu3B Cu1A Cu3A Cu2B 86.4(14) . . . . ?
I4 Cu1A Cu3A Cu2B 25.0(11) . . . . ?
I6 Cu1A Cu3A Cu2B -91.9(12) . . . . ?
I5 Cu1A Cu3A Cu2B 155.4(11) . . . . ?
Cu4A Cu1A Cu3A Cu2B 55.2(12) . . . . ?
Cu2A Cu1A Cu3A Cu2B 125.1(12) . . . . ?
Rb1 Cu1A Cu3A Cu2B -93(3) . . . . ?
Cu2B Cu1A Cu3A I1 -25.8(11) . . . . ?
Cu4B Cu1A Cu3A I1 145.1(14) . . . . ?
Cu3B Cu1A Cu3A I1 60.6(10) . . . . ?
I4 Cu1A Cu3A I1 -0.8(4) . . . . ?
I6 Cu1A Cu3A I1 -117.7(5) . . . . ?
I5 Cu1A Cu3A I1 129.6(4) . . . . ?
Cu4A Cu1A Cu3A I1 29.4(3) . . . . ?
Cu2A Cu1A Cu3A I1 99.3(3) . . . . ?
Rb1 Cu1A Cu3A I1 -119(3) . . . . ?
Cu2B Cu1A Cu3A I6 91.9(11) . . . . ?
Cu4B Cu1A Cu3A I6 -97.2(14) . . . . ?
Cu3B Cu1A Cu3A I6 178.3(10) . . . . ?
I4 Cu1A Cu3A I6 116.9(4) . . . . ?
I5 Cu1A Cu3A I6 -112.7(4) . . . . ?
Cu4A Cu1A Cu3A I6 147.1(5) . . . . ?
Cu2A Cu1A Cu3A I6 -143.0(5) . . . . ?
Rb1 Cu1A Cu3A I6 -1(3) . . . . ?
Cu2B Cu1A Cu3A I3 -154.4(11) . . . . ?
Cu4B Cu1A Cu3A I3 16.6(13) . . . . ?
Cu3B Cu1A Cu3A I3 -67.9(9) . . . . ?
I4 Cu1A Cu3A I3 -129.3(4) . . . . ?
I6 Cu1A Cu3A I3 113.7(5) . . . . ?
I5 Cu1A Cu3A I3 1.0(4) . . . . ?
Cu4A Cu1A Cu3A I3 -99.1(3) . . . . ?
Cu2A Cu1A Cu3A I3 -29.3(3) . . . . ?
Rb1 Cu1A Cu3A I3 113(3) . . . . ?
Cu2B Cu1A Cu3A Cu4A -55.2(11) . . . . ?
Cu4B Cu1A Cu3A Cu4A 115.7(14) . . . . ?
Cu3B Cu1A Cu3A Cu4A 31.2(9) . . . . ?
I4 Cu1A Cu3A Cu4A -30.2(3) . . . . ?
I6 Cu1A Cu3A Cu4A -147.1(5) . . . . ?
I5 Cu1A Cu3A Cu4A 100.1(3) . . . . ?
Cu2A Cu1A Cu3A Cu4A 69.85(15) . . . . ?
Rb1 Cu1A Cu3A Cu4A -148(3) . . . . ?
Cu2B Cu1A Cu3A Cu2A -125.1(12) . . . . ?
Cu4B Cu1A Cu3A Cu2A 45.8(14) . . . . ?
Cu3B Cu1A Cu3A Cu2A -38.7(9) . . . . ?
I4 Cu1A Cu3A Cu2A -100.0(3) . . . . ?
I6 Cu1A Cu3A Cu2A 143.0(5) . . . . ?
I5 Cu1A Cu3A Cu2A 30.3(3) . . . . ?
Cu4A Cu1A Cu3A Cu2A -69.85(15) . . . . ?
Rb1 Cu1A Cu3A Cu2A 142(3) . . . . ?
Cu1B Cu2A Cu3A Cu4B 170(2) . . . . ?
Cu3B Cu2A Cu3A Cu4B 90.5(16) . . . . ?
I5 Cu2A Cu3A Cu4B 22.0(15) . . . . ?
I3 Cu2A Cu3A Cu4B -92.5(15) . . . . ?
I2 Cu2A Cu3A Cu4B 155.7(16) . . . . ?
Cu4A Cu2A Cu3A Cu4B 124.4(16) . . . . ?
Cu1A Cu2A Cu3A Cu4B 53.9(15) . . . . ?
Cu4B Cu2A Cu3A Cu1B -170(2) . . . . ?
Cu3B Cu2A Cu3A Cu1B -79.8(13) . . . . ?
I5 Cu2A Cu3A Cu1B -148.2(12) . . . . ?
I3 Cu2A Cu3A Cu1B 97.3(12) . . . . ?
I2 Cu2A Cu3A Cu1B -14.5(11) . . . . ?
Cu4A Cu2A Cu3A Cu1B -45.8(12) . . . . ?
Cu1A Cu2A Cu3A Cu1B -116.3(12) . . . . ?
Cu4B Cu2A Cu3A Cu2B -88.7(13) . . . . ?
Cu1B Cu2A Cu3A Cu2B 81.5(14) . . . . ?
Cu3B Cu2A Cu3A Cu2B 1.7(9) . . . . ?
I5 Cu2A Cu3A Cu2B -66.7(8) . . . . ?
I3 Cu2A Cu3A Cu2B 178.8(8) . . . . ?
I2 Cu2A Cu3A Cu2B 67.0(8) . . . . ?
Cu4A Cu2A Cu3A Cu2B 35.7(9) . . . . ?
Cu1A Cu2A Cu3A Cu2B -34.8(8) . . . . ?
Cu4B Cu2A Cu3A I1 -156.8(15) . . . . ?
Cu1B Cu2A Cu3A I1 13.4(11) . . . . ?
Cu3B Cu2A Cu3A I1 -66.3(6) . . . . ?
I5 Cu2A Cu3A I1 -134.8(3) . . . . ?
I3 Cu2A Cu3A I1 110.7(2) . . . . ?
I2 Cu2A Cu3A I1 -1.0(5) . . . . ?
Cu4A Cu2A Cu3A I1 -32.4(5) . . . . ?
Cu1A Cu2A Cu3A I1 -102.9(5) . . . . ?
Cu4B Cu2A Cu3A I6 -21.9(15) . . . . ?
Cu1B Cu2A Cu3A I6 148.3(13) . . . . ?
Cu3B Cu2A Cu3A I6 68.5(7) . . . . ?
I5 Cu2A Cu3A I6 0.1(6) . . . . ?
I3 Cu2A Cu3A I6 -114.4(5) . . . . ?
I2 Cu2A Cu3A I6 133.8(4) . . . . ?
Cu4A Cu2A Cu3A I6 102.5(6) . . . . ?
Cu1A Cu2A Cu3A I6 32.0(4) . . . . ?
Cu4B Cu2A Cu3A I3 92.5(15) . . . . ?
Cu1B Cu2A Cu3A I3 -97.3(12) . . . . ?
Cu3B Cu2A Cu3A I3 -177.1(7) . . . . ?
I5 Cu2A Cu3A I3 114.5(4) . . . . ?
I2 Cu2A Cu3A I3 -111.8(4) . . . . ?
Cu4A Cu2A Cu3A I3 -143.1(5) . . . . ?
Cu1A Cu2A Cu3A I3 146.4(4) . . . . ?
Cu4B Cu2A Cu3A Cu1A -53.9(15) . . . . ?
Cu1B Cu2A Cu3A Cu1A 116.3(12) . . . . ?
Cu3B Cu2A Cu3A Cu1A 36.6(6) . . . . ?
I5 Cu2A Cu3A Cu1A -31.9(4) . . . . ?
I3 Cu2A Cu3A Cu1A -146.4(4) . . . . ?
I2 Cu2A Cu3A Cu1A 101.9(4) . . . . ?
Cu4A Cu2A Cu3A Cu1A 70.5(5) . . . . ?
Cu4B Cu2A Cu3A Cu4A -124.4(16) . . . . ?
Cu1B Cu2A Cu3A Cu4A 45.8(12) . . . . ?
Cu3B Cu2A Cu3A Cu4A -33.9(5) . . . . ?
I5 Cu2A Cu3A Cu4A -102.4(5) . . . . ?
I3 Cu2A Cu3A Cu4A 143.1(5) . . . . ?
I2 Cu2A Cu3A Cu4A 31.4(2) . . . . ?
Cu1A Cu2A Cu3A Cu4A -70.5(5) . . . . ?
Cu3A I1 Cu4A Cu1B -53.5(8) . . . . ?
Cu2B I1 Cu4A Cu1B -106.3(11) . . . . ?
Rb2 I1 Cu4A Cu1B 35.4(8) . . . . ?
Cu1B I1 Cu4A Cu3B 54.6(17) . . . . ?
Cu3A I1 Cu4A Cu3B 1.1(17) . . . . ?
Cu2B I1 Cu4A Cu3B -51.7(18) . . . . ?
Rb2 I1 Cu4A Cu3B 90.0(17) . . . . ?
Cu1B I1 Cu4A Cu2B 106.3(11) . . . . ?
Cu3A I1 Cu4A Cu2B 52.8(8) . . . . ?
Rb2 I1 Cu4A Cu2B 141.7(8) . . . . ?
Cu1B I1 Cu4A I4 145.0(10) . . . . ?
Cu3A I1 Cu4A I4 91.5(5) . . . . ?
Cu2B I1 Cu4A I4 38.7(8) . . . . ?
Rb2 I1 Cu4A I4 -179.6(4) . . . . ?
Cu1B I1 Cu4A I2 -42.3(7) . . . . ?
Cu3A I1 Cu4A I2 -95.8(4) . . . . ?
Cu2B I1 Cu4A I2 -148.6(9) . . . . ?
Rb2 I1 Cu4A I2 -6.9(4) . . . . ?
Cu1B I1 Cu4A Cu2A 19.6(7) . . . . ?
Cu3A I1 Cu4A Cu2A -33.9(5) . . . . ?
Cu2B I1 Cu4A Cu2A -86.7(9) . . . . ?
Rb2 I1 Cu4A Cu2A 55.0(6) . . . . ?
Cu1B I1 Cu4A Cu1A 83.9(8) . . . . ?
Cu3A I1 Cu4A Cu1A 30.4(4) . . . . ?
Cu2B I1 Cu4A Cu1A -22.4(8) . . . . ?
Rb2 I1 Cu4A Cu1A 119.3(4) . . . . ?
Cu1B I1 Cu4A Cu3A 53.5(8) . . . . ?
Cu2B I1 Cu4A Cu3A -52.8(8) . . . . ?
Rb2 I1 Cu4A Cu3A 88.9(3) . . . . ?
Cu3B I4 Cu4A Cu1B -47.5(17) . . . . ?
Cu2B I4 Cu4A Cu1B 60.2(18) . . . . ?
Cu1A I4 Cu4A Cu1B 9.2(16) . . . . ?
Rb1 I4 Cu4A Cu1B -18.0(18) . . . . ?
Cu2B I4 Cu4A Cu3B 107.6(10) . . . . ?
Cu1A I4 Cu4A Cu3B 56.7(6) . . . . ?
Rb1 I4 Cu4A Cu3B 29.5(7) . . . . ?
Cu3B I4 Cu4A Cu2B -107.6(10) . . . . ?
Cu1A I4 Cu4A Cu2B -51.0(8) . . . . ?
Rb1 I4 Cu4A Cu2B -78.2(8) . . . . ?
Cu3B I4 Cu4A I1 -148.6(9) . . . . ?
Cu2B I4 Cu4A I1 -40.9(8) . . . . ?
Cu1A I4 Cu4A I1 -91.9(5) . . . . ?
Rb1 I4 Cu4A I1 -119.1(4) . . . . ?
Cu3B I4 Cu4A I2 38.7(6) . . . . ?
Cu2B I4 Cu4A I2 146.3(9) . . . . ?
Cu1A I4 Cu4A I2 95.3(4) . . . . ?
Rb1 I4 Cu4A I2 68.1(6) . . . . ?
Cu3B I4 Cu4A Cu2A -23.0(7) . . . . ?
Cu2B I4 Cu4A Cu2A 84.7(10) . . . . ?
Cu1A I4 Cu4A Cu2A 33.7(5) . . . . ?
Rb1 I4 Cu4A Cu2A 6.5(8) . . . . ?
Cu3B I4 Cu4A Cu1A -56.7(6) . . . . ?
Cu2B I4 Cu4A Cu1A 51.0(8) . . . . ?
Rb1 I4 Cu4A Cu1A -27.2(4) . . . . ?
Cu3B I4 Cu4A Cu3A -87.0(7) . . . . ?
Cu2B I4 Cu4A Cu3A 20.7(8) . . . . ?
Cu1A I4 Cu4A Cu3A -30.3(4) . . . . ?
Rb1 I4 Cu4A Cu3A -57.5(6) . . . . ?
Cu2A I2 Cu4A Cu1B 49.9(10) . . . . ?
Cu3B I2 Cu4A Cu1B 106.8(13) . . . . ?
Rb2 I2 Cu4A Cu1B -37.3(10) . . . . ?
Cu1B I2 Cu4A Cu3B -106.8(13) . . . . ?
Cu2A I2 Cu4A Cu3B -56.9(8) . . . . ?
Rb2 I2 Cu4A Cu3B -144.1(8) . . . . ?
Cu1B I2 Cu4A Cu2B -56(2) . . . . ?
Cu2A I2 Cu4A Cu2B -6.5(18) . . . . ?
Cu3B I2 Cu4A Cu2B 50(2) . . . . ?
Rb2 I2 Cu4A Cu2B -94(2) . . . . ?
Cu1B I2 Cu4A I1 43.9(10) . . . . ?
Cu2A I2 Cu4A I1 93.8(5) . . . . ?
Cu3B I2 Cu4A I1 150.7(9) . . . . ?
Rb2 I2 Cu4A I1 6.6(4) . . . . ?
Cu1B I2 Cu4A I4 -143.0(12) . . . . ?
Cu2A I2 Cu4A I4 -93.1(5) . . . . ?
Cu3B I2 Cu4A I4 -36.3(8) . . . . ?
Rb2 I2 Cu4A I4 179.6(4) . . . . ?
Cu1B I2 Cu4A Cu2A -49.9(10) . . . . ?
Cu3B I2 Cu4A Cu2A 56.9(8) . . . . ?
Rb2 I2 Cu4A Cu2A -87.2(4) . . . . ?
Cu1B I2 Cu4A Cu1A -82.0(11) . . . . ?
Cu2A I2 Cu4A Cu1A -32.2(3) . . . . ?
Cu3B I2 Cu4A Cu1A 24.7(8) . . . . ?
Rb2 I2 Cu4A Cu1A -119.4(4) . . . . ?
Cu1B I2 Cu4A Cu3A -17.9(10) . . . . ?
Cu2A I2 Cu4A Cu3A 31.9(3) . . . . ?
Cu3B I2 Cu4A Cu3A 88.8(8) . . . . ?
Rb2 I2 Cu4A Cu3A -55.3(4) . . . . ?
Cu4B Cu2A Cu4A Cu1B 92.2(14) . . . . ?
Cu3B Cu2A Cu4A Cu1B -172.8(10) . . . . ?
I5 Cu2A Cu4A Cu1B 161.5(8) . . . . ?
I3 Cu2A Cu4A Cu1B 26.0(9) . . . . ?
I2 Cu2A Cu4A Cu1B -86.0(8) . . . . ?
Cu1A Cu2A Cu4A Cu1B 129.2(8) . . . . ?
Cu3A Cu2A Cu4A Cu1B 59.1(8) . . . . ?
Cu4B Cu2A Cu4A Cu3B -95.0(12) . . . . ?
Cu1B Cu2A Cu4A Cu3B 172.8(10) . . . . ?
I5 Cu2A Cu4A Cu3B -25.7(7) . . . . ?
I3 Cu2A Cu4A Cu3B -161.2(7) . . . . ?
I2 Cu2A Cu4A Cu3B 86.9(5) . . . . ?
Cu1A Cu2A Cu4A Cu3B -57.9(5) . . . . ?
Cu3A Cu2A Cu4A Cu3B -128.0(5) . . . . ?
Cu4B Cu2A Cu4A Cu2B -5.1(19) . . . . ?
Cu1B Cu2A Cu4A Cu2B -97.3(12) . . . . ?
Cu3B Cu2A Cu4A Cu2B 89.9(11) . . . . ?
I5 Cu2A Cu4A Cu2B 64.2(11) . . . . ?
I3 Cu2A Cu4A Cu2B -71.3(11) . . . . ?
I2 Cu2A Cu4A Cu2B 176.8(9) . . . . ?
Cu1A Cu2A Cu4A Cu2B 31.9(9) . . . . ?
Cu3A Cu2A Cu4A Cu2B -38.1(9) . . . . ?
Cu4B Cu2A Cu4A I1 65.3(12) . . . . ?
Cu1B Cu2A Cu4A I1 -26.9(8) . . . . ?
Cu3B Cu2A Cu4A I1 160.3(7) . . . . ?
I5 Cu2A Cu4A I1 134.6(4) . . . . ?
I3 Cu2A Cu4A I1 -0.9(8) . . . . ?
I2 Cu2A Cu4A I1 -112.8(4) . . . . ?
Cu1A Cu2A Cu4A I1 102.4(4) . . . . ?
Cu3A Cu2A Cu4A I1 32.3(4) . . . . ?
Cu4B Cu2A Cu4A I4 -68.8(12) . . . . ?
Cu1B Cu2A Cu4A I4 -161.0(9) . . . . ?
Cu3B Cu2A Cu4A I4 26.2(6) . . . . ?
I5 Cu2A Cu4A I4 0.5(8) . . . . ?
I3 Cu2A Cu4A I4 -135.0(4) . . . . ?
I2 Cu2A Cu4A I4 113.1(4) . . . . ?
Cu1A Cu2A Cu4A I4 -31.8(4) . . . . ?
Cu3A Cu2A Cu4A I4 -101.8(4) . . . . ?
Cu4B Cu2A Cu4A I2 178.1(11) . . . . ?
Cu1B Cu2A Cu4A I2 86.0(8) . . . . ?
Cu3B Cu2A Cu4A I2 -86.9(5) . . . . ?
I5 Cu2A Cu4A I2 -112.6(4) . . . . ?
I3 Cu2A Cu4A I2 112.0(4) . . . . ?
Cu1A Cu2A Cu4A I2 -144.84(16) . . . . ?
Cu3A Cu2A Cu4A I2 145.10(16) . . . . ?
Cu4B Cu2A Cu4A Cu1A -37.0(11) . . . . ?
Cu1B Cu2A Cu4A Cu1A -129.2(8) . . . . ?
Cu3B Cu2A Cu4A Cu1A 57.9(5) . . . . ?
I5 Cu2A Cu4A Cu1A 32.3(4) . . . . ?
I3 Cu2A Cu4A Cu1A -103.2(4) . . . . ?
I2 Cu2A Cu4A Cu1A 144.84(16) . . . . ?
Cu3A Cu2A Cu4A Cu1A -70.07(14) . . . . ?
Cu4B Cu2A Cu4A Cu3A 33.0(11) . . . . ?
Cu1B Cu2A Cu4A Cu3A -59.1(8) . . . . ?
Cu3B Cu2A Cu4A Cu3A 128.0(5) . . . . ?
I5 Cu2A Cu4A Cu3A 102.3(4) . . . . ?
I3 Cu2A Cu4A Cu3A -33.1(4) . . . . ?
I2 Cu2A Cu4A Cu3A -145.10(16) . . . . ?
Cu1A Cu2A Cu4A Cu3A 70.07(14) . . . . ?
Cu2B Cu1A Cu4A Cu1B 98.6(15) . . . . ?
Cu4B Cu1A Cu4A Cu1B 0.9(13) . . . . ?
Cu3B Cu1A Cu4A Cu1B -94.8(13) . . . . ?
I4 Cu1A Cu4A Cu1B -175.0(9) . . . . ?
I6 Cu1A Cu4A Cu1B 67.4(9) . . . . ?
I5 Cu1A Cu4A Cu1B -62.9(9) . . . . ?
Cu3A Cu1A Cu4A Cu1B 38.5(9) . . . . ?
Cu2A Cu1A Cu4A Cu1B -32.4(8) . . . . ?
Rb1 Cu1A Cu4A Cu1B -147.8(9) . . . . ?
Cu2B Cu1A Cu4A Cu3B -166.7(16) . . . . ?
Cu4B Cu1A Cu4A Cu3B 95.6(14) . . . . ?
I4 Cu1A Cu4A Cu3B -80.2(10) . . . . ?
I6 Cu1A Cu4A Cu3B 162.2(11) . . . . ?
I5 Cu1A Cu4A Cu3B 31.9(10) . . . . ?
Cu3A Cu1A Cu4A Cu3B 133.3(11) . . . . ?
Cu2A Cu1A Cu4A Cu3B 62.3(10) . . . . ?
Rb1 Cu1A Cu4A Cu3B -53.1(10) . . . . ?
Cu4B Cu1A Cu4A Cu2B -97.7(10) . . . . ?
Cu3B Cu1A Cu4A Cu2B 166.7(16) . . . . ?
I4 Cu1A Cu4A Cu2B 86.4(12) . . . . ?
I6 Cu1A Cu4A Cu2B -31.2(11) . . . . ?
I5 Cu1A Cu4A Cu2B -161.5(12) . . . . ?
Cu3A Cu1A Cu4A Cu2B -60.1(12) . . . . ?
Cu2A Cu1A Cu4A Cu2B -131.0(13) . . . . ?
Rb1 Cu1A Cu4A Cu2B 113.6(13) . . . . ?
Cu2B Cu1A Cu4A I1 30.9(12) . . . . ?
Cu4B Cu1A Cu4A I1 -66.9(10) . . . . ?
Cu3B Cu1A Cu4A I1 -162.5(11) . . . . ?
I4 Cu1A Cu4A I1 117.3(4) . . . . ?
I6 Cu1A Cu4A I1 -0.3(6) . . . . ?
I5 Cu1A Cu4A I1 -130.6(3) . . . . ?
Cu3A Cu1A Cu4A I1 -29.2(4) . . . . ?
Cu2A Cu1A Cu4A I1 -100.2(5) . . . . ?
Rb1 Cu1A Cu4A I1 144.4(4) . . . . ?
Cu2B Cu1A Cu4A I4 -86.4(12) . . . . ?
Cu4B Cu1A Cu4A I4 175.9(10) . . . . ?
Cu3B Cu1A Cu4A I4 80.2(10) . . . . ?
I6 Cu1A Cu4A I4 -117.6(5) . . . . ?
I5 Cu1A Cu4A I4 112.1(2) . . . . ?
Cu3A Cu1A Cu4A I4 -146.5(5) . . . . ?
Cu2A Cu1A Cu4A I4 142.6(5) . . . . ?
Rb1 Cu1A Cu4A I4 27.2(4) . . . . ?
Cu2B Cu1A Cu4A I2 162.0(12) . . . . ?
Cu4B Cu1A Cu4A I2 64.2(10) . . . . ?
Cu3B Cu1A Cu4A I2 -31.4(10) . . . . ?
I4 Cu1A Cu4A I2 -111.6(5) . . . . ?
I6 Cu1A Cu4A I2 130.8(4) . . . . ?
I5 Cu1A Cu4A I2 0.5(5) . . . . ?
Cu3A Cu1A Cu4A I2 101.9(5) . . . . ?
Cu2A Cu1A Cu4A I2 31.0(2) . . . . ?
Rb1 Cu1A Cu4A I2 -84.5(6) . . . . ?
Cu2B Cu1A Cu4A Cu2A 131.0(13) . . . . ?
Cu4B Cu1A Cu4A Cu2A 33.3(10) . . . . ?
Cu3B Cu1A Cu4A Cu2A -62.3(10) . . . . ?
I4 Cu1A Cu4A Cu2A -142.6(5) . . . . ?
I6 Cu1A Cu4A Cu2A 99.8(5) . . . . ?
I5 Cu1A Cu4A Cu2A -30.5(5) . . . . ?
Cu3A Cu1A Cu4A Cu2A 71.0(5) . . . . ?
Rb1 Cu1A Cu4A Cu2A -115.4(5) . . . . ?
Cu2B Cu1A Cu4A Cu3A 60.1(12) . . . . ?
Cu4B Cu1A Cu4A Cu3A -37.7(10) . . . . ?
Cu3B Cu1A Cu4A Cu3A -133.3(11) . . . . ?
I4 Cu1A Cu4A Cu3A 146.5(5) . . . . ?
I6 Cu1A Cu4A Cu3A 28.9(4) . . . . ?
I5 Cu1A Cu4A Cu3A -101.4(4) . . . . ?
Cu2A Cu1A Cu4A Cu3A -71.0(5) . . . . ?
Rb1 Cu1A Cu4A Cu3A 173.6(6) . . . . ?
Cu4B Cu3A Cu4A Cu1B -83.9(16) . . . . ?
Cu2B Cu3A Cu4A Cu1B -177.4(17) . . . . ?
I1 Cu3A Cu4A Cu1B 89.9(13) . . . . ?
I6 Cu3A Cu4A Cu1B -152.4(14) . . . . ?
I3 Cu3A Cu4A Cu1B -21.0(13) . . . . ?
Cu1A Cu3A Cu4A Cu1B -123.6(14) . . . . ?
Cu2A Cu3A Cu4A Cu1B -52.6(13) . . . . ?
Cu4B Cu3A Cu4A Cu3B 6.7(12) . . . . ?
Cu1B Cu3A Cu4A Cu3B 90.6(15) . . . . ?
Cu2B Cu3A Cu4A Cu3B -86.8(12) . . . . ?
I1 Cu3A Cu4A Cu3B -179.5(8) . . . . ?
I6 Cu3A Cu4A Cu3B -61.8(8) . . . . ?
I3 Cu3A Cu4A Cu3B 69.6(7) . . . . ?
Cu1A Cu3A Cu4A Cu3B -33.0(7) . . . . ?
Cu2A Cu3A Cu4A Cu3B 38.0(6) . . . . ?
Cu4B Cu3A Cu4A Cu2B 93.5(10) . . . . ?
Cu1B Cu3A Cu4A Cu2B 177.4(17) . . . . ?
I1 Cu3A Cu4A Cu2B -92.7(11) . . . . ?
I6 Cu3A Cu4A Cu2B 25.0(11) . . . . ?
I3 Cu3A Cu4A Cu2B 156.4(11) . . . . ?
Cu1A Cu3A Cu4A Cu2B 53.8(11) . . . . ?
Cu2A Cu3A Cu4A Cu2B 124.9(12) . . . . ?
Cu4B Cu3A Cu4A I1 -173.8(10) . . . . ?
Cu1B Cu3A Cu4A I1 -89.9(13) . . . . ?
Cu2B Cu3A Cu4A I1 92.7(11) . . . . ?
I6 Cu3A Cu4A I1 117.7(6) . . . . ?
I3 Cu3A Cu4A I1 -110.9(2) . . . . ?
Cu1A Cu3A Cu4A I1 146.5(5) . . . . ?
Cu2A Cu3A Cu4A I1 -142.5(5) . . . . ?
Cu4B Cu3A Cu4A I4 68.6(10) . . . . ?
Cu1B Cu3A Cu4A I4 152.4(14) . . . . ?
Cu2B Cu3A Cu4A I4 -25.0(10) . . . . ?
I1 Cu3A Cu4A I4 -117.7(4) . . . . ?
I6 Cu3A Cu4A I4 0.0(6) . . . . ?
I3 Cu3A Cu4A I4 131.4(3) . . . . ?
Cu1A Cu3A Cu4A I4 28.8(4) . . . . ?
Cu2A Cu3A Cu4A I4 99.9(5) . . . . ?
Cu4B Cu3A Cu4A I2 -62.1(10) . . . . ?
Cu1B Cu3A Cu4A I2 21.8(13) . . . . ?
Cu2B Cu3A Cu4A I2 -155.6(12) . . . . ?
I1 Cu3A Cu4A I2 111.7(5) . . . . ?
I6 Cu3A Cu4A I2 -130.6(5) . . . . ?
I3 Cu3A Cu4A I2 0.8(5) . . . . ?
Cu1A Cu3A Cu4A I2 -101.8(4) . . . . ?
Cu2A Cu3A Cu4A I2 -30.7(2) . . . . ?
Cu4B Cu3A Cu4A Cu2A -31.3(10) . . . . ?
Cu1B Cu3A Cu4A Cu2A 52.6(13) . . . . ?
Cu2B Cu3A Cu4A Cu2A -124.9(12) . . . . ?
I1 Cu3A Cu4A Cu2A 142.5(5) . . . . ?
I6 Cu3A Cu4A Cu2A -99.8(6) . . . . ?
I3 Cu3A Cu4A Cu2A 31.6(5) . . . . ?
Cu1A Cu3A Cu4A Cu2A -71.1(5) . . . . ?
Cu4B Cu3A Cu4A Cu1A 39.7(10) . . . . ?
Cu1B Cu3A Cu4A Cu1A 123.6(14) . . . . ?
Cu2B Cu3A Cu4A Cu1A -53.8(11) . . . . ?
I1 Cu3A Cu4A Cu1A -146.5(5) . . . . ?
I6 Cu3A Cu4A Cu1A -28.8(4) . . . . ?
I3 Cu3A Cu4A Cu1A 102.6(5) . . . . ?
Cu2A Cu3A Cu4A Cu1A 71.1(5) . . . . ?
Cu3B Cu4A Cu1B Cu2A -5.6(8) . . . . ?
Cu2B Cu4A Cu1B Cu2A 86.7(10) . . . . ?
I1 Cu4A Cu1B Cu2A 152.5(8) . . . . ?
I4 Cu4A Cu1B Cu2A 34.9(17) . . . . ?
I2 Cu4A Cu1B Cu2A -68.5(7) . . . . ?
Cu1A Cu4A Cu1B Cu2A 42.5(6) . . . . ?
Cu3A Cu4A Cu1B Cu2A 88.7(11) . . . . ?
Cu3B Cu4A Cu1B Cu3A -94.2(10) . . . . ?
Cu2B Cu4A Cu1B Cu3A -2.0(13) . . . . ?
I1 Cu4A Cu1B Cu3A 63.8(8) . . . . ?
I4 Cu4A Cu1B Cu3A -54(2) . . . . ?
I2 Cu4A Cu1B Cu3A -157.2(13) . . . . ?
Cu2A Cu4A Cu1B Cu3A -88.7(11) . . . . ?
Cu1A Cu4A Cu1B Cu3A -46.2(9) . . . . ?
Cu3B Cu4A Cu1B I2 62.9(7) . . . . ?
Cu2B Cu4A Cu1B I2 155.2(9) . . . . ?
I1 Cu4A Cu1B I2 -139.0(7) . . . . ?
I4 Cu4A Cu1B I2 103.4(14) . . . . ?
Cu2A Cu4A Cu1B I2 68.5(7) . . . . ?
Cu1A Cu4A Cu1B I2 111.0(5) . . . . ?
Cu3A Cu4A Cu1B I2 157.2(13) . . . . ?
Cu3B Cu4A Cu1B I1 -158.0(7) . . . . ?
Cu2B Cu4A Cu1B I1 -65.8(9) . . . . ?
I4 Cu4A Cu1B I1 -117.6(16) . . . . ?
I2 Cu4A Cu1B I1 139.0(7) . . . . ?
Cu2A Cu4A Cu1B I1 -152.5(8) . . . . ?
Cu1A Cu4A Cu1B I1 -110.0(4) . . . . ?
Cu3A Cu4A Cu1B I1 -63.8(8) . . . . ?
Cu3B Cu4A Cu1B Cu4B -48.7(11) . . . . ?
Cu2B Cu4A Cu1B Cu4B 43.6(14) . . . . ?
I1 Cu4A Cu1B Cu4B 109.3(9) . . . . ?
I4 Cu4A Cu1B Cu4B -8(2) . . . . ?
I2 Cu4A Cu1B Cu4B -111.6(11) . . . . ?
Cu2A Cu4A Cu1B Cu4B -43.1(9) . . . . ?
Cu1A Cu4A Cu1B Cu4B -0.7(10) . . . . ?
Cu3A Cu4A Cu1B Cu4B 45.5(9) . . . . ?
Cu2B Cu4A Cu1B Cu3B 92.3(10) . . . . ?
I1 Cu4A Cu1B Cu3B 158.0(7) . . . . ?
I4 Cu4A Cu1B Cu3B 40.4(14) . . . . ?
I2 Cu4A Cu1B Cu3B -62.9(7) . . . . ?
Cu2A Cu4A Cu1B Cu3B 5.6(8) . . . . ?
Cu1A Cu4A Cu1B Cu3B 48.1(5) . . . . ?
Cu3A Cu4A Cu1B Cu3B 94.2(10) . . . . ?
Cu3B Cu4A Cu1B Cu2B -92.3(10) . . . . ?
I1 Cu4A Cu1B Cu2B 65.8(9) . . . . ?
I4 Cu4A Cu1B Cu2B -51.8(15) . . . . ?
I2 Cu4A Cu1B Cu2B -155.2(9) . . . . ?
Cu2A Cu4A Cu1B Cu2B -86.7(10) . . . . ?
Cu1A Cu4A Cu1B Cu2B -44.2(8) . . . . ?
Cu3A Cu4A Cu1B Cu2B 2.0(13) . . . . ?
Cu3B Cu4A Cu1B I3 -54(3) . . . . ?
Cu2B Cu4A Cu1B I3 38(3) . . . . ?
I1 Cu4A Cu1B I3 104(2) . . . . ?
I4 Cu4A Cu1B I3 -14(4) . . . . ?
I2 Cu4A Cu1B I3 -117(3) . . . . ?
Cu2A Cu4A Cu1B I3 -49(2) . . . . ?
Cu1A Cu4A Cu1B I3 -6(2) . . . . ?
Cu3A Cu4A Cu1B I3 39.9(17) . . . . ?
Cu3B Cu4A Cu1B Rb2 139.7(11) . . . . ?
Cu2B Cu4A Cu1B Rb2 -128.0(13) . . . . ?
I1 Cu4A Cu1B Rb2 -62.3(12) . . . . ?
I4 Cu4A Cu1B Rb2 -179.9(7) . . . . ?
I2 Cu4A Cu1B Rb2 76.8(9) . . . . ?
Cu2A Cu4A Cu1B Rb2 145.3(15) . . . . ?
Cu1A Cu4A Cu1B Rb2 -172.2(10) . . . . ?
Cu3A Cu4A Cu1B Rb2 -126.1(18) . . . . ?
Cu4B Cu2A Cu1B Cu4A -86.4(13) . . . . ?
Cu3B Cu2A Cu1B Cu4A 5.1(7) . . . . ?
I5 Cu2A Cu1B Cu4A -31.8(15) . . . . ?
I3 Cu2A Cu1B Cu4A -154.7(9) . . . . ?
I2 Cu2A Cu1B Cu4A 72.0(7) . . . . ?
Cu1A Cu2A Cu1B Cu4A -42.1(7) . . . . ?
Cu3A Cu2A Cu1B Cu4A -92.8(11) . . . . ?
Cu4B Cu2A Cu1B Cu3A 6.4(13) . . . . ?
Cu3B Cu2A Cu1B Cu3A 97.9(9) . . . . ?
I5 Cu2A Cu1B Cu3A 61.0(18) . . . . ?
I3 Cu2A Cu1B Cu3A -61.8(7) . . . . ?
I2 Cu2A Cu1B Cu3A 164.8(12) . . . . ?
Cu4A Cu2A Cu1B Cu3A 92.8(11) . . . . ?
Cu1A Cu2A Cu1B Cu3A 50.7(8) . . . . ?
Cu4B Cu2A Cu1B I2 -158.4(12) . . . . ?
Cu3B Cu2A Cu1B I2 -66.9(6) . . . . ?
I5 Cu2A Cu1B I2 -103.8(11) . . . . ?
I3 Cu2A Cu1B I2 133.4(6) . . . . ?
Cu4A Cu2A Cu1B I2 -72.0(7) . . . . ?
Cu1A Cu2A Cu1B I2 -114.1(5) . . . . ?
Cu3A Cu2A Cu1B I2 -164.8(12) . . . . ?
Cu4B Cu2A Cu1B I1 -21(3) . . . . ?
Cu3B Cu2A Cu1B I1 70(3) . . . . ?
I5 Cu2A Cu1B I1 33(4) . . . . ?
I3 Cu2A Cu1B I1 -90(3) . . . . ?
I2 Cu2A Cu1B I1 137(3) . . . . ?
Cu4A Cu2A Cu1B I1 65(3) . . . . ?
Cu1A Cu2A Cu1B I1 23(3) . . . . ?
Cu3A Cu2A Cu1B I1 -28(2) . . . . ?
Cu3B Cu2A Cu1B Cu4B 91.5(11) . . . . ?
I5 Cu2A Cu1B Cu4B 54.6(15) . . . . ?
I3 Cu2A Cu1B Cu4B -68.3(10) . . . . ?
I2 Cu2A Cu1B Cu4B 158.4(12) . . . . ?
Cu4A Cu2A Cu1B Cu4B 86.4(13) . . . . ?
Cu1A Cu2A Cu1B Cu4B 44.3(10) . . . . ?
Cu3A Cu2A Cu1B Cu4B -6.4(13) . . . . ?
Cu4B Cu2A Cu1B Cu3B -91.5(11) . . . . ?
I5 Cu2A Cu1B Cu3B -36.9(12) . . . . ?
I3 Cu2A Cu1B Cu3B -159.8(6) . . . . ?
I2 Cu2A Cu1B Cu3B 66.9(6) . . . . ?
Cu4A Cu2A Cu1B Cu3B -5.1(7) . . . . ?
Cu1A Cu2A Cu1B Cu3B -47.2(4) . . . . ?
Cu3A Cu2A Cu1B Cu3B -97.9(9) . . . . ?
Cu4B Cu2A Cu1B Cu2B -41.6(14) . . . . ?
Cu3B Cu2A Cu1B Cu2B 49.9(9) . . . . ?
I5 Cu2A Cu1B Cu2B 13.0(18) . . . . ?
I3 Cu2A Cu1B Cu2B -109.9(8) . . . . ?
I2 Cu2A Cu1B Cu2B 116.8(10) . . . . ?
Cu4A Cu2A Cu1B Cu2B 44.8(9) . . . . ?
Cu1A Cu2A Cu1B Cu2B 2.6(8) . . . . ?
Cu3A Cu2A Cu1B Cu2B -48.0(8) . . . . ?
Cu4B Cu2A Cu1B I3 68.3(10) . . . . ?
Cu3B Cu2A Cu1B I3 159.8(6) . . . . ?
I5 Cu2A Cu1B I3 122.8(13) . . . . ?
I2 Cu2A Cu1B I3 -133.4(6) . . . . ?
Cu4A Cu2A Cu1B I3 154.7(9) . . . . ?
Cu1A Cu2A Cu1B I3 112.5(4) . . . . ?
Cu3A Cu2A Cu1B I3 61.8(7) . . . . ?
Cu4B Cu2A Cu1B Rb2 124.5(13) . . . . ?
Cu3B Cu2A Cu1B Rb2 -144.0(9) . . . . ?
I5 Cu2A Cu1B Rb2 179.0(7) . . . . ?
I3 Cu2A Cu1B Rb2 56.2(8) . . . . ?
I2 Cu2A Cu1B Rb2 -77.2(7) . . . . ?
Cu4A Cu2A Cu1B Rb2 -149.1(13) . . . . ?
Cu1A Cu2A Cu1B Rb2 168.7(8) . . . . ?
Cu3A Cu2A Cu1B Rb2 118.0(14) . . . . ?
Cu4B Cu3A Cu1B Cu4A 91.6(14) . . . . ?
Cu2B Cu3A Cu1B Cu4A 1.8(12) . . . . ?
I1 Cu3A Cu1B Cu4A -68.1(12) . . . . ?
I6 Cu3A Cu1B Cu4A 44(3) . . . . ?
I3 Cu3A Cu1B Cu4A 158.8(12) . . . . ?
Cu1A Cu3A Cu1B Cu4A 46.3(10) . . . . ?
Cu2A Cu3A Cu1B Cu4A 97.7(7) . . . . ?
Cu4B Cu3A Cu1B Cu2A -6.2(12) . . . . ?
Cu2B Cu3A Cu1B Cu2A -95.9(11) . . . . ?
I1 Cu3A Cu1B Cu2A -165.8(11) . . . . ?
I6 Cu3A Cu1B Cu2A -53(2) . . . . ?
I3 Cu3A Cu1B Cu2A 61.1(9) . . . . ?
Cu1A Cu3A Cu1B Cu2A -51.4(9) . . . . ?
Cu4A Cu3A Cu1B Cu2A -97.7(7) . . . . ?
Cu4B Cu3A Cu1B I2 30(4) . . . . ?
Cu2B Cu3A Cu1B I2 -60(4) . . . . ?
I1 Cu3A Cu1B I2 -130(5) . . . . ?
I6 Cu3A Cu1B I2 -18(6) . . . . ?
I3 Cu3A Cu1B I2 97(4) . . . . ?
Cu1A Cu3A Cu1B I2 -16(4) . . . . ?
Cu4A Cu3A Cu1B I2 -62(4) . . . . ?
Cu2A Cu3A Cu1B I2 36(4) . . . . ?
Cu4B Cu3A Cu1B I1 159.6(10) . . . . ?
Cu2B Cu3A Cu1B I1 69.9(9) . . . . ?
I6 Cu3A Cu1B I1 112.5(16) . . . . ?
I3 Cu3A Cu1B I1 -133.1(3) . . . . ?
Cu1A Cu3A Cu1B I1 114.4(5) . . . . ?
Cu4A Cu3A Cu1B I1 68.1(12) . . . . ?
Cu2A Cu3A Cu1B I1 165.8(11) . . . . ?
Cu2B Cu3A Cu1B Cu4B -89.7(6) . . . . ?
I1 Cu3A Cu1B Cu4B -159.6(10) . . . . ?
I6 Cu3A Cu1B Cu4B -47.1(19) . . . . ?
I3 Cu3A Cu1B Cu4B 67.2(10) . . . . ?
Cu1A Cu3A Cu1B Cu4B -45.2(10) . . . . ?
Cu4A Cu3A Cu1B Cu4B -91.6(14) . . . . ?
Cu2A Cu3A Cu1B Cu4B 6.2(12) . . . . ?
Cu4B Cu3A Cu1B Cu3B 45.4(14) . . . . ?
Cu2B Cu3A Cu1B Cu3B -44.3(13) . . . . ?
I1 Cu3A Cu1B Cu3B -114.2(13) . . . . ?
I6 Cu3A Cu1B Cu3B -2(3) . . . . ?
I3 Cu3A Cu1B Cu3B 112.6(12) . . . . ?
Cu1A Cu3A Cu1B Cu3B 0.2(11) . . . . ?
Cu4A Cu3A Cu1B Cu3B -46.2(8) . . . . ?
Cu2A Cu3A Cu1B Cu3B 51.6(8) . . . . ?
Cu4B Cu3A Cu1B Cu2B 89.7(6) . . . . ?
I1 Cu3A Cu1B Cu2B -69.9(9) . . . . ?
I6 Cu3A Cu1B Cu2B 42.6(18) . . . . ?
I3 Cu3A Cu1B Cu2B 156.9(8) . . . . ?
Cu1A Cu3A Cu1B Cu2B 44.5(8) . . . . ?
Cu4A Cu3A Cu1B Cu2B -1.8(12) . . . . ?
Cu2A Cu3A Cu1B Cu2B 95.9(11) . . . . ?
Cu4B Cu3A Cu1B I3 -67.2(10) . . . . ?
Cu2B Cu3A Cu1B I3 -156.9(8) . . . . ?
I1 Cu3A Cu1B I3 133.1(3) . . . . ?
I6 Cu3A Cu1B I3 -114.3(17) . . . . ?
Cu1A Cu3A Cu1B I3 -112.4(5) . . . . ?
Cu4A Cu3A Cu1B I3 -158.8(12) . . . . ?
Cu2A Cu3A Cu1B I3 -61.1(9) . . . . ?
Cu4B Cu3A Cu1B Rb2 -131.0(16) . . . . ?
Cu2B Cu3A Cu1B Rb2 139.3(15) . . . . ?
I1 Cu3A Cu1B Rb2 69.3(10) . . . . ?
I6 Cu3A Cu1B Rb2 -178.1(9) . . . . ?
I3 Cu3A Cu1B Rb2 -63.8(11) . . . . ?
Cu1A Cu3A Cu1B Rb2 -176.2(13) . . . . ?
Cu4A Cu3A Cu1B Rb2 137(2) . . . . ?
Cu2A Cu3A Cu1B Rb2 -125(2) . . . . ?
Cu2A I2 Cu1B Cu4A -103.5(6) . . . . ?
Cu3B I2 Cu1B Cu4A -47.3(9) . . . . ?
Rb2 I2 Cu1B Cu4A 132.1(14) . . . . ?
Cu4A I2 Cu1B Cu2A 103.5(6) . . . . ?
Cu3B I2 Cu1B Cu2A 56.2(8) . . . . ?
Rb2 I2 Cu1B Cu2A -124.4(13) . . . . ?
Cu2A I2 Cu1B Cu3A -38(4) . . . . ?
Cu4A I2 Cu1B Cu3A 66(4) . . . . ?
Cu3B I2 Cu1B Cu3A 18(4) . . . . ?
Rb2 I2 Cu1B Cu3A -162(5) . . . . ?
Cu2A I2 Cu1B I1 -155.4(14) . . . . ?
Cu4A I2 Cu1B I1 -51.9(12) . . . . ?
Cu3B I2 Cu1B I1 -99.2(13) . . . . ?
Rb2 I2 Cu1B I1 80.2(8) . . . . ?
Cu2A I2 Cu1B Cu4B -15.8(9) . . . . ?
Cu4A I2 Cu1B Cu4B 87.7(11) . . . . ?
Cu3B I2 Cu1B Cu4B 40.4(12) . . . . ?
Rb2 I2 Cu1B Cu4B -140.1(18) . . . . ?
Cu2A I2 Cu1B Cu3B -56.2(8) . . . . ?
Cu4A I2 Cu1B Cu3B 47.3(9) . . . . ?
Rb2 I2 Cu1B Cu3B 179.5(13) . . . . ?
Cu2A I2 Cu1B Cu2B -84.3(10) . . . . ?
Cu4A I2 Cu1B Cu2B 19.2(8) . . . . ?
Cu3B I2 Cu1B Cu2B -28.1(12) . . . . ?
Rb2 I2 Cu1B Cu2B 151.4(19) . . . . ?
Cu2A I2 Cu1B I3 46.3(9) . . . . ?
Cu4A I2 Cu1B I3 149.8(13) . . . . ?
Cu3B I2 Cu1B I3 102.5(11) . . . . ?
Rb2 I2 Cu1B I3 -78.1(7) . . . . ?
Cu2A I2 Cu1B Rb2 124.4(13) . . . . ?
Cu4A I2 Cu1B Rb2 -132.1(14) . . . . ?
Cu3B I2 Cu1B Rb2 -179.5(13) . . . . ?
Cu3A I1 Cu1B Cu4A 102.1(7) . . . . ?
Cu2B I1 Cu1B Cu4A 47.9(9) . . . . ?
Rb2 I1 Cu1B Cu4A -137.2(9) . . . . ?
Cu3A I1 Cu1B Cu2A 31(2) . . . . ?
Cu4A I1 Cu1B Cu2A -72(3) . . . . ?
Cu2B I1 Cu1B Cu2A -24(3) . . . . ?
Rb2 I1 Cu1B Cu2A 151(3) . . . . ?
Cu4A I1 Cu1B Cu3A -102.1(7) . . . . ?
Cu2B I1 Cu1B Cu3A -54.1(7) . . . . ?
Rb2 I1 Cu1B Cu3A 120.8(8) . . . . ?
Cu3A I1 Cu1B I2 155.6(12) . . . . ?
Cu4A I1 Cu1B I2 53.6(10) . . . . ?
Cu2B I1 Cu1B I2 101.5(12) . . . . ?
Rb2 I1 Cu1B I2 -83.6(7) . . . . ?
Cu3A I1 Cu1B Cu4B 15.2(8) . . . . ?
Cu4A I1 Cu1B Cu4B -86.8(11) . . . . ?
Cu2B I1 Cu1B Cu4B -38.9(12) . . . . ?
Rb2 I1 Cu1B Cu4B 136.0(13) . . . . ?
Cu3A I1 Cu1B Cu3B 84.9(8) . . . . ?
Cu4A I1 Cu1B Cu3B -17.2(6) . . . . ?
Cu2B I1 Cu1B Cu3B 30.7(9) . . . . ?
Rb2 I1 Cu1B Cu3B -154.3(12) . . . . ?
Cu3A I1 Cu1B Cu2B 54.1(7) . . . . ?
Cu4A I1 Cu1B Cu2B -47.9(9) . . . . ?
Rb2 I1 Cu1B Cu2B 174.9(9) . . . . ?
Cu3A I1 Cu1B I3 -45.5(5) . . . . ?
Cu4A I1 Cu1B I3 -147.6(10) . . . . ?
Cu2B I1 Cu1B I3 -99.6(9) . . . . ?
Rb2 I1 Cu1B I3 75.3(6) . . . . ?
Cu3A I1 Cu1B Rb2 -120.8(8) . . . . ?
Cu4A I1 Cu1B Rb2 137.2(10) . . . . ?
Cu2B I1 Cu1B Rb2 -174.9(9) . . . . ?
Cu4B I3 Cu1B Cu4A 7(2) . . . . ?
Cu2A I3 Cu1B Cu4A 57(2) . . . . ?
Cu3A I3 Cu1B Cu4A -45(2) . . . . ?
Rb2 I3 Cu1B Cu4A -169(3) . . . . ?
Cu4B I3 Cu1B Cu2A -49.7(9) . . . . ?
Cu3A I3 Cu1B Cu2A -101.8(6) . . . . ?
Rb2 I3 Cu1B Cu2A 134.3(8) . . . . ?
Cu4B I3 Cu1B Cu3A 52.1(9) . . . . ?
Cu2A I3 Cu1B Cu3A 101.8(6) . . . . ?
Rb2 I3 Cu1B Cu3A -123.8(7) . . . . ?
Cu4B I3 Cu1B I2 -99.8(11) . . . . ?
Cu2A I3 Cu1B I2 -50.1(7) . . . . ?
Cu3A I3 Cu1B I2 -151.9(10) . . . . ?
Rb2 I3 Cu1B I2 84.2(6) . . . . ?
Cu4B I3 Cu1B I1 98.6(10) . . . . ?
Cu2A I3 Cu1B I1 148.4(9) . . . . ?
Cu3A I3 Cu1B I1 46.5(5) . . . . ?
Rb2 I3 Cu1B I1 -77.3(5) . . . . ?
Cu2A I3 Cu1B Cu4B 49.7(9) . . . . ?
Cu3A I3 Cu1B Cu4B -52.1(9) . . . . ?
Rb2 I3 Cu1B Cu4B -175.9(10) . . . . ?
Cu4B I3 Cu1B Cu3B -32.6(10) . . . . ?
Cu2A I3 Cu1B Cu3B 17.2(6) . . . . ?
Cu3A I3 Cu1B Cu3B -84.7(7) . . . . ?
Rb2 I3 Cu1B Cu3B 151.5(10) . . . . ?
Cu4B I3 Cu1B Cu2B 34.1(12) . . . . ?
Cu2A I3 Cu1B Cu2B 83.8(9) . . . . ?
Cu3A I3 Cu1B Cu2B -18.0(7) . . . . ?
Rb2 I3 Cu1B Cu2B -141.9(11) . . . . ?
Cu4B I3 Cu1B Rb2 175.9(10) . . . . ?
Cu2A I3 Cu1B Rb2 -134.3(8) . . . . ?
Cu3A I3 Cu1B Rb2 123.8(7) . . . . ?
O7 Rb2 Cu1B Cu4A -172.8(13) . . . . ?
O11 Rb2 Cu1B Cu4A -55.5(14) . . . . ?
O9 Rb2 Cu1B Cu4A 61.1(14) . . . . ?
O12 Rb2 Cu1B Cu4A -113.6(15) . . . . ?
O10 Rb2 Cu1B Cu4A 1.4(15) . . . . ?
O8 Rb2 Cu1B Cu4A 123.6(12) . . . . ?
C25 Rb2 Cu1B Cu4A -133.2(14) . . . . ?
C17 Rb2 Cu1B Cu4A 102.8(13) . . . . ?
C18 Rb2 Cu1B Cu4A 78.4(18) . . . . ?
C21 Rb2 Cu1B Cu4A -16.3(15) . . . . ?
C24 Rb2 Cu1B Cu4A -94.9(15) . . . . ?
O7 Rb2 Cu1B Cu2A -34.6(11) . . . . ?
O11 Rb2 Cu1B Cu2A 82.6(11) . . . . ?
O9 Rb2 Cu1B Cu2A -160.7(10) . . . . ?
O12 Rb2 Cu1B Cu2A 24.6(12) . . . . ?
O10 Rb2 Cu1B Cu2A 139.6(11) . . . . ?
O8 Rb2 Cu1B Cu2A -98.2(10) . . . . ?
C25 Rb2 Cu1B Cu2A 5.0(12) . . . . ?
C17 Rb2 Cu1B Cu2A -119.1(10) . . . . ?
C18 Rb2 Cu1B Cu2A -143.5(15) . . . . ?
C21 Rb2 Cu1B Cu2A 121.8(11) . . . . ?
C24 Rb2 Cu1B Cu2A 43.3(12) . . . . ?
O7 Rb2 Cu1B Cu3A 69.7(17) . . . . ?
O11 Rb2 Cu1B Cu3A -173.1(15) . . . . ?
O9 Rb2 Cu1B Cu3A -56.4(18) . . . . ?
O12 Rb2 Cu1B Cu3A 128.9(15) . . . . ?
O10 Rb2 Cu1B Cu3A -116.1(15) . . . . ?
O8 Rb2 Cu1B Cu3A 6(2) . . . . ?
C25 Rb2 Cu1B Cu3A 109.3(16) . . . . ?
C17 Rb2 Cu1B Cu3A -14.8(19) . . . . ?
C18 Rb2 Cu1B Cu3A -39(2) . . . . ?
C21 Rb2 Cu1B Cu3A -133.9(16) . . . . ?
C24 Rb2 Cu1B Cu3A 147.6(16) . . . . ?
O7 Rb2 Cu1B I2 -102.2(10) . . . . ?
O11 Rb2 Cu1B I2 15.1(11) . . . . ?
O9 Rb2 Cu1B I2 131.7(9) . . . . ?
O12 Rb2 Cu1B I2 -43.0(12) . . . . ?
O10 Rb2 Cu1B I2 72.0(11) . . . . ?
O8 Rb2 Cu1B I2 -165.8(7) . . . . ?
C25 Rb2 Cu1B I2 -62.6(11) . . . . ?
C17 Rb2 Cu1B I2 173.4(9) . . . . ?
C18 Rb2 Cu1B I2 149.0(15) . . . . ?
C21 Rb2 Cu1B I2 54.3(11) . . . . ?
C24 Rb2 Cu1B I2 -24.3(12) . . . . ?
O7 Rb2 Cu1B I1 129.5(8) . . . . ?
O11 Rb2 Cu1B I1 -113.3(6) . . . . ?
O9 Rb2 Cu1B I1 3.4(9) . . . . ?
O12 Rb2 Cu1B I1 -171.3(6) . . . . ?
O10 Rb2 Cu1B I1 -56.3(7) . . . . ?
O8 Rb2 Cu1B I1 65.9(11) . . . . ?
C25 Rb2 Cu1B I1 169.1(7) . . . . ?
C17 Rb2 Cu1B I1 45.0(10) . . . . ?
C18 Rb2 Cu1B I1 20.7(16) . . . . ?
C21 Rb2 Cu1B I1 -74.1(8) . . . . ?
C24 Rb2 Cu1B I1 -152.6(8) . . . . ?
O7 Rb2 Cu1B Cu4B 19.3(18) . . . . ?
O11 Rb2 Cu1B Cu4B 136.5(16) . . . . ?
O9 Rb2 Cu1B Cu4B -106.8(17) . . . . ?
O12 Rb2 Cu1B Cu4B 78.5(16) . . . . ?
O10 Rb2 Cu1B Cu4B -166.5(16) . . . . ?
O8 Rb2 Cu1B Cu4B -44(2) . . . . ?
C25 Rb2 Cu1B Cu4B 58.9(17) . . . . ?
C17 Rb2 Cu1B Cu4B -65.2(19) . . . . ?
C18 Rb2 Cu1B Cu4B -90(2) . . . . ?
C21 Rb2 Cu1B Cu4B 175.7(17) . . . . ?
C24 Rb2 Cu1B Cu4B 97.2(16) . . . . ?
O7 Rb2 Cu1B Cu3B -103(3) . . . . ?
O11 Rb2 Cu1B Cu3B 14(3) . . . . ?
O9 Rb2 Cu1B Cu3B 131(3) . . . . ?
O12 Rb2 Cu1B Cu3B -44(3) . . . . ?
O10 Rb2 Cu1B Cu3B 71(3) . . . . ?
O8 Rb2 Cu1B Cu3B -167(3) . . . . ?
C25 Rb2 Cu1B Cu3B -64(3) . . . . ?
C17 Rb2 Cu1B Cu3B 172(3) . . . . ?
C18 Rb2 Cu1B Cu3B 148(3) . . . . ?
C21 Rb2 Cu1B Cu3B 53(3) . . . . ?
C24 Rb2 Cu1B Cu3B -25(3) . . . . ?
O7 Rb2 Cu1B Cu2B 122(2) . . . . ?
O11 Rb2 Cu1B Cu2B -120.4(18) . . . . ?
O9 Rb2 Cu1B Cu2B -4(2) . . . . ?
O12 Rb2 Cu1B Cu2B -178.5(18) . . . . ?
O10 Rb2 Cu1B Cu2B -63.5(19) . . . . ?
O8 Rb2 Cu1B Cu2B 59(2) . . . . ?
C25 Rb2 Cu1B Cu2B 161.9(19) . . . . ?
C17 Rb2 Cu1B Cu2B 38(2) . . . . ?
C18 Rb2 Cu1B Cu2B 13(3) . . . . ?
C21 Rb2 Cu1B Cu2B -81.2(19) . . . . ?
C24 Rb2 Cu1B Cu2B -159.8(18) . . . . ?
O7 Rb2 Cu1B I3 14.4(8) . . . . ?
O11 Rb2 Cu1B I3 131.7(6) . . . . ?
O9 Rb2 Cu1B I3 -111.6(7) . . . . ?
O12 Rb2 Cu1B I3 73.6(6) . . . . ?
O10 Rb2 Cu1B I3 -171.3(6) . . . . ?
O8 Rb2 Cu1B I3 -49.2(10) . . . . ?
C25 Rb2 Cu1B I3 54.0(7) . . . . ?
C17 Rb2 Cu1B I3 -70.0(9) . . . . ?
C18 Rb2 Cu1B I3 -94.4(15) . . . . ?
C21 Rb2 Cu1B I3 170.9(7) . . . . ?
C24 Rb2 Cu1B I3 92.3(7) . . . . ?
Cu4B Cu1A Cu2B Cu4A 79.9(11) . . . . ?
Cu3B Cu1A Cu2B Cu4A -9.4(11) . . . . ?
I4 Cu1A Cu2B Cu4A -68.4(8) . . . . ?
I6 Cu1A Cu2B Cu4A 148.8(11) . . . . ?
I5 Cu1A Cu2B Cu4A 36(2) . . . . ?
Cu3A Cu1A Cu2B Cu4A 86.0(10) . . . . ?
Cu2A Cu1A Cu2B Cu4A 40.6(9) . . . . ?
Rb1 Cu1A Cu2B Cu4A -106.7(9) . . . . ?
Cu4B Cu1A Cu2B Cu3A -6.1(7) . . . . ?
Cu3B Cu1A Cu2B Cu3A -95.4(10) . . . . ?
I4 Cu1A Cu2B Cu3A -154.3(11) . . . . ?
I6 Cu1A Cu2B Cu3A 62.8(7) . . . . ?
I5 Cu1A Cu2B Cu3A -50(2) . . . . ?
Cu4A Cu1A Cu2B Cu3A -86.0(10) . . . . ?
Cu2A Cu1A Cu2B Cu3A -45.3(8) . . . . ?
Rb1 Cu1A Cu2B Cu3A 167.3(3) . . . . ?
Cu4B Cu1A Cu2B I4 148.2(11) . . . . ?
Cu3B Cu1A Cu2B I4 58.9(7) . . . . ?
I6 Cu1A Cu2B I4 -142.8(6) . . . . ?
I5 Cu1A Cu2B I4 104.3(15) . . . . ?
Cu4A Cu1A Cu2B I4 68.4(8) . . . . ?
Cu3A Cu1A Cu2B I4 154.3(11) . . . . ?
Cu2A Cu1A Cu2B I4 109.0(4) . . . . ?
Rb1 Cu1A Cu2B I4 -38.4(11) . . . . ?
Cu4B Cu1A Cu2B I6 -68.9(9) . . . . ?
Cu3B Cu1A Cu2B I6 -158.2(8) . . . . ?
I4 Cu1A Cu2B I6 142.8(6) . . . . ?
I5 Cu1A Cu2B I6 -112.9(15) . . . . ?
Cu4A Cu1A Cu2B I6 -148.8(11) . . . . ?
Cu3A Cu1A Cu2B I6 -62.8(7) . . . . ?
Cu2A Cu1A Cu2B I6 -108.2(4) . . . . ?
Rb1 Cu1A Cu2B I6 104.5(7) . . . . ?
Cu4B Cu1A Cu2B I1 32.3(16) . . . . ?
Cu3B Cu1A Cu2B I1 -57(2) . . . . ?
I4 Cu1A Cu2B I1 -116(2) . . . . ?
I6 Cu1A Cu2B I1 101(2) . . . . ?
I5 Cu1A Cu2B I1 -12(4) . . . . ?
Cu4A Cu1A Cu2B I1 -47.6(16) . . . . ?
Cu3A Cu1A Cu2B I1 38.4(15) . . . . ?
Cu2A Cu1A Cu2B I1 -7(2) . . . . ?
Rb1 Cu1A Cu2B I1 -154.3(14) . . . . ?
Cu3B Cu1A Cu2B Cu4B -89.3(11) . . . . ?
I4 Cu1A Cu2B Cu4B -148.2(11) . . . . ?
I6 Cu1A Cu2B Cu4B 68.9(9) . . . . ?
I5 Cu1A Cu2B Cu4B -44(2) . . . . ?
Cu4A Cu1A Cu2B Cu4B -79.9(11) . . . . ?
Cu3A Cu1A Cu2B Cu4B 6.1(7) . . . . ?
Cu2A Cu1A Cu2B Cu4B -39.2(10) . . . . ?
Rb1 Cu1A Cu2B Cu4B 173.4(7) . . . . ?
Cu4B Cu1A Cu2B Cu1B 41.9(9) . . . . ?
Cu3B Cu1A Cu2B Cu1B -47.4(10) . . . . ?
I4 Cu1A Cu2B Cu1B -106.4(9) . . . . ?
I6 Cu1A Cu2B Cu1B 110.8(8) . . . . ?
I5 Cu1A Cu2B Cu1B -2(2) . . . . ?
Cu4A Cu1A Cu2B Cu1B -38.0(8) . . . . ?
Cu3A Cu1A Cu2B Cu1B 48.0(7) . . . . ?
Cu2A Cu1A Cu2B Cu1B 2.6(8) . . . . ?
Rb1 Cu1A Cu2B Cu1B -144.7(6) . . . . ?
Cu4B Cu1A Cu2B Cu3B 89.3(11) . . . . ?
I4 Cu1A Cu2B Cu3B -58.9(7) . . . . ?
I6 Cu1A Cu2B Cu3B 158.2(8) . . . . ?
I5 Cu1A Cu2B Cu3B 45.3(16) . . . . ?
Cu4A Cu1A Cu2B Cu3B 9.4(11) . . . . ?
Cu3A Cu1A Cu2B Cu3B 95.4(10) . . . . ?
Cu2A Cu1A Cu2B Cu3B 50.1(7) . . . . ?
Rb1 Cu1A Cu2B Cu3B -97.3(10) . . . . ?
Cu1B Cu4A Cu2B Cu1A -84.9(14) . . . . ?
Cu3B Cu4A Cu2B Cu1A 9.9(12) . . . . ?
I1 Cu4A Cu2B Cu1A -149.1(10) . . . . ?
I4 Cu4A Cu2B Cu1A 66.7(8) . . . . ?
I2 Cu4A Cu2B Cu1A -36(2) . . . . ?
Cu2A Cu4A Cu2B Cu1A -41.2(10) . . . . ?
Cu3A Cu4A Cu2B Cu1A -86.9(10) . . . . ?
Cu1B Cu4A Cu2B Cu3A 2.0(13) . . . . ?
Cu3B Cu4A Cu2B Cu3A 96.8(11) . . . . ?
I1 Cu4A Cu2B Cu3A -62.2(7) . . . . ?
I4 Cu4A Cu2B Cu3A 153.5(10) . . . . ?
I2 Cu4A Cu2B Cu3A 51(2) . . . . ?
Cu2A Cu4A Cu2B Cu3A 45.7(9) . . . . ?
Cu1A Cu4A Cu2B Cu3A 86.9(10) . . . . ?
Cu1B Cu4A Cu2B I4 -151.6(11) . . . . ?
Cu3B Cu4A Cu2B I4 -56.8(8) . . . . ?
I1 Cu4A Cu2B I4 144.3(6) . . . . ?
I2 Cu4A Cu2B I4 -102.4(18) . . . . ?
Cu2A Cu4A Cu2B I4 -107.9(6) . . . . ?
Cu1A Cu4A Cu2B I4 -66.7(8) . . . . ?
Cu3A Cu4A Cu2B I4 -153.5(10) . . . . ?
Cu1B Cu4A Cu2B I6 -36(2) . . . . ?
Cu3B Cu4A Cu2B I6 59(2) . . . . ?
I1 Cu4A Cu2B I6 -100(2) . . . . ?
I4 Cu4A Cu2B I6 116(2) . . . . ?
I2 Cu4A Cu2B I6 13(4) . . . . ?
Cu2A Cu4A Cu2B I6 8(2) . . . . ?
Cu1A Cu4A Cu2B I6 48.8(16) . . . . ?
Cu3A Cu4A Cu2B I6 -38.0(16) . . . . ?
Cu1B Cu4A Cu2B I1 64.1(10) . . . . ?
Cu3B Cu4A Cu2B I1 159.0(9) . . . . ?
I4 Cu4A Cu2B I1 -144.3(6) . . . . ?
I2 Cu4A Cu2B I1 113.3(18) . . . . ?
Cu2A Cu4A Cu2B I1 107.9(6) . . . . ?
Cu1A Cu4A Cu2B I1 149.1(10) . . . . ?
Cu3A Cu4A Cu2B I1 62.2(7) . . . . ?
Cu1B Cu4A Cu2B Cu4B -40.4(15) . . . . ?
Cu3B Cu4A Cu2B Cu4B 54.4(13) . . . . ?
I1 Cu4A Cu2B Cu4B -104.6(12) . . . . ?
I4 Cu4A Cu2B Cu4B 111.2(12) . . . . ?
I2 Cu4A Cu2B Cu4B 9(3) . . . . ?
Cu2A Cu4A Cu2B Cu4B 3.3(12) . . . . ?
Cu1A Cu4A Cu2B Cu4B 44.5(8) . . . . ?
Cu3A Cu4A Cu2B Cu4B -42.4(8) . . . . ?
Cu3B Cu4A Cu2B Cu1B 94.8(13) . . . . ?
I1 Cu4A Cu2B Cu1B -64.1(10) . . . . ?
I4 Cu4A Cu2B Cu1B 151.6(11) . . . . ?
I2 Cu4A Cu2B Cu1B 49.2(19) . . . . ?
Cu2A Cu4A Cu2B Cu1B 43.7(10) . . . . ?
Cu1A Cu4A Cu2B Cu1B 84.9(14) . . . . ?
Cu3A Cu4A Cu2B Cu1B -2.0(13) . . . . ?
Cu1B Cu4A Cu2B Cu3B -94.8(13) . . . . ?
I1 Cu4A Cu2B Cu3B -159.0(9) . . . . ?
I4 Cu4A Cu2B Cu3B 56.8(8) . . . . ?
I2 Cu4A Cu2B Cu3B -45.6(18) . . . . ?
Cu2A Cu4A Cu2B Cu3B -51.1(8) . . . . ?
Cu1A Cu4A Cu2B Cu3B -9.9(12) . . . . ?
Cu3A Cu4A Cu2B Cu3B -96.8(11) . . . . ?
Cu4B Cu3A Cu2B Cu1A 6.4(7) . . . . ?
Cu1B Cu3A Cu2B Cu1A 88.6(12) . . . . ?
I1 Cu3A Cu2B Cu1A 154.0(11) . . . . ?
I6 Cu3A Cu2B Cu1A -64.3(7) . . . . ?
I3 Cu3A Cu2B Cu1A 47.1(18) . . . . ?
Cu4A Cu3A Cu2B Cu1A 90.2(11) . . . . ?
Cu2A Cu3A Cu2B Cu1A 45.2(8) . . . . ?
Cu4B Cu3A Cu2B Cu4A -83.8(12) . . . . ?
Cu1B Cu3A Cu2B Cu4A -1.6(11) . . . . ?
I1 Cu3A Cu2B Cu4A 63.7(7) . . . . ?
I6 Cu3A Cu2B Cu4A -154.6(10) . . . . ?
I3 Cu3A Cu2B Cu4A -43.2(18) . . . . ?
Cu1A Cu3A Cu2B Cu4A -90.2(11) . . . . ?
Cu2A Cu3A Cu2B Cu4A -45.0(8) . . . . ?
Cu4B Cu3A Cu2B I4 -37.5(18) . . . . ?
Cu1B Cu3A Cu2B I4 45(2) . . . . ?
I1 Cu3A Cu2B I4 110(2) . . . . ?
I6 Cu3A Cu2B I4 -108(2) . . . . ?
I3 Cu3A Cu2B I4 3(3) . . . . ?
Cu1A Cu3A Cu2B I4 -43.9(16) . . . . ?
Cu4A Cu3A Cu2B I4 46.3(18) . . . . ?
Cu2A Cu3A Cu2B I4 1(2) . . . . ?
Cu4B Cu3A Cu2B I6 70.7(9) . . . . ?
Cu1B Cu3A Cu2B I6 152.9(10) . . . . ?
I1 Cu3A Cu2B I6 -141.7(6) . . . . ?
I3 Cu3A Cu2B I6 111.4(13) . . . . ?
Cu1A Cu3A Cu2B I6 64.3(7) . . . . ?
Cu4A Cu3A Cu2B I6 154.6(10) . . . . ?
Cu2A Cu3A Cu2B I6 109.6(5) . . . . ?
Cu4B Cu3A Cu2B I1 -147.6(12) . . . . ?
Cu1B Cu3A Cu2B I1 -65.4(9) . . . . ?
I6 Cu3A Cu2B I1 141.7(6) . . . . ?
I3 Cu3A Cu2B I1 -106.9(12) . . . . ?
Cu1A Cu3A Cu2B I1 -154.0(11) . . . . ?
Cu4A Cu3A Cu2B I1 -63.7(7) . . . . ?
Cu2A Cu3A Cu2B I1 -108.7(4) . . . . ?
Cu1B Cu3A Cu2B Cu4B 82.2(13) . . . . ?
I1 Cu3A Cu2B Cu4B 147.6(12) . . . . ?
I6 Cu3A Cu2B Cu4B -70.7(9) . . . . ?
I3 Cu3A Cu2B Cu4B 40.7(18) . . . . ?
Cu1A Cu3A Cu2B Cu4B -6.4(7) . . . . ?
Cu4A Cu3A Cu2B Cu4B 83.8(12) . . . . ?
Cu2A Cu3A Cu2B Cu4B 38.8(10) . . . . ?
Cu4B Cu3A Cu2B Cu1B -82.2(13) . . . . ?
I1 Cu3A Cu2B Cu1B 65.4(9) . . . . ?
I6 Cu3A Cu2B Cu1B -152.9(10) . . . . ?
I3 Cu3A Cu2B Cu1B -41.5(14) . . . . ?
Cu1A Cu3A Cu2B Cu1B -88.6(12) . . . . ?
Cu4A Cu3A Cu2B Cu1B 1.6(11) . . . . ?
Cu2A Cu3A Cu2B Cu1B -43.4(8) . . . . ?
Cu4B Cu3A Cu2B Cu3B -40.2(9) . . . . ?
Cu1B Cu3A Cu2B Cu3B 42.0(10) . . . . ?
I1 Cu3A Cu2B Cu3B 107.4(8) . . . . ?
I6 Cu3A Cu2B Cu3B -110.9(8) . . . . ?
I3 Cu3A Cu2B Cu3B 0.5(18) . . . . ?
Cu1A Cu3A Cu2B Cu3B -46.6(7) . . . . ?
Cu4A Cu3A Cu2B Cu3B 43.7(7) . . . . ?
Cu2A Cu3A Cu2B Cu3B -1.3(7) . . . . ?
Cu3B I4 Cu2B Cu1A -51.6(7) . . . . ?
Cu4A I4 Cu2B Cu1A -98.4(9) . . . . ?
Rb1 I4 Cu2B Cu1A 28.9(8) . . . . ?
Cu3B I4 Cu2B Cu4A 46.8(7) . . . . ?
Cu1A I4 Cu2B Cu4A 98.4(9) . . . . ?
Rb1 I4 Cu2B Cu4A 127.3(6) . . . . ?
Cu3B I4 Cu2B Cu3A -3(2) . . . . ?
Cu1A I4 Cu2B Cu3A 48.3(18) . . . . ?
Cu4A I4 Cu2B Cu3A -50.1(19) . . . . ?
Rb1 I4 Cu2B Cu3A 77(2) . . . . ?
Cu3B I4 Cu2B I6 -91.7(11) . . . . ?
Cu1A I4 Cu2B I6 -40.1(7) . . . . ?
Cu4A I4 Cu2B I6 -138.5(14) . . . . ?
Rb1 I4 Cu2B I6 -11.2(12) . . . . ?
Cu3B I4 Cu2B I1 85.9(11) . . . . ?
Cu1A I4 Cu2B I1 137.5(15) . . . . ?
Cu4A I4 Cu2B I1 39.1(8) . . . . ?
Rb1 I4 Cu2B I1 166.4(8) . . . . ?
Cu3B I4 Cu2B Cu4B -28.7(12) . . . . ?
Cu1A I4 Cu2B Cu4B 22.9(8) . . . . ?
Cu4A I4 Cu2B Cu4B -75.5(13) . . . . ?
Rb1 I4 Cu2B Cu4B 51.8(14) . . . . ?
Cu3B I4 Cu2B Cu1B 29.2(10) . . . . ?
Cu1A I4 Cu2B Cu1B 80.8(11) . . . . ?
Cu4A I4 Cu2B Cu1B -17.6(8) . . . . ?
Rb1 I4 Cu2B Cu1B 109.7(10) . . . . ?
Cu1A I4 Cu2B Cu3B 51.6(7) . . . . ?
Cu4A I4 Cu2B Cu3B -46.8(7) . . . . ?
Rb1 I4 Cu2B Cu3B 80.5(6) . . . . ?
Cu3A I6 Cu2B Cu1A 98.9(9) . . . . ?
Cu4B I6 Cu2B Cu1A 50.7(9) . . . . ?
Cu1A I6 Cu2B Cu4A -55.7(19) . . . . ?
Cu3A I6 Cu2B Cu4A 43.1(18) . . . . ?
Cu4B I6 Cu2B Cu4A -5.1(15) . . . . ?
Cu1A I6 Cu2B Cu3A -98.9(9) . . . . ?
Cu4B I6 Cu2B Cu3A -48.2(8) . . . . ?
Cu1A I6 Cu2B I4 41.0(8) . . . . ?
Cu3A I6 Cu2B I4 139.9(15) . . . . ?
Cu4B I6 Cu2B I4 91.7(15) . . . . ?
Cu1A I6 Cu2B I1 -136.7(13) . . . . ?
Cu3A I6 Cu2B I1 -37.8(6) . . . . ?
Cu4B I6 Cu2B I1 -86.0(12) . . . . ?
Cu1A I6 Cu2B Cu4B -50.7(9) . . . . ?
Cu3A I6 Cu2B Cu4B 48.2(8) . . . . ?
Cu1A I6 Cu2B Cu1B -78.1(10) . . . . ?
Cu3A I6 Cu2B Cu1B 20.7(7) . . . . ?
Cu4B I6 Cu2B Cu1B -27.5(8) . . . . ?
Cu1A I6 Cu2B Cu3B -16.7(5) . . . . ?
Cu3A I6 Cu2B Cu3B 82.2(9) . . . . ?
Cu4B I6 Cu2B Cu3B 34.0(8) . . . . ?
Cu1B I1 Cu2B Cu1A 12(2) . . . . ?
Cu3A I1 Cu2B Cu1A -44.0(17) . . . . ?
Cu4A I1 Cu2B Cu1A 54.6(19) . . . . ?
Rb2 I1 Cu2B Cu1A 7(3) . . . . ?
Cu1B I1 Cu2B Cu4A -42.9(8) . . . . ?
Cu3A I1 Cu2B Cu4A -98.7(8) . . . . ?
Rb2 I1 Cu2B Cu4A -48.1(9) . . . . ?
Cu1B I1 Cu2B Cu3A 55.7(8) . . . . ?
Cu4A I1 Cu2B Cu3A 98.7(8) . . . . ?
Rb2 I1 Cu2B Cu3A 50.6(9) . . . . ?
Cu1B I1 Cu2B I4 -83.8(13) . . . . ?
Cu3A I1 Cu2B I4 -139.5(15) . . . . ?
Cu4A I1 Cu2B I4 -40.9(8) . . . . ?
Rb2 I1 Cu2B I4 -89.0(11) . . . . ?
Cu1B I1 Cu2B I6 93.9(11) . . . . ?
Cu3A I1 Cu2B I6 38.2(6) . . . . ?
Cu4A I1 Cu2B I6 136.8(13) . . . . ?
Rb2 I1 Cu2B I6 88.7(10) . . . . ?
Cu1B I1 Cu2B Cu4B 34.2(13) . . . . ?
Cu3A I1 Cu2B Cu4B -21.5(9) . . . . ?
Cu4A I1 Cu2B Cu4B 77.2(13) . . . . ?
Rb2 I1 Cu2B Cu4B 29.1(17) . . . . ?
Cu3A I1 Cu2B Cu1B -55.7(8) . . . . ?
Cu4A I1 Cu2B Cu1B 42.9(8) . . . . ?
Rb2 I1 Cu2B Cu1B -5.2(10) . . . . ?
Cu1B I1 Cu2B Cu3B -27.9(10) . . . . ?
Cu3A I1 Cu2B Cu3B -83.6(9) . . . . ?
Cu4A I1 Cu2B Cu3B 15.1(7) . . . . ?
Rb2 I1 Cu2B Cu3B -33.0(12) . . . . ?
Cu4A Cu1B Cu2B Cu1A 94.0(14) . . . . ?
Cu2A Cu1B Cu2B Cu1A -3.8(12) . . . . ?
Cu3A Cu1B Cu2B Cu1A -88.6(11) . . . . ?
I2 Cu1B Cu2B Cu1A 67.1(16) . . . . ?
I1 Cu1B Cu2B Cu1A -172.6(12) . . . . ?
Cu4B Cu1B Cu2B Cu1A -34.8(8) . . . . ?
Cu3B Cu1B Cu2B Cu1A 39.3(10) . . . . ?
I3 Cu1B Cu2B Cu1A -66.7(11) . . . . ?
Rb2 Cu1B Cu2B Cu1A -164.4(16) . . . . ?
Cu2A Cu1B Cu2B Cu4A -97.8(9) . . . . ?
Cu3A Cu1B Cu2B Cu4A 177.4(18) . . . . ?
I2 Cu1B Cu2B Cu4A -27.0(11) . . . . ?
I1 Cu1B Cu2B Cu4A 93.3(13) . . . . ?
Cu4B Cu1B Cu2B Cu4A -128.8(18) . . . . ?
Cu3B Cu1B Cu2B Cu4A -54.7(10) . . . . ?
I3 Cu1B Cu2B Cu4A -160.7(15) . . . . ?
Rb2 Cu1B Cu2B Cu4A 102(2) . . . . ?
Cu4A Cu1B Cu2B Cu3A -177.4(18) . . . . ?
Cu2A Cu1B Cu2B Cu3A 84.8(13) . . . . ?
I2 Cu1B Cu2B Cu3A 155.7(18) . . . . ?
I1 Cu1B Cu2B Cu3A -84.0(8) . . . . ?
Cu4B Cu1B Cu2B Cu3A 53.8(11) . . . . ?
Cu3B Cu1B Cu2B Cu3A 127.9(13) . . . . ?
I3 Cu1B Cu2B Cu3A 21.9(8) . . . . ?
Rb2 Cu1B Cu2B Cu3A -75.8(16) . . . . ?
Cu4A Cu1B Cu2B I4 27.4(11) . . . . ?
Cu2A Cu1B Cu2B I4 -70.4(12) . . . . ?
Cu3A Cu1B Cu2B I4 -155.2(13) . . . . ?
I2 Cu1B Cu2B I4 0.5(17) . . . . ?
I1 Cu1B Cu2B I4 120.8(9) . . . . ?
Cu4B Cu1B Cu2B I4 -101.4(14) . . . . ?
Cu3B Cu1B Cu2B I4 -27.3(10) . . . . ?
I3 Cu1B Cu2B I4 -133.3(8) . . . . ?
Rb2 Cu1B Cu2B I4 129.0(16) . . . . ?
Cu4A Cu1B Cu2B I6 157.2(16) . . . . ?
Cu2A Cu1B Cu2B I6 59.4(11) . . . . ?
Cu3A Cu1B Cu2B I6 -25.4(9) . . . . ?
I2 Cu1B Cu2B I6 130.3(13) . . . . ?
I1 Cu1B Cu2B I6 -109.4(11) . . . . ?
Cu4B Cu1B Cu2B I6 28.4(7) . . . . ?
Cu3B Cu1B Cu2B I6 102.5(11) . . . . ?
I3 Cu1B Cu2B I6 -3.5(13) . . . . ?
Rb2 Cu1B Cu2B I6 -101.2(19) . . . . ?
Cu4A Cu1B Cu2B I1 -93.3(13) . . . . ?
Cu2A Cu1B Cu2B I1 168.8(12) . . . . ?
Cu3A Cu1B Cu2B I1 84.0(8) . . . . ?
I2 Cu1B Cu2B I1 -120.3(16) . . . . ?
Cu4B Cu1B Cu2B I1 137.9(14) . . . . ?
Cu3B Cu1B Cu2B I1 -148.1(12) . . . . ?
I3 Cu1B Cu2B I1 106.0(7) . . . . ?
Rb2 Cu1B Cu2B I1 8.2(16) . . . . ?
Cu4A Cu1B Cu2B Cu4B 128.8(18) . . . . ?
Cu2A Cu1B Cu2B Cu4B 31.0(13) . . . . ?
Cu3A Cu1B Cu2B Cu4B -53.8(11) . . . . ?
I2 Cu1B Cu2B Cu4B 101.8(17) . . . . ?
I1 Cu1B Cu2B Cu4B -137.9(14) . . . . ?
Cu3B Cu1B Cu2B Cu4B 74.1(13) . . . . ?
I3 Cu1B Cu2B Cu4B -31.9(14) . . . . ?
Rb2 Cu1B Cu2B Cu4B -129.6(19) . . . . ?
Cu4A Cu1B Cu2B Cu3B 54.7(10) . . . . ?
Cu2A Cu1B Cu2B Cu3B -43.1(8) . . . . ?
Cu3A Cu1B Cu2B Cu3B -127.9(13) . . . . ?
I2 Cu1B Cu2B Cu3B 27.8(11) . . . . ?
I1 Cu1B Cu2B Cu3B 148.1(12) . . . . ?
Cu4B Cu1B Cu2B Cu3B -74.1(13) . . . . ?
I3 Cu1B Cu2B Cu3B -106.0(12) . . . . ?
Rb2 Cu1B Cu2B Cu3B 156(2) . . . . ?
Cu1B Cu4A Cu3B Cu1A 88.0(10) . . . . ?
Cu2B Cu4A Cu3B Cu1A -9.3(11) . . . . ?
I1 Cu4A Cu3B Cu1A 38(2) . . . . ?
I4 Cu4A Cu3B Cu1A -68.3(6) . . . . ?
I2 Cu4A Cu3B Cu1A 148.0(10) . . . . ?
Cu2A Cu4A Cu3B Cu1A 83.0(8) . . . . ?
Cu3A Cu4A Cu3B Cu1A 39.4(8) . . . . ?
Cu1B Cu4A Cu3B Cu2A 5.0(7) . . . . ?
Cu2B Cu4A Cu3B Cu2A -92.3(9) . . . . ?
I1 Cu4A Cu3B Cu2A -44.6(16) . . . . ?
I4 Cu4A Cu3B Cu2A -151.3(7) . . . . ?
I2 Cu4A Cu3B Cu2A 65.0(5) . . . . ?
Cu1A Cu4A Cu3B Cu2A -83.0(8) . . . . ?
Cu3A Cu4A Cu3B Cu2A -43.6(5) . . . . ?
Cu1B Cu4A Cu3B I4 156.3(8) . . . . ?
Cu2B Cu4A Cu3B I4 59.0(8) . . . . ?
I1 Cu4A Cu3B I4 106.8(17) . . . . ?
I2 Cu4A Cu3B I4 -143.6(6) . . . . ?
Cu2A Cu4A Cu3B I4 151.3(7) . . . . ?
Cu1A Cu4A Cu3B I4 68.3(6) . . . . ?
Cu3A Cu4A Cu3B I4 107.7(5) . . . . ?
Cu1B Cu4A Cu3B I2 -60.1(7) . . . . ?
Cu2B Cu4A Cu3B I2 -157.3(9) . . . . ?
I1 Cu4A Cu3B I2 -109.6(15) . . . . ?
I4 Cu4A Cu3B I2 143.6(6) . . . . ?
Cu2A Cu4A Cu3B I2 -65.0(5) . . . . ?
Cu1A Cu4A Cu3B I2 -148.0(10) . . . . ?
Cu3A Cu4A Cu3B I2 -108.7(4) . . . . ?
Cu1B Cu4A Cu3B I5 40.2(15) . . . . ?
Cu2B Cu4A Cu3B I5 -57.1(15) . . . . ?
I1 Cu4A Cu3B I5 -9(3) . . . . ?
I4 Cu4A Cu3B I5 -116.1(12) . . . . ?
I2 Cu4A Cu3B I5 100.3(14) . . . . ?
Cu2A Cu4A Cu3B I5 35.2(12) . . . . ?
Cu1A Cu4A Cu3B I5 -47.8(9) . . . . ?
Cu3A Cu4A Cu3B I5 -8.4(13) . . . . ?
Cu2B Cu4A Cu3B Cu1B -97.3(11) . . . . ?
I1 Cu4A Cu3B Cu1B -49.5(15) . . . . ?
I4 Cu4A Cu3B Cu1B -156.3(8) . . . . ?
I2 Cu4A Cu3B Cu1B 60.1(7) . . . . ?
Cu2A Cu4A Cu3B Cu1B -5.0(7) . . . . ?
Cu1A Cu4A Cu3B Cu1B -88.0(10) . . . . ?
Cu3A Cu4A Cu3B Cu1B -48.6(6) . . . . ?
Cu1B Cu4A Cu3B Cu4B 44.1(10) . . . . ?
Cu2B Cu4A Cu3B Cu4B -53.1(10) . . . . ?
I1 Cu4A Cu3B Cu4B -5.4(19) . . . . ?
I4 Cu4A Cu3B Cu4B -112.2(7) . . . . ?
I2 Cu4A Cu3B Cu4B 104.2(8) . . . . ?
Cu2A Cu4A Cu3B Cu4B 39.2(7) . . . . ?
Cu1A Cu4A Cu3B Cu4B -43.8(8) . . . . ?
Cu3A Cu4A Cu3B Cu4B -4.5(8) . . . . ?
Cu1B Cu4A Cu3B Cu2B 97.3(11) . . . . ?
I1 Cu4A Cu3B Cu2B 47.7(17) . . . . ?
I4 Cu4A Cu3B Cu2B -59.0(8) . . . . ?
I2 Cu4A Cu3B Cu2B 157.3(9) . . . . ?
Cu2A Cu4A Cu3B Cu2B 92.3(9) . . . . ?
Cu1A Cu4A Cu3B Cu2B 9.3(11) . . . . ?
Cu3A Cu4A Cu3B Cu2B 48.7(8) . . . . ?
Cu2B Cu1A Cu3B Cu4A 9.5(11) . . . . ?
Cu4B Cu1A Cu3B Cu4A -81.3(11) . . . . ?
I4 Cu1A Cu3B Cu4A 72.1(8) . . . . ?
I6 Cu1A Cu3B Cu4A -36(3) . . . . ?
I5 Cu1A Cu3B Cu4A -147.3(9) . . . . ?
Cu3A Cu1A Cu3B Cu4A -39.3(9) . . . . ?
Cu2A Cu1A Cu3B Cu4A -84.2(5) . . . . ?
Rb1 Cu1A Cu3B Cu4A 140.7(7) . . . . ?
Cu2B Cu1A Cu3B Cu2A 93.7(10) . . . . ?
Cu4B Cu1A Cu3B Cu2A 2.9(11) . . . . ?
I4 Cu1A Cu3B Cu2A 156.4(8) . . . . ?
I6 Cu1A Cu3B Cu2A 48(2) . . . . ?
I5 Cu1A Cu3B Cu2A -63.1(6) . . . . ?
Cu4A Cu1A Cu3B Cu2A 84.2(5) . . . . ?
Cu3A Cu1A Cu3B Cu2A 45.0(7) . . . . ?
Rb1 Cu1A Cu3B Cu2A -135.1(6) . . . . ?
Cu2B Cu1A Cu3B I4 -62.7(9) . . . . ?
Cu4B Cu1A Cu3B I4 -153.5(9) . . . . ?
I6 Cu1A Cu3B I4 -108.5(19) . . . . ?
I5 Cu1A Cu3B I4 140.5(4) . . . . ?
Cu4A Cu1A Cu3B I4 -72.1(8) . . . . ?
Cu3A Cu1A Cu3B I4 -111.4(5) . . . . ?
Cu2A Cu1A Cu3B I4 -156.4(8) . . . . ?
Rb1 Cu1A Cu3B I4 68.5(4) . . . . ?
Cu2B Cu1A Cu3B I2 59(2) . . . . ?
Cu4B Cu1A Cu3B I2 -32(2) . . . . ?
I4 Cu1A Cu3B I2 122(2) . . . . ?
I6 Cu1A Cu3B I2 13(4) . . . . ?
I5 Cu1A Cu3B I2 -98(2) . . . . ?
Cu4A Cu1A Cu3B I2 49.4(15) . . . . ?
Cu3A Cu1A Cu3B I2 10(2) . . . . ?
Cu2A Cu1A Cu3B I2 -34.8(15) . . . . ?
Rb1 Cu1A Cu3B I2 -169.9(19) . . . . ?
Cu2B Cu1A Cu3B I5 156.8(9) . . . . ?
Cu4B Cu1A Cu3B I5 66.0(9) . . . . ?
I4 Cu1A Cu3B I5 -140.5(4) . . . . ?
I6 Cu1A Cu3B I5 110.9(19) . . . . ?
Cu4A Cu1A Cu3B I5 147.3(9) . . . . ?
Cu3A Cu1A Cu3B I5 108.1(5) . . . . ?
Cu2A Cu1A Cu3B I5 63.1(6) . . . . ?
Rb1 Cu1A Cu3B I5 -72.0(3) . . . . ?
Cu2B Cu1A Cu3B Cu1B 48.9(13) . . . . ?
Cu4B Cu1A Cu3B Cu1B -41.9(13) . . . . ?
I4 Cu1A Cu3B Cu1B 111.6(11) . . . . ?
I6 Cu1A Cu3B Cu1B 3(3) . . . . ?
I5 Cu1A Cu3B Cu1B -107.9(10) . . . . ?
Cu4A Cu1A Cu3B Cu1B 39.4(9) . . . . ?
Cu3A Cu1A Cu3B Cu1B 0.2(11) . . . . ?
Cu2A Cu1A Cu3B Cu1B -44.8(9) . . . . ?
Rb1 Cu1A Cu3B Cu1B -179.9(10) . . . . ?
Cu2B Cu1A Cu3B Cu4B 90.8(8) . . . . ?
I4 Cu1A Cu3B Cu4B 153.5(9) . . . . ?
I6 Cu1A Cu3B Cu4B 45(2) . . . . ?
I5 Cu1A Cu3B Cu4B -66.0(9) . . . . ?
Cu4A Cu1A Cu3B Cu4B 81.3(11) . . . . ?
Cu3A Cu1A Cu3B Cu4B 42.1(9) . . . . ?
Cu2A Cu1A Cu3B Cu4B -2.9(11) . . . . ?
Rb1 Cu1A Cu3B Cu4B -138.0(10) . . . . ?
Cu4B Cu1A Cu3B Cu2B -90.8(8) . . . . ?
I4 Cu1A Cu3B Cu2B 62.7(9) . . . . ?
I6 Cu1A Cu3B Cu2B -46(2) . . . . ?
I5 Cu1A Cu3B Cu2B -156.8(9) . . . . ?
Cu4A Cu1A Cu3B Cu2B -9.5(11) . . . . ?
Cu3A Cu1A Cu3B Cu2B -48.7(8) . . . . ?
Cu2A Cu1A Cu3B Cu2B -93.7(10) . . . . ?
Rb1 Cu1A Cu3B Cu2B 131.2(9) . . . . ?
Cu4B Cu2A Cu3B Cu4A 84.3(11) . . . . ?
Cu1B Cu2A Cu3B Cu4A -4.5(6) . . . . ?
I5 Cu2A Cu3B Cu4A 154.3(7) . . . . ?
I3 Cu2A Cu3B Cu4A 37.9(13) . . . . ?
I2 Cu2A Cu3B Cu4A -68.4(5) . . . . ?
Cu1A Cu2A Cu3B Cu4A 87.5(8) . . . . ?
Cu3A Cu2A Cu3B Cu4A 43.0(5) . . . . ?
Cu4B Cu2A Cu3B Cu1A -3.2(12) . . . . ?
Cu1B Cu2A Cu3B Cu1A -91.9(8) . . . . ?
I5 Cu2A Cu3B Cu1A 66.8(6) . . . . ?
I3 Cu2A Cu3B Cu1A -49.6(16) . . . . ?
I2 Cu2A Cu3B Cu1A -155.9(9) . . . . ?
Cu4A Cu2A Cu3B Cu1A -87.5(8) . . . . ?
Cu3A Cu2A Cu3B Cu1A -44.4(7) . . . . ?
Cu4B Cu2A Cu3B I4 35.0(19) . . . . ?
Cu1B Cu2A Cu3B I4 -53.7(16) . . . . ?
I5 Cu2A Cu3B I4 105.0(15) . . . . ?
I3 Cu2A Cu3B I4 -11(3) . . . . ?
I2 Cu2A Cu3B I4 -117.7(17) . . . . ?
Cu4A Cu2A Cu3B I4 -49.3(15) . . . . ?
Cu1A Cu2A Cu3B I4 38.2(11) . . . . ?
Cu3A Cu2A Cu3B I4 -6.2(16) . . . . ?
Cu4B Cu2A Cu3B I2 152.7(11) . . . . ?
Cu1B Cu2A Cu3B I2 64.0(6) . . . . ?
I5 Cu2A Cu3B I2 -137.3(5) . . . . ?
I3 Cu2A Cu3B I2 106.4(12) . . . . ?
Cu4A Cu2A Cu3B I2 68.4(5) . . . . ?
Cu1A Cu2A Cu3B I2 155.9(9) . . . . ?
Cu3A Cu2A Cu3B I2 111.5(4) . . . . ?
Cu4B Cu2A Cu3B I5 -70.0(10) . . . . ?
Cu1B Cu2A Cu3B I5 -158.8(7) . . . . ?
I3 Cu2A Cu3B I5 -116.4(13) . . . . ?
I2 Cu2A Cu3B I5 137.3(5) . . . . ?
Cu4A Cu2A Cu3B I5 -154.3(7) . . . . ?
Cu1A Cu2A Cu3B I5 -66.8(6) . . . . ?
Cu3A Cu2A Cu3B I5 -111.3(4) . . . . ?
Cu4B Cu2A Cu3B Cu1B 88.8(11) . . . . ?
I5 Cu2A Cu3B Cu1B 158.8(7) . . . . ?
I3 Cu2A Cu3B Cu1B 42.4(13) . . . . ?
I2 Cu2A Cu3B Cu1B -64.0(6) . . . . ?
Cu4A Cu2A Cu3B Cu1B 4.5(6) . . . . ?
Cu1A Cu2A Cu3B Cu1B 91.9(8) . . . . ?
Cu3A Cu2A Cu3B Cu1B 47.5(5) . . . . ?
Cu1B Cu2A Cu3B Cu4B -88.8(11) . . . . ?
I5 Cu2A Cu3B Cu4B 70.0(10) . . . . ?
I3 Cu2A Cu3B Cu4B -46.4(14) . . . . ?
I2 Cu2A Cu3B Cu4B -152.7(11) . . . . ?
Cu4A Cu2A Cu3B Cu4B -84.3(11) . . . . ?
Cu1A Cu2A Cu3B Cu4B 3.2(12) . . . . ?
Cu3A Cu2A Cu3B Cu4B -41.3(10) . . . . ?
Cu4B Cu2A Cu3B Cu2B 40.0(12) . . . . ?
Cu1B Cu2A Cu3B Cu2B -48.8(8) . . . . ?
I5 Cu2A Cu3B Cu2B 110.0(7) . . . . ?
I3 Cu2A Cu3B Cu2B -6.4(16) . . . . ?
I2 Cu2A Cu3B Cu2B -112.8(8) . . . . ?
Cu4A Cu2A Cu3B Cu2B -44.3(7) . . . . ?
Cu1A Cu2A Cu3B Cu2B 43.2(7) . . . . ?
Cu3A Cu2A Cu3B Cu2B -1.3(7) . . . . ?
Cu2B I4 Cu3B Cu4A -46.3(8) . . . . ?
Cu1A I4 Cu3B Cu4A -93.6(6) . . . . ?
Rb1 I4 Cu3B Cu4A -157.8(5) . . . . ?
Cu2B I4 Cu3B Cu1A 47.3(7) . . . . ?
Cu4A I4 Cu3B Cu1A 93.6(6) . . . . ?
Rb1 I4 Cu3B Cu1A -64.3(4) . . . . ?
Cu2B I4 Cu3B Cu2A 6.0(15) . . . . ?
Cu1A I4 Cu3B Cu2A -41.3(13) . . . . ?
Cu4A I4 Cu3B Cu2A 52.3(14) . . . . ?
Rb1 I4 Cu3B Cu2A -105.5(16) . . . . ?
Cu2B I4 Cu3B I2 -89.5(9) . . . . ?
Cu1A I4 Cu3B I2 -136.8(9) . . . . ?
Cu4A I4 Cu3B I2 -43.2(6) . . . . ?
Rb1 I4 Cu3B I2 159.0(7) . . . . ?
Cu2B I4 Cu3B I5 89.7(9) . . . . ?
Cu1A I4 Cu3B I5 42.4(5) . . . . ?
Cu4A I4 Cu3B I5 136.0(9) . . . . ?
Rb1 I4 Cu3B I5 -21.9(5) . . . . ?
Cu2B I4 Cu3B Cu1B -30.7(9) . . . . ?
Cu1A I4 Cu3B Cu1B -78.0(7) . . . . ?
Cu4A I4 Cu3B Cu1B 15.6(7) . . . . ?
Rb1 I4 Cu3B Cu1B -142.2(8) . . . . ?
Cu2B I4 Cu3B Cu4B 28.3(11) . . . . ?
Cu1A I4 Cu3B Cu4B -19.0(7) . . . . ?
Cu4A I4 Cu3B Cu4B 74.6(8) . . . . ?
Rb1 I4 Cu3B Cu4B -83.2(8) . . . . ?
Cu1A I4 Cu3B Cu2B -47.3(7) . . . . ?
Cu4A I4 Cu3B Cu2B 46.3(8) . . . . ?
Rb1 I4 Cu3B Cu2B -111.5(7) . . . . ?
Cu1B I2 Cu3B Cu4A 42.6(11) . . . . ?
Cu2A I2 Cu3B Cu4A 93.7(5) . . . . ?
Rb2 I2 Cu3B Cu4A 42.1(9) . . . . ?
Cu1B I2 Cu3B Cu1A -12(2) . . . . ?
Cu2A I2 Cu3B Cu1A 38.8(17) . . . . ?
Cu4A I2 Cu3B Cu1A -54.9(17) . . . . ?
Rb2 I2 Cu3B Cu1A -13(2) . . . . ?
Cu1B I2 Cu3B Cu2A -51.1(11) . . . . ?
Cu4A I2 Cu3B Cu2A -93.7(5) . . . . ?
Rb2 I2 Cu3B Cu2A -51.6(8) . . . . ?
Cu1B I2 Cu3B I4 87.3(12) . . . . ?
Cu2A I2 Cu3B I4 138.4(10) . . . . ?
Cu4A I2 Cu3B I4 44.7(7) . . . . ?
Rb2 I2 Cu3B I4 86.8(8) . . . . ?
Cu1B I2 Cu3B I5 -91.9(11) . . . . ?
Cu2A I2 Cu3B I5 -40.8(5) . . . . ?
Cu4A I2 Cu3B I5 -134.5(9) . . . . ?
Rb2 I2 Cu3B I5 -92.4(6) . . . . ?
Cu2A I2 Cu3B Cu1B 51.1(11) . . . . ?
Cu4A I2 Cu3B Cu1B -42.6(11) . . . . ?
Rb2 I2 Cu3B Cu1B -0.5(12) . . . . ?
Cu1B I2 Cu3B Cu4B -34.1(12) . . . . ?
Cu2A I2 Cu3B Cu4B 17.0(7) . . . . ?
Cu4A I2 Cu3B Cu4B -76.7(8) . . . . ?
Rb2 I2 Cu3B Cu4B -34.6(11) . . . . ?
Cu1B I2 Cu3B Cu2B 26.1(12) . . . . ?
Cu2A I2 Cu3B Cu2B 77.2(8) . . . . ?
Cu4A I2 Cu3B Cu2B -16.5(7) . . . . ?
Rb2 I2 Cu3B Cu2B 25.6(13) . . . . ?
Cu2A I5 Cu3B Cu4A -40.3(12) . . . . ?
Cu4B I5 Cu3B Cu4A 4.7(13) . . . . ?
Cu1A I5 Cu3B Cu4A 53.9(11) . . . . ?
Rb1 I5 Cu3B Cu4A 118.7(13) . . . . ?
Cu2A I5 Cu3B Cu1A -94.2(5) . . . . ?
Cu4B I5 Cu3B Cu1A -49.3(8) . . . . ?
Rb1 I5 Cu3B Cu1A 64.7(4) . . . . ?
Cu4B I5 Cu3B Cu2A 45.0(8) . . . . ?
Cu1A I5 Cu3B Cu2A 94.2(5) . . . . ?
Rb1 I5 Cu3B Cu2A 159.0(5) . . . . ?
Cu2A I5 Cu3B I4 -137.5(9) . . . . ?
Cu4B I5 Cu3B I4 -92.5(9) . . . . ?
Cu1A I5 Cu3B I4 -43.3(5) . . . . ?
Rb1 I5 Cu3B I4 21.5(5) . . . . ?
Cu2A I5 Cu3B I2 41.7(5) . . . . ?
Cu4B I5 Cu3B I2 86.7(9) . . . . ?
Cu1A I5 Cu3B I2 136.0(7) . . . . ?
Rb1 I5 Cu3B I2 -159.3(5) . . . . ?
Cu2A I5 Cu3B Cu1B -15.3(6) . . . . ?
Cu4B I5 Cu3B Cu1B 29.7(9) . . . . ?
Cu1A I5 Cu3B Cu1B 79.0(7) . . . . ?
Rb1 I5 Cu3B Cu1B 143.7(7) . . . . ?
Cu2A I5 Cu3B Cu4B -45.0(8) . . . . ?
Cu1A I5 Cu3B Cu4B 49.3(8) . . . . ?
Rb1 I5 Cu3B Cu4B 114.0(7) . . . . ?
Cu2A I5 Cu3B Cu2B -77.9(8) . . . . ?
Cu4B I5 Cu3B Cu2B -33.0(11) . . . . ?
Cu1A I5 Cu3B Cu2B 16.3(6) . . . . ?
Rb1 I5 Cu3B Cu2B 81.0(7) . . . . ?
Cu2A Cu1B Cu3B Cu4A 173.0(9) . . . . ?
Cu3A Cu1B Cu3B Cu4A 89.2(14) . . . . ?
I2 Cu1B Cu3B Cu4A -98.4(11) . . . . ?
I1 Cu1B Cu3B Cu4A 22.9(9) . . . . ?
Cu4B Cu1B Cu3B Cu4A 123.5(12) . . . . ?
Cu2B Cu1B Cu3B Cu4A 53.0(10) . . . . ?
I3 Cu1B Cu3B Cu4A 153.4(11) . . . . ?
Rb2 Cu1B Cu3B Cu4A -97(3) . . . . ?
Cu4A Cu1B Cu3B Cu1A -89.5(11) . . . . ?
Cu2A Cu1B Cu3B Cu1A 83.5(10) . . . . ?
Cu3A Cu1B Cu3B Cu1A -0.3(15) . . . . ?
I2 Cu1B Cu3B Cu1A 172.1(13) . . . . ?
I1 Cu1B Cu3B Cu1A -66.6(12) . . . . ?
Cu4B Cu1B Cu3B Cu1A 34.1(11) . . . . ?
Cu2B Cu1B Cu3B Cu1A -36.5(10) . . . . ?
I3 Cu1B Cu3B Cu1A 63.9(11) . . . . ?
Rb2 Cu1B Cu3B Cu1A 173(3) . . . . ?
Cu4A Cu1B Cu3B Cu2A -173.0(9) . . . . ?
Cu3A Cu1B Cu3B Cu2A -83.7(13) . . . . ?
I2 Cu1B Cu3B Cu2A 88.6(9) . . . . ?
I1 Cu1B Cu3B Cu2A -150.1(11) . . . . ?
Cu4B Cu1B Cu3B Cu2A -49.4(10) . . . . ?
Cu2B Cu1B Cu3B Cu2A -120.0(10) . . . . ?
I3 Cu1B Cu3B Cu2A -19.6(7) . . . . ?
Rb2 Cu1B Cu3B Cu2A 90(3) . . . . ?
Cu4A Cu1B Cu3B I4 -23.8(9) . . . . ?
Cu2A Cu1B Cu3B I4 149.2(9) . . . . ?
Cu3A Cu1B Cu3B I4 65.4(15) . . . . ?
I2 Cu1B Cu3B I4 -122.2(10) . . . . ?
I1 Cu1B Cu3B I4 -0.9(12) . . . . ?
Cu4B Cu1B Cu3B I4 99.7(11) . . . . ?
Cu2B Cu1B Cu3B I4 29.2(9) . . . . ?
I3 Cu1B Cu3B I4 129.6(9) . . . . ?
Rb2 Cu1B Cu3B I4 -121(3) . . . . ?
Cu4A Cu1B Cu3B I2 98.4(11) . . . . ?
Cu2A Cu1B Cu3B I2 -88.6(9) . . . . ?
Cu3A Cu1B Cu3B I2 -172.3(18) . . . . ?
I1 Cu1B Cu3B I2 121.3(13) . . . . ?
Cu4B Cu1B Cu3B I2 -138.0(14) . . . . ?
Cu2B Cu1B Cu3B I2 151.4(13) . . . . ?
I3 Cu1B Cu3B I2 -108.2(12) . . . . ?
Rb2 Cu1B Cu3B I2 1(3) . . . . ?
Cu4A Cu1B Cu3B I5 -153.6(9) . . . . ?
Cu2A Cu1B Cu3B I5 19.4(7) . . . . ?
Cu3A Cu1B Cu3B I5 -64.3(14) . . . . ?
I2 Cu1B Cu3B I5 108.0(9) . . . . ?
I1 Cu1B Cu3B I5 -130.7(9) . . . . ?
Cu4B Cu1B Cu3B I5 -30.0(9) . . . . ?
Cu2B Cu1B Cu3B I5 -100.6(9) . . . . ?
I3 Cu1B Cu3B I5 -0.2(10) . . . . ?
Rb2 Cu1B Cu3B I5 109(3) . . . . ?
Cu4A Cu1B Cu3B Cu4B -123.5(12) . . . . ?
Cu2A Cu1B Cu3B Cu4B 49.4(10) . . . . ?
Cu3A Cu1B Cu3B Cu4B -34.3(11) . . . . ?
I2 Cu1B Cu3B Cu4B 138.0(14) . . . . ?
I1 Cu1B Cu3B Cu4B -100.7(10) . . . . ?
Cu2B Cu1B Cu3B Cu4B -70.6(6) . . . . ?
I3 Cu1B Cu3B Cu4B 29.9(8) . . . . ?
Rb2 Cu1B Cu3B Cu4B 139(3) . . . . ?
Cu4A Cu1B Cu3B Cu2B -53.0(10) . . . . ?
Cu2A Cu1B Cu3B Cu2B 120.0(10) . . . . ?
Cu3A Cu1B Cu3B Cu2B 36.3(11) . . . . ?
I2 Cu1B Cu3B Cu2B -151.4(13) . . . . ?
I1 Cu1B Cu3B Cu2B -30.1(9) . . . . ?
Cu4B Cu1B Cu3B Cu2B 70.6(6) . . . . ?
I3 Cu1B Cu3B Cu2B 100.4(9) . . . . ?
Rb2 Cu1B Cu3B Cu2B -150(3) . . . . ?
Cu1A Cu2B Cu3B Cu4A -166.4(15) . . . . ?
Cu3A Cu2B Cu3B Cu4A -82.4(11) . . . . ?
I4 Cu2B Cu3B Cu4A 99.6(11) . . . . ?
I6 Cu2B Cu3B Cu4A -145.4(14) . . . . ?
I1 Cu2B Cu3B Cu4A -19.8(8) . . . . ?
Cu4B Cu2B Cu3B Cu4A -112.2(14) . . . . ?
Cu1B Cu2B Cu3B Cu4A -46.5(10) . . . . ?
Cu4A Cu2B Cu3B Cu1A 166.4(15) . . . . ?
Cu3A Cu2B Cu3B Cu1A 84.0(11) . . . . ?
I4 Cu2B Cu3B Cu1A -94.1(9) . . . . ?
I6 Cu2B Cu3B Cu1A 21.0(7) . . . . ?
I1 Cu2B Cu3B Cu1A 146.6(13) . . . . ?
Cu4B Cu2B Cu3B Cu1A 54.1(10) . . . . ?
Cu1B Cu2B Cu3B Cu1A 119.9(14) . . . . ?
Cu1A Cu2B Cu3B Cu2A -82.3(11) . . . . ?
Cu4A Cu2B Cu3B Cu2A 84.1(8) . . . . ?
Cu3A Cu2B Cu3B Cu2A 1.7(9) . . . . ?
I4 Cu2B Cu3B Cu2A -176.4(9) . . . . ?
I6 Cu2B Cu3B Cu2A -61.3(10) . . . . ?
I1 Cu2B Cu3B Cu2A 64.3(10) . . . . ?
Cu4B Cu2B Cu3B Cu2A -28.2(11) . . . . ?
Cu1B Cu2B Cu3B Cu2A 37.6(9) . . . . ?
Cu1A Cu2B Cu3B I4 94.1(9) . . . . ?
Cu4A Cu2B Cu3B I4 -99.6(11) . . . . ?
Cu3A Cu2B Cu3B I4 178.1(12) . . . . ?
I6 Cu2B Cu3B I4 115.1(11) . . . . ?
I1 Cu2B Cu3B I4 -119.3(10) . . . . ?
Cu4B Cu2B Cu3B I4 148.2(13) . . . . ?
Cu1B Cu2B Cu3B I4 -146.1(12) . . . . ?
Cu1A Cu2B Cu3B I2 -144.2(13) . . . . ?
Cu4A Cu2B Cu3B I2 22.2(9) . . . . ?
Cu3A Cu2B Cu3B I2 -60.1(12) . . . . ?
I4 Cu2B Cu3B I2 121.8(11) . . . . ?
I6 Cu2B Cu3B I2 -123.2(10) . . . . ?
I1 Cu2B Cu3B I2 2.4(13) . . . . ?
Cu4B Cu2B Cu3B I2 -90.0(12) . . . . ?
Cu1B Cu2B Cu3B I2 -24.3(11) . . . . ?
Cu1A Cu2B Cu3B I5 -22.0(8) . . . . ?
Cu4A Cu2B Cu3B I5 144.3(11) . . . . ?
Cu3A Cu2B Cu3B I5 62.0(10) . . . . ?
I4 Cu2B Cu3B I5 -116.1(6) . . . . ?
I6 Cu2B Cu3B I5 -1.0(11) . . . . ?
I1 Cu2B Cu3B I5 124.5(8) . . . . ?
Cu4B Cu2B Cu3B I5 32.1(11) . . . . ?
Cu1B Cu2B Cu3B I5 97.8(11) . . . . ?
Cu1A Cu2B Cu3B Cu1B -119.9(14) . . . . ?
Cu4A Cu2B Cu3B Cu1B 46.5(10) . . . . ?
Cu3A Cu2B Cu3B Cu1B -35.9(10) . . . . ?
I4 Cu2B Cu3B Cu1B 146.1(12) . . . . ?
I6 Cu2B Cu3B Cu1B -98.9(12) . . . . ?
I1 Cu2B Cu3B Cu1B 26.7(10) . . . . ?
Cu4B Cu2B Cu3B Cu1B -65.7(12) . . . . ?
Cu1A Cu2B Cu3B Cu4B -54.1(10) . . . . ?
Cu4A Cu2B Cu3B Cu4B 112.2(14) . . . . ?
Cu3A Cu2B Cu3B Cu4B 29.9(7) . . . . ?
I4 Cu2B Cu3B Cu4B -148.2(13) . . . . ?
I6 Cu2B Cu3B Cu4B -33.1(7) . . . . ?
I1 Cu2B Cu3B Cu4B 92.4(12) . . . . ?
Cu1B Cu2B Cu3B Cu4B 65.7(12) . . . . ?
Cu1B Cu2A Cu4B Cu3A -7.3(15) . . . . ?
Cu3B Cu2A Cu4B Cu3A -90.6(13) . . . . ?
I5 Cu2A Cu4B Cu3A -158.3(14) . . . . ?
I3 Cu2A Cu4B Cu3A 66.8(11) . . . . ?
I2 Cu2A Cu4B Cu3A -43(3) . . . . ?
Cu4A Cu2A Cu4B Cu3A -45.7(12) . . . . ?
Cu1A Cu2A Cu4B Cu3A -93.9(14) . . . . ?
Cu1B Cu2A Cu4B Cu1A 86.7(13) . . . . ?
Cu3B Cu2A Cu4B Cu1A 3.3(12) . . . . ?
I5 Cu2A Cu4B Cu1A -64.4(10) . . . . ?
I3 Cu2A Cu4B Cu1A 160.7(13) . . . . ?
I2 Cu2A Cu4B Cu1A 51(3) . . . . ?
Cu4A Cu2A Cu4B Cu1A 48.2(11) . . . . ?
Cu3A Cu2A Cu4B Cu1A 93.9(14) . . . . ?
Cu1B Cu2A Cu4B I3 -74.1(9) . . . . ?
Cu3B Cu2A Cu4B I3 -157.4(8) . . . . ?
I5 Cu2A Cu4B I3 134.9(6) . . . . ?
I2 Cu2A Cu4B I3 -109.6(18) . . . . ?
Cu4A Cu2A Cu4B I3 -112.5(6) . . . . ?
Cu1A Cu2A Cu4B I3 -160.7(13) . . . . ?
Cu3A Cu2A Cu4B I3 -66.8(11) . . . . ?
Cu3B Cu2A Cu4B Cu1B -83.3(11) . . . . ?
I5 Cu2A Cu4B Cu1B -151.0(10) . . . . ?
I3 Cu2A Cu4B Cu1B 74.1(9) . . . . ?
I2 Cu2A Cu4B Cu1B -35.6(19) . . . . ?
Cu4A Cu2A Cu4B Cu1B -38.4(9) . . . . ?
Cu1A Cu2A Cu4B Cu1B -86.7(13) . . . . ?
Cu3A Cu2A Cu4B Cu1B 7.3(15) . . . . ?
Cu1B Cu2A Cu4B I5 151.0(10) . . . . ?
Cu3B Cu2A Cu4B I5 67.7(7) . . . . ?
I3 Cu2A Cu4B I5 -134.9(6) . . . . ?
I2 Cu2A Cu4B I5 115.5(17) . . . . ?
Cu4A Cu2A Cu4B I5 112.6(6) . . . . ?
Cu1A Cu2A Cu4B I5 64.4(10) . . . . ?
Cu3A Cu2A Cu4B I5 158.3(14) . . . . ?
Cu1B Cu2A Cu4B I6 46(4) . . . . ?
Cu3B Cu2A Cu4B I6 -37(4) . . . . ?
I5 Cu2A Cu4B I6 -105(4) . . . . ?
I3 Cu2A Cu4B I6 120(4) . . . . ?
I2 Cu2A Cu4B I6 10(6) . . . . ?
Cu4A Cu2A Cu4B I6 8(4) . . . . ?
Cu1A Cu2A Cu4B I6 -41(3) . . . . ?
Cu3A Cu2A Cu4B I6 53(3) . . . . ?
Cu1B Cu2A Cu4B Cu2B 42.1(15) . . . . ?
Cu3B Cu2A Cu4B Cu2B -41.2(14) . . . . ?
I5 Cu2A Cu4B Cu2B -109.0(14) . . . . ?
I3 Cu2A Cu4B Cu2B 116.1(14) . . . . ?
I2 Cu2A Cu4B Cu2B 6(3) . . . . ?
Cu4A Cu2A Cu4B Cu2B 3.7(13) . . . . ?
Cu1A Cu2A Cu4B Cu2B -44.6(10) . . . . ?
Cu3A Cu2A Cu4B Cu2B 49.3(9) . . . . ?
Cu1B Cu2A Cu4B Cu3B 83.3(11) . . . . ?
I5 Cu2A Cu4B Cu3B -67.7(7) . . . . ?
I3 Cu2A Cu4B Cu3B 157.4(8) . . . . ?
I2 Cu2A Cu4B Cu3B 47.7(18) . . . . ?
Cu4A Cu2A Cu4B Cu3B 44.9(7) . . . . ?
Cu1A Cu2A Cu4B Cu3B -3.3(12) . . . . ?
Cu3A Cu2A Cu4B Cu3B 90.6(13) . . . . ?
Cu1B Cu3A Cu4B Cu2A 6.8(14) . . . . ?
Cu2B Cu3A Cu4B Cu2A 90.7(14) . . . . ?
I1 Cu3A Cu4B Cu2A 37(2) . . . . ?
I6 Cu3A Cu4B Cu2A 158.0(15) . . . . ?
I3 Cu3A Cu4B Cu2A -65.8(11) . . . . ?
Cu1A Cu3A Cu4B Cu2A 97.1(16) . . . . ?
Cu4A Cu3A Cu4B Cu2A 45.5(12) . . . . ?
Cu1B Cu3A Cu4B Cu1A -90.3(13) . . . . ?
Cu2B Cu3A Cu4B Cu1A -6.3(7) . . . . ?
I1 Cu3A Cu4B Cu1A -59.9(19) . . . . ?
I6 Cu3A Cu4B Cu1A 61.0(8) . . . . ?
I3 Cu3A Cu4B Cu1A -162.9(14) . . . . ?
Cu4A Cu3A Cu4B Cu1A -51.5(9) . . . . ?
Cu2A Cu3A Cu4B Cu1A -97.1(16) . . . . ?
Cu1B Cu3A Cu4B I3 72.6(10) . . . . ?
Cu2B Cu3A Cu4B I3 156.5(11) . . . . ?
I1 Cu3A Cu4B I3 102.9(13) . . . . ?
I6 Cu3A Cu4B I3 -136.2(7) . . . . ?
Cu1A Cu3A Cu4B I3 162.9(14) . . . . ?
Cu4A Cu3A Cu4B I3 111.3(5) . . . . ?
Cu2A Cu3A Cu4B I3 65.8(11) . . . . ?
Cu2B Cu3A Cu4B Cu1B 83.9(12) . . . . ?
I1 Cu3A Cu4B Cu1B 30.3(15) . . . . ?
I6 Cu3A Cu4B Cu1B 151.2(10) . . . . ?
I3 Cu3A Cu4B Cu1B -72.6(10) . . . . ?
Cu1A Cu3A Cu4B Cu1B 90.3(13) . . . . ?
Cu4A Cu3A Cu4B Cu1B 38.7(9) . . . . ?
Cu2A Cu3A Cu4B Cu1B -6.8(14) . . . . ?
Cu1B Cu3A Cu4B I5 -51(4) . . . . ?
Cu2B Cu3A Cu4B I5 33(3) . . . . ?
I1 Cu3A Cu4B I5 -21(5) . . . . ?
I6 Cu3A Cu4B I5 100(4) . . . . ?
I3 Cu3A Cu4B I5 -124(4) . . . . ?
Cu1A Cu3A Cu4B I5 39(3) . . . . ?
Cu4A Cu3A Cu4B I5 -12(4) . . . . ?
Cu2A Cu3A Cu4B I5 -58(3) . . . . ?
Cu1B Cu3A Cu4B I6 -151.2(10) . . . . ?
Cu2B Cu3A Cu4B I6 -67.3(8) . . . . ?
I1 Cu3A Cu4B I6 -120.9(13) . . . . ?
I3 Cu3A Cu4B I6 136.2(7) . . . . ?
Cu1A Cu3A Cu4B I6 -61.0(8) . . . . ?
Cu4A Cu3A Cu4B I6 -112.5(5) . . . . ?
Cu2A Cu3A Cu4B I6 -158.0(15) . . . . ?
Cu1B Cu3A Cu4B Cu2B -83.9(12) . . . . ?
I1 Cu3A Cu4B Cu2B -53.6(17) . . . . ?
I6 Cu3A Cu4B Cu2B 67.3(8) . . . . ?
I3 Cu3A Cu4B Cu2B -156.5(11) . . . . ?
Cu1A Cu3A Cu4B Cu2B 6.3(7) . . . . ?
Cu4A Cu3A Cu4B Cu2B -45.2(8) . . . . ?
Cu2A Cu3A Cu4B Cu2B -90.7(14) . . . . ?
Cu1B Cu3A Cu4B Cu3B -43.4(11) . . . . ?
Cu2B Cu3A Cu4B Cu3B 40.5(8) . . . . ?
I1 Cu3A Cu4B Cu3B -13(2) . . . . ?
I6 Cu3A Cu4B Cu3B 107.8(9) . . . . ?
I3 Cu3A Cu4B Cu3B -116.0(10) . . . . ?
Cu1A Cu3A Cu4B Cu3B 46.8(8) . . . . ?
Cu4A Cu3A Cu4B Cu3B -4.7(8) . . . . ?
Cu2A Cu3A Cu4B Cu3B -50.2(10) . . . . ?
Cu2B Cu1A Cu4B Cu2A -93.5(12) . . . . ?
Cu3B Cu1A Cu4B Cu2A -3.5(13) . . . . ?
I4 Cu1A Cu4B Cu2A -43(2) . . . . ?
I6 Cu1A Cu4B Cu2A -162.1(13) . . . . ?
I5 Cu1A Cu4B Cu2A 63.7(10) . . . . ?
Cu4A Cu1A Cu4B Cu2A -48.4(11) . . . . ?
Cu3A Cu1A Cu4B Cu2A -100.3(15) . . . . ?
Rb1 Cu1A Cu4B Cu2A 94.0(14) . . . . ?
Cu2B Cu1A Cu4B Cu3A 6.8(8) . . . . ?
Cu3B Cu1A Cu4B Cu3A 96.8(12) . . . . ?
I4 Cu1A Cu4B Cu3A 58(2) . . . . ?
I6 Cu1A Cu4B Cu3A -61.8(9) . . . . ?
I5 Cu1A Cu4B Cu3A 164.0(13) . . . . ?
Cu4A Cu1A Cu4B Cu3A 51.9(10) . . . . ?
Cu2A Cu1A Cu4B Cu3A 100.3(15) . . . . ?
Rb1 Cu1A Cu4B Cu3A -165.7(3) . . . . ?
Cu2B Cu1A Cu4B I3 -40(4) . . . . ?
Cu3B Cu1A Cu4B I3 50(4) . . . . ?
I4 Cu1A Cu4B I3 11(5) . . . . ?
I6 Cu1A Cu4B I3 -108(4) . . . . ?
I5 Cu1A Cu4B I3 117(4) . . . . ?
Cu4A Cu1A Cu4B I3 5(4) . . . . ?
Cu3A Cu1A Cu4B I3 -47(3) . . . . ?
Cu2A Cu1A Cu4B I3 54(4) . . . . ?
Rb1 Cu1A Cu4B I3 148(3) . . . . ?
Cu2B Cu1A Cu4B Cu1B -45.6(8) . . . . ?
Cu3B Cu1A Cu4B Cu1B 44.3(11) . . . . ?
I4 Cu1A Cu4B Cu1B 5(2) . . . . ?
I6 Cu1A Cu4B Cu1B -114.3(10) . . . . ?
I5 Cu1A Cu4B Cu1B 111.5(11) . . . . ?
Cu4A Cu1A Cu4B Cu1B -0.6(9) . . . . ?
Cu3A Cu1A Cu4B Cu1B -52.5(9) . . . . ?
Cu2A Cu1A Cu4B Cu1B 47.8(10) . . . . ?
Rb1 Cu1A Cu4B Cu1B 141.8(8) . . . . ?
Cu2B Cu1A Cu4B I5 -157.2(11) . . . . ?
Cu3B Cu1A Cu4B I5 -67.2(8) . . . . ?
I4 Cu1A Cu4B I5 -106.5(12) . . . . ?
I6 Cu1A Cu4B I5 134.2(6) . . . . ?
Cu4A Cu1A Cu4B I5 -112.1(5) . . . . ?
Cu3A Cu1A Cu4B I5 -164.0(13) . . . . ?
Cu2A Cu1A Cu4B I5 -63.7(10) . . . . ?
Rb1 Cu1A Cu4B I5 30.3(14) . . . . ?
Cu2B Cu1A Cu4B I6 68.6(9) . . . . ?
Cu3B Cu1A Cu4B I6 158.6(8) . . . . ?
I4 Cu1A Cu4B I6 119.4(13) . . . . ?
I5 Cu1A Cu4B I6 -134.2(6) . . . . ?
Cu4A Cu1A Cu4B I6 113.7(5) . . . . ?
Cu3A Cu1A Cu4B I6 61.8(9) . . . . ?
Cu2A Cu1A Cu4B I6 162.1(13) . . . . ?
Rb1 Cu1A Cu4B I6 -103.9(10) . . . . ?
Cu3B Cu1A Cu4B Cu2B 90.0(11) . . . . ?
I4 Cu1A Cu4B Cu2B 50.7(19) . . . . ?
I6 Cu1A Cu4B Cu2B -68.6(9) . . . . ?
I5 Cu1A Cu4B Cu2B 157.2(11) . . . . ?
Cu4A Cu1A Cu4B Cu2B 45.0(8) . . . . ?
Cu3A Cu1A Cu4B Cu2B -6.8(8) . . . . ?
Cu2A Cu1A Cu4B Cu2B 93.5(12) . . . . ?
Rb1 Cu1A Cu4B Cu2B -172.6(8) . . . . ?
Cu2B Cu1A Cu4B Cu3B -90.0(11) . . . . ?
I4 Cu1A Cu4B Cu3B -39.3(14) . . . . ?
I6 Cu1A Cu4B Cu3B -158.6(8) . . . . ?
I5 Cu1A Cu4B Cu3B 67.2(8) . . . . ?
Cu4A Cu1A Cu4B Cu3B -44.9(7) . . . . ?
Cu3A Cu1A Cu4B Cu3B -96.8(12) . . . . ?
Cu2A Cu1A Cu4B Cu3B 3.5(13) . . . . ?
Rb1 Cu1A Cu4B Cu3B 97.5(13) . . . . ?
Cu3A I3 Cu4B Cu2A 107.8(12) . . . . ?
Cu1B I3 Cu4B Cu2A 51.6(9) . . . . ?
Rb2 I3 Cu4B Cu2A 55.4(10) . . . . ?
Cu2A I3 Cu4B Cu3A -107.8(12) . . . . ?
Cu1B I3 Cu4B Cu3A -56.2(8) . . . . ?
Rb2 I3 Cu4B Cu3A -52.4(11) . . . . ?
Cu2A I3 Cu4B Cu1A -58(4) . . . . ?
Cu3A I3 Cu4B Cu1A 50(4) . . . . ?
Cu1B I3 Cu4B Cu1A -7(4) . . . . ?
Rb2 I3 Cu4B Cu1A -3(4) . . . . ?
Cu2A I3 Cu4B Cu1B -51.6(9) . . . . ?
Cu3A I3 Cu4B Cu1B 56.2(8) . . . . ?
Rb2 I3 Cu4B Cu1B 3.8(10) . . . . ?
Cu2A I3 Cu4B I5 49.2(10) . . . . ?
Cu3A I3 Cu4B I5 157.0(18) . . . . ?
Cu1B I3 Cu4B I5 100.9(14) . . . . ?
Rb2 I3 Cu4B I5 104.6(10) . . . . ?
Cu2A I3 Cu4B I6 -154.7(17) . . . . ?
Cu3A I3 Cu4B I6 -46.9(8) . . . . ?
Cu1B I3 Cu4B I6 -103.1(13) . . . . ?
Rb2 I3 Cu4B I6 -99.4(11) . . . . ?
Cu2A I3 Cu4B Cu2B -88.1(17) . . . . ?
Cu3A I3 Cu4B Cu2B 19.7(10) . . . . ?
Cu1B I3 Cu4B Cu2B -36.5(14) . . . . ?
Rb2 I3 Cu4B Cu2B -33(2) . . . . ?
Cu2A I3 Cu4B Cu3B -19.2(8) . . . . ?
Cu3A I3 Cu4B Cu3B 88.6(13) . . . . ?
Cu1B I3 Cu4B Cu3B 32.4(10) . . . . ?
Rb2 I3 Cu4B Cu3B 36.2(14) . . . . ?
Cu4A Cu1B Cu4B Cu2A 98.0(10) . . . . ?
Cu3A Cu1B Cu4B Cu2A -171.0(18) . . . . ?
I2 Cu1B Cu4B Cu2A 22.1(12) . . . . ?
I1 Cu1B Cu4B Cu2A 169.3(15) . . . . ?
Cu3B Cu1B Cu4B Cu2A 61.0(10) . . . . ?
Cu2B Cu1B Cu4B Cu2A 131.3(18) . . . . ?
I3 Cu1B Cu4B Cu2A -85.5(11) . . . . ?
Rb2 Cu1B Cu4B Cu2A -91(2) . . . . ?
Cu4A Cu1B Cu4B Cu3A -91.1(15) . . . . ?
Cu2A Cu1B Cu4B Cu3A 171.0(18) . . . . ?
I2 Cu1B Cu4B Cu3A -166.9(17) . . . . ?
I1 Cu1B Cu4B Cu3A -19.8(10) . . . . ?
Cu3B Cu1B Cu4B Cu3A -128.0(14) . . . . ?
Cu2B Cu1B Cu4B Cu3A -57.7(11) . . . . ?
I3 Cu1B Cu4B Cu3A 85.5(10) . . . . ?
Rb2 Cu1B Cu4B Cu3A 79.7(14) . . . . ?
Cu4A Cu1B Cu4B Cu1A 0.9(14) . . . . ?
Cu2A Cu1B Cu4B Cu1A -97.0(15) . . . . ?
Cu3A Cu1B Cu4B Cu1A 92.0(13) . . . . ?
I2 Cu1B Cu4B Cu1A -74.9(15) . . . . ?
I1 Cu1B Cu4B Cu1A 72.2(13) . . . . ?
Cu3B Cu1B Cu4B Cu1A -36.0(10) . . . . ?
Cu2B Cu1B Cu4B Cu1A 34.3(7) . . . . ?
I3 Cu1B Cu4B Cu1A 177.5(14) . . . . ?
Rb2 Cu1B Cu4B Cu1A 171.7(12) . . . . ?
Cu4A Cu1B Cu4B I3 -176.6(12) . . . . ?
Cu2A Cu1B Cu4B I3 85.5(11) . . . . ?
Cu3A Cu1B Cu4B I3 -85.5(10) . . . . ?
I2 Cu1B Cu4B I3 107.6(14) . . . . ?
I1 Cu1B Cu4B I3 -105.2(8) . . . . ?
Cu3B Cu1B Cu4B I3 146.5(11) . . . . ?
Cu2B Cu1B Cu4B I3 -143.2(14) . . . . ?
Rb2 Cu1B Cu4B I3 -5.7(15) . . . . ?
Cu4A Cu1B Cu4B I5 69.2(14) . . . . ?
Cu2A Cu1B Cu4B I5 -28.7(10) . . . . ?
Cu3A Cu1B Cu4B I5 160.3(16) . . . . ?
I2 Cu1B Cu4B I5 -6.6(18) . . . . ?
I1 Cu1B Cu4B I5 140.5(9) . . . . ?
Cu3B Cu1B Cu4B I5 32.3(11) . . . . ?
Cu2B Cu1B Cu4B I5 102.6(15) . . . . ?
I3 Cu1B Cu4B I5 -114.2(11) . . . . ?
Rb2 Cu1B Cu4B I5 -120.0(13) . . . . ?
Cu4A Cu1B Cu4B I6 -62.6(14) . . . . ?
Cu2A Cu1B Cu4B I6 -160.6(19) . . . . ?
Cu3A Cu1B Cu4B I6 28.5(10) . . . . ?
I2 Cu1B Cu4B I6 -138.5(13) . . . . ?
I1 Cu1B Cu4B I6 8.7(16) . . . . ?
Cu3B Cu1B Cu4B I6 -99.6(13) . . . . ?
Cu2B Cu1B Cu4B I6 -29.3(7) . . . . ?
I3 Cu1B Cu4B I6 113.9(14) . . . . ?
Rb2 Cu1B Cu4B I6 108.2(16) . . . . ?
Cu4A Cu1B Cu4B Cu2B -33.4(13) . . . . ?
Cu2A Cu1B Cu4B Cu2B -131.3(18) . . . . ?
Cu3A Cu1B Cu4B Cu2B 57.7(11) . . . . ?
I2 Cu1B Cu4B Cu2B -109.2(15) . . . . ?
I1 Cu1B Cu4B Cu2B 38.0(14) . . . . ?
Cu3B Cu1B Cu4B Cu2B -70.3(12) . . . . ?
I3 Cu1B Cu4B Cu2B 143.2(14) . . . . ?
Rb2 Cu1B Cu4B Cu2B 137.5(15) . . . . ?
Cu4A Cu1B Cu4B Cu3B 37.0(9) . . . . ?
Cu2A Cu1B Cu4B Cu3B -61.0(10) . . . . ?
Cu3A Cu1B Cu4B Cu3B 128.0(14) . . . . ?
I2 Cu1B Cu4B Cu3B -38.9(11) . . . . ?
I1 Cu1B Cu4B Cu3B 108.3(13) . . . . ?
Cu2B Cu1B Cu4B Cu3B 70.3(12) . . . . ?
I3 Cu1B Cu4B Cu3B -146.5(11) . . . . ?
Rb2 Cu1B Cu4B Cu3B -152.2(17) . . . . ?
Cu1A I5 Cu4B Cu2A -106.4(12) . . . . ?
Cu3B I5 Cu4B Cu2A -55.1(8) . . . . ?
Rb1 I5 Cu4B Cu2A -126.0(7) . . . . ?
Cu2A I5 Cu4B Cu3A 64(3) . . . . ?
Cu1A I5 Cu4B Cu3A -43(3) . . . . ?
Cu3B I5 Cu4B Cu3A 9(3) . . . . ?
Rb1 I5 Cu4B Cu3A -62(4) . . . . ?
Cu2A I5 Cu4B Cu1A 106.4(12) . . . . ?
Cu3B I5 Cu4B Cu1A 51.3(7) . . . . ?
Rb1 I5 Cu4B Cu1A -19.5(9) . . . . ?
Cu2A I5 Cu4B I3 -50.3(9) . . . . ?
Cu1A I5 Cu4B I3 -156.8(18) . . . . ?
Cu3B I5 Cu4B I3 -105.4(13) . . . . ?
Rb1 I5 Cu4B I3 -176.3(9) . . . . ?
Cu2A I5 Cu4B Cu1B 22.6(9) . . . . ?
Cu1A I5 Cu4B Cu1B -83.8(13) . . . . ?
Cu3B I5 Cu4B Cu1B -32.5(11) . . . . ?
Rb1 I5 Cu4B Cu1B -103.4(12) . . . . ?
Cu2A I5 Cu4B I6 152.7(17) . . . . ?
Cu1A I5 Cu4B I6 46.3(7) . . . . ?
Cu3B I5 Cu4B I6 97.6(11) . . . . ?
Rb1 I5 Cu4B I6 26.7(11) . . . . ?
Cu2A I5 Cu4B Cu2B 89.6(15) . . . . ?
Cu1A I5 Cu4B Cu2B -16.8(8) . . . . ?
Cu3B I5 Cu4B Cu2B 34.6(12) . . . . ?
Rb1 I5 Cu4B Cu2B -36.3(15) . . . . ?
Cu2A I5 Cu4B Cu3B 55.1(8) . . . . ?
Cu1A I5 Cu4B Cu3B -51.3(7) . . . . ?
Rb1 I5 Cu4B Cu3B -70.9(6) . . . . ?
Cu1A I6 Cu4B Cu2A 46(4) . . . . ?
Cu3A I6 Cu4B Cu2A -60(4) . . . . ?
Cu2B I6 Cu4B Cu2A -5(3) . . . . ?
Cu1A I6 Cu4B Cu3A 105.4(11) . . . . ?
Cu2B I6 Cu4B Cu3A 55.2(8) . . . . ?
Cu3A I6 Cu4B Cu1A -105.4(11) . . . . ?
Cu2B I6 Cu4B Cu1A -50.2(9) . . . . ?
Cu1A I6 Cu4B I3 154.9(16) . . . . ?
Cu3A I6 Cu4B I3 49.5(9) . . . . ?
Cu2B I6 Cu4B I3 104.7(14) . . . . ?
Cu1A I6 Cu4B Cu1B 81.0(12) . . . . ?
Cu3A I6 Cu4B Cu1B -24.4(8) . . . . ?
Cu2B I6 Cu4B Cu1B 30.8(8) . . . . ?
Cu1A I6 Cu4B I5 -48.2(9) . . . . ?
Cu3A I6 Cu4B I5 -153.6(17) . . . . ?
Cu2B I6 Cu4B I5 -98.4(16) . . . . ?
Cu1A I6 Cu4B Cu2B 50.2(9) . . . . ?
Cu3A I6 Cu4B Cu2B -55.2(8) . . . . ?
Cu1A I6 Cu4B Cu3B 16.3(6) . . . . ?
Cu3A I6 Cu4B Cu3B -89.1(11) . . . . ?
Cu2B I6 Cu4B Cu3B -33.9(8) . . . . ?
Cu1A Cu2B Cu4B Cu2A 92.1(13) . . . . ?
Cu4A Cu2B Cu4B Cu2A -5.2(19) . . . . ?
Cu3A Cu2B Cu4B Cu2A -97.0(14) . . . . ?
I4 Cu2B Cu4B Cu2A 61.3(18) . . . . ?
I6 Cu2B Cu4B Cu2A 178.0(14) . . . . ?
I1 Cu2B Cu4B Cu2A -67.9(18) . . . . ?
Cu1B Cu2B Cu4B Cu2A -34.2(12) . . . . ?
Cu3B Cu2B Cu4B Cu2A 35.3(12) . . . . ?
Cu1A Cu2B Cu4B Cu3A -170.9(10) . . . . ?
Cu4A Cu2B Cu4B Cu3A 91.9(10) . . . . ?
I4 Cu2B Cu4B Cu3A 158.3(11) . . . . ?
I6 Cu2B Cu4B Cu3A -84.9(5) . . . . ?
I1 Cu2B Cu4B Cu3A 29.1(10) . . . . ?
Cu1B Cu2B Cu4B Cu3A 62.9(6) . . . . ?
Cu3B Cu2B Cu4B Cu3A 132.3(8) . . . . ?
Cu4A Cu2B Cu4B Cu1A -97.2(9) . . . . ?
Cu3A Cu2B Cu4B Cu1A 170.9(10) . . . . ?
I4 Cu2B Cu4B Cu1A -30.7(10) . . . . ?
I6 Cu2B Cu4B Cu1A 86.0(6) . . . . ?
I1 Cu2B Cu4B Cu1A -160.0(10) . . . . ?
Cu1B Cu2B Cu4B Cu1A -126.2(8) . . . . ?
Cu3B Cu2B Cu4B Cu1A -56.8(5) . . . . ?
Cu1A Cu2B Cu4B I3 163.9(16) . . . . ?
Cu4A Cu2B Cu4B I3 66.7(18) . . . . ?
Cu3A Cu2B Cu4B I3 -25.1(12) . . . . ?
I4 Cu2B Cu4B I3 133.2(11) . . . . ?
I6 Cu2B Cu4B I3 -110.1(14) . . . . ?
I1 Cu2B Cu4B I3 4(2) . . . . ?
Cu1B Cu2B Cu4B I3 37.7(13) . . . . ?
Cu3B Cu2B Cu4B I3 107.1(15) . . . . ?
Cu1A Cu2B Cu4B Cu1B 126.2(8) . . . . ?
Cu4A Cu2B Cu4B Cu1B 29.0(9) . . . . ?
Cu3A Cu2B Cu4B Cu1B -62.9(6) . . . . ?
I4 Cu2B Cu4B Cu1B 95.5(11) . . . . ?
I6 Cu2B Cu4B Cu1B -147.8(7) . . . . ?
I1 Cu2B Cu4B Cu1B -33.8(10) . . . . ?
Cu3B Cu2B Cu4B Cu1B 69.4(6) . . . . ?
Cu1A Cu2B Cu4B I5 22.7(10) . . . . ?
Cu4A Cu2B Cu4B I5 -74.5(14) . . . . ?
Cu3A Cu2B Cu4B I5 -166.4(14) . . . . ?
I4 Cu2B Cu4B I5 -8.0(19) . . . . ?
I6 Cu2B Cu4B I5 108.7(12) . . . . ?
I1 Cu2B Cu4B I5 -137.3(9) . . . . ?
Cu1B Cu2B Cu4B I5 -103.5(12) . . . . ?
Cu3B Cu2B Cu4B I5 -34.1(11) . . . . ?
Cu1A Cu2B Cu4B I6 -86.0(6) . . . . ?
Cu4A Cu2B Cu4B I6 176.8(9) . . . . ?
Cu3A Cu2B Cu4B I6 84.9(5) . . . . ?
I4 Cu2B Cu4B I6 -116.7(10) . . . . ?
I1 Cu2B Cu4B I6 114.0(9) . . . . ?
Cu1B Cu2B Cu4B I6 147.8(7) . . . . ?
Cu3B Cu2B Cu4B I6 -142.8(6) . . . . ?
Cu1A Cu2B Cu4B Cu3B 56.8(5) . . . . ?
Cu4A Cu2B Cu4B Cu3B -40.4(8) . . . . ?
Cu3A Cu2B Cu4B Cu3B -132.3(8) . . . . ?
I4 Cu2B Cu4B Cu3B 26.1(10) . . . . ?
I6 Cu2B Cu4B Cu3B 142.8(6) . . . . ?
I1 Cu2B Cu4B Cu3B -103.2(10) . . . . ?
Cu1B Cu2B Cu4B Cu3B -69.4(6) . . . . ?
Cu4A Cu3B Cu4B Cu2A -90.6(9) . . . . ?
Cu1A Cu3B Cu4B Cu2A 175.5(17) . . . . ?
I4 Cu3B Cu4B Cu2A -158.7(12) . . . . ?
I2 Cu3B Cu4B Cu2A -24.8(10) . . . . ?
I5 Cu3B Cu4B Cu2A 86.3(10) . . . . ?
Cu1B Cu3B Cu4B Cu2A -58.3(12) . . . . ?
Cu2B Cu3B Cu4B Cu2A -131.3(16) . . . . ?
Cu4A Cu3B Cu4B Cu3A 6.7(11) . . . . ?
Cu1A Cu3B Cu4B Cu3A -87.3(13) . . . . ?
Cu2A Cu3B Cu4B Cu3A 97.2(15) . . . . ?
I4 Cu3B Cu4B Cu3A -61.4(13) . . . . ?
I2 Cu3B Cu4B Cu3A 72.4(12) . . . . ?
I5 Cu3B Cu4B Cu3A -176.5(14) . . . . ?
Cu1B Cu3B Cu4B Cu3A 39.0(11) . . . . ?
Cu2B Cu3B Cu4B Cu3A -34.1(7) . . . . ?
Cu4A Cu3B Cu4B Cu1A 94.0(12) . . . . ?
Cu2A Cu3B Cu4B Cu1A -175.5(17) . . . . ?
I4 Cu3B Cu4B Cu1A 25.9(9) . . . . ?
I2 Cu3B Cu4B Cu1A 159.7(13) . . . . ?
I5 Cu3B Cu4B Cu1A -89.2(9) . . . . ?
Cu1B Cu3B Cu4B Cu1A 126.3(15) . . . . ?
Cu2B Cu3B Cu4B Cu1A 53.2(10) . . . . ?
Cu4A Cu3B Cu4B I3 -66.6(12) . . . . ?
Cu1A Cu3B Cu4B I3 -160.6(16) . . . . ?
Cu2A Cu3B Cu4B I3 24.0(9) . . . . ?
I4 Cu3B Cu4B I3 -134.7(10) . . . . ?
I2 Cu3B Cu4B I3 -0.8(14) . . . . ?
I5 Cu3B Cu4B I3 110.3(12) . . . . ?
Cu1B Cu3B Cu4B I3 -34.3(12) . . . . ?
Cu2B Cu3B Cu4B I3 -107.4(15) . . . . ?
Cu4A Cu3B Cu4B Cu1B -32.3(10) . . . . ?
Cu1A Cu3B Cu4B Cu1B -126.3(15) . . . . ?
Cu2A Cu3B Cu4B Cu1B 58.3(12) . . . . ?
I4 Cu3B Cu4B Cu1B -100.4(12) . . . . ?
I2 Cu3B Cu4B Cu1B 33.4(10) . . . . ?
I5 Cu3B Cu4B Cu1B 144.6(12) . . . . ?
Cu2B Cu3B Cu4B Cu1B -73.1(12) . . . . ?
Cu4A Cu3B Cu4B I5 -176.9(9) . . . . ?
Cu1A Cu3B Cu4B I5 89.2(9) . . . . ?
Cu2A Cu3B Cu4B I5 -86.3(10) . . . . ?
I4 Cu3B Cu4B I5 115.0(7) . . . . ?
I2 Cu3B Cu4B I5 -111.1(9) . . . . ?
Cu1B Cu3B Cu4B I5 -144.6(12) . . . . ?
Cu2B Cu3B Cu4B I5 142.3(13) . . . . ?
Cu4A Cu3B Cu4B I6 73.5(10) . . . . ?
Cu1A Cu3B Cu4B I6 -20.4(8) . . . . ?
Cu2A Cu3B Cu4B I6 164.1(17) . . . . ?
I4 Cu3B Cu4B I6 5.4(13) . . . . ?
I2 Cu3B Cu4B I6 139.3(10) . . . . ?
I5 Cu3B Cu4B I6 -109.6(11) . . . . ?
Cu1B Cu3B Cu4B I6 105.8(13) . . . . ?
Cu2B Cu3B Cu4B I6 32.7(8) . . . . ?
Cu4A Cu3B Cu4B Cu2B 40.8(10) . . . . ?
Cu1A Cu3B Cu4B Cu2B -53.2(10) . . . . ?
Cu2A Cu3B Cu4B Cu2B 131.3(16) . . . . ?
I4 Cu3B Cu4B Cu2B -27.3(12) . . . . ?
I2 Cu3B Cu4B Cu2B 106.5(11) . . . . ?
I5 Cu3B Cu4B Cu2B -142.3(13) . . . . ?
Cu1B Cu3B Cu4B Cu2B 73.1(12) . . . . ?
O4 Rb1 N1 C1 81(7) . . . . ?
O6 Rb1 N1 C1 -64(8) . . . . ?
O2 Rb1 N1 C1 -167(8) . . . . ?
O1 Rb1 N1 C1 -127(7) . . . . ?
O5 Rb1 N1 C1 44(8) . . . . ?
O3 Rb1 N1 C1 133(8) . . . . ?
C6 Rb1 N1 C1 149(8) . . . . ?
C14 Rb1 N1 C1 -103(8) . . . . ?
C7 Rb1 N1 C1 112(8) . . . . ?
C3 Rb1 N1 C1 -134(7) . . . . ?
C13 Rb1 N1 C1 -87(8) . . . . ?
Rb1 N1 C1 C2 -85(29) . . . . ?
O4 Rb1 C3 C4 41(3) . . . . ?
O6 Rb1 C3 C4 146(3) . . . . ?
O2 Rb1 C3 C4 -7(2) . . . . ?
O1 Rb1 C3 C4 134(4) . . . . ?
N1 Rb1 C3 C4 -63(3) . . . . ?
O5 Rb1 C3 C4 119(2) . . . . ?
O3 Rb1 C3 C4 14(3) . . . . ?
C6 Rb1 C3 C4 -2(3) . . . . ?
C14 Rb1 C3 C4 162(3) . . . . ?
C7 Rb1 C3 C4 7(3) . . . . ?
C13 Rb1 C3 C4 152(3) . . . . ?
O4 Rb1 C3 O1 -94(2) . . . . ?
O6 Rb1 C3 O1 11.6(19) . . . . ?
O2 Rb1 C3 O1 -141(3) . . . . ?
N1 Rb1 C3 O1 163(2) . . . . ?
O5 Rb1 C3 O1 -15(2) . . . . ?
O3 Rb1 C3 O1 -120(2) . . . . ?
C6 Rb1 C3 O1 -136(2) . . . . ?
C14 Rb1 C3 O1 27.2(18) . . . . ?
C7 Rb1 C3 O1 -128(2) . . . . ?
C13 Rb1 C3 O1 18.1(18) . . . . ?
O1 C3 C4 O2 51(6) . . . . ?
Rb1 C3 C4 O2 11(3) . . . . ?
C4 C3 O1 C14 -174(4) . . . . ?
Rb1 C3 O1 C14 -119(3) . . . . ?
C4 C3 O1 Rb1 -55(4) . . . . ?
O4 Rb1 O1 C14 -116(2) . . . . ?
O6 Rb1 O1 C14 -37(2) . . . . ?
O2 Rb1 O1 C14 157(2) . . . . ?
N1 Rb1 O1 C14 110(2) . . . . ?
O5 Rb1 O1 C14 -64(2) . . . . ?
O3 Rb1 O1 C14 -168(2) . . . . ?
C6 Rb1 O1 C14 173(2) . . . . ?
C7 Rb1 O1 C14 -168(2) . . . . ?
C3 Rb1 O1 C14 129(3) . . . . ?
C13 Rb1 O1 C14 -26(2) . . . . ?
O4 Rb1 O1 C3 115(2) . . . . ?
O6 Rb1 O1 C3 -166(2) . . . . ?
O2 Rb1 O1 C3 28(2) . . . . ?
N1 Rb1 O1 C3 -19(2) . . . . ?
O5 Rb1 O1 C3 167(2) . . . . ?
O3 Rb1 O1 C3 63(2) . . . . ?
C6 Rb1 O1 C3 43(2) . . . . ?
C14 Rb1 O1 C3 -129(3) . . . . ?
C7 Rb1 O1 C3 63(2) . . . . ?
C13 Rb1 O1 C3 -155(3) . . . . ?
O2 C5 C6 O3 -79(6) . . . . ?
O2 C5 C6 Rb1 -21(4) . . . . ?
O4 Rb1 C6 O3 -27(3) . . . . ?
O6 Rb1 C6 O3 73(4) . . . . ?
O2 Rb1 C6 O3 133(4) . . . . ?
O1 Rb1 C6 O3 114(3) . . . . ?
N1 Rb1 C6 O3 -133(3) . . . . ?
O5 Rb1 C6 O3 3(4) . . . . ?
C14 Rb1 C6 O3 117(3) . . . . ?
C7 Rb1 C6 O3 -37(3) . . . . ?
C3 Rb1 C6 O3 129(3) . . . . ?
C13 Rb1 C6 O3 98(3) . . . . ?
O4 Rb1 C6 C5 -147(3) . . . . ?
O6 Rb1 C6 C5 -47(4) . . . . ?
O2 Rb1 C6 C5 13(3) . . . . ?
O1 Rb1 C6 C5 -6(3) . . . . ?
N1 Rb1 C6 C5 107(4) . . . . ?
O5 Rb1 C6 C5 -117(3) . . . . ?
O3 Rb1 C6 C5 -120(4) . . . . ?
C14 Rb1 C6 C5 -3(4) . . . . ?
C7 Rb1 C6 C5 -157(4) . . . . ?
C3 Rb1 C6 C5 9(3) . . . . ?
C13 Rb1 C6 C5 -22(4) . . . . ?
C3 C4 O2 C5 -161(4) . . . . ?
C3 C4 O2 Rb1 -14(5) . . . . ?
C6 C5 O2 C4 175(4) . . . . ?
C6 C5 O2 Rb1 27(5) . . . . ?
O4 Rb1 O2 C4 -145(2) . . . . ?
O6 Rb1 O2 C4 -22(3) . . . . ?
O1 Rb1 O2 C4 -9(2) . . . . ?
N1 Rb1 O2 C4 126(3) . . . . ?
O5 Rb1 O2 C4 -83(3) . . . . ?
O3 Rb1 O2 C4 -148(3) . . . . ?
C6 Rb1 O2 C4 -166(3) . . . . ?
C14 Rb1 O2 C4 0(3) . . . . ?
C7 Rb1 O2 C4 -160(3) . . . . ?
C3 Rb1 O2 C4 7(2) . . . . ?
C13 Rb1 O2 C4 -11(3) . . . . ?
O4 Rb1 O2 C5 6(3) . . . . ?
O6 Rb1 O2 C5 129(3) . . . . ?
O1 Rb1 O2 C5 142(3) . . . . ?
N1 Rb1 O2 C5 -83(3) . . . . ?
O5 Rb1 O2 C5 68(3) . . . . ?
O3 Rb1 O2 C5 3(3) . . . . ?
C6 Rb1 O2 C5 -15(3) . . . . ?
C14 Rb1 O2 C5 150(3) . . . . ?
C7 Rb1 O2 C5 -9(3) . . . . ?
C3 Rb1 O2 C5 158(3) . . . . ?
C13 Rb1 O2 C5 140(3) . . . . ?
O4 Rb1 C7 O3 -129(3) . . . . ?
O6 Rb1 C7 O3 -78(2) . . . . ?
O2 Rb1 C7 O3 29(2) . . . . ?
O1 Rb1 C7 O3 -1(3) . . . . ?
N1 Rb1 C7 O3 105(2) . . . . ?
O5 Rb1 C7 O3 -111(2) . . . . ?
C6 Rb1 C7 O3 35(2) . . . . ?
C14 Rb1 C7 O3 -10(3) . . . . ?
C3 Rb1 C7 O3 20(3) . . . . ?
C13 Rb1 C7 O3 -49(3) . . . . ?
O4 Rb1 C7 C8 -5(2) . . . . ?
O6 Rb1 C7 C8 46(3) . . . . ?
O2 Rb1 C7 C8 153(3) . . . . ?
O1 Rb1 C7 C8 122(2) . . . . ?
N1 Rb1 C7 C8 -132(3) . . . . ?
O5 Rb1 C7 C8 13(3) . . . . ?
O3 Rb1 C7 C8 124(4) . . . . ?
C6 Rb1 C7 C8 159(4) . . . . ?
C14 Rb1 C7 C8 114(3) . . . . ?
C3 Rb1 C7 C8 144(2) . . . . ?
C13 Rb1 C7 C8 75(3) . . . . ?
O3 C7 C8 O4 59(5) . . . . ?
Rb1 C7 C8 O4 8(3) . . . . ?
C5 C6 O3 C7 177(4) . . . . ?
Rb1 C6 O3 C7 104(3) . . . . ?
C5 C6 O3 Rb1 73(4) . . . . ?
C8 C7 O3 C6 -168(5) . . . . ?
Rb1 C7 O3 C6 -101(4) . . . . ?
C8 C7 O3 Rb1 -66(4) . . . . ?
O4 Rb1 O3 C6 148(3) . . . . ?
O6 Rb1 O3 C6 -126(3) . . . . ?
O2 Rb1 O3 C6 -35(3) . . . . ?
O1 Rb1 O3 C6 -70(3) . . . . ?
N1 Rb1 O3 C6 42(3) . . . . ?
O5 Rb1 O3 C6 -178(3) . . . . ?
C14 Rb1 O3 C6 -75(3) . . . . ?
C7 Rb1 O3 C6 111(4) . . . . ?
C3 Rb1 O3 C6 -51(3) . . . . ?
C13 Rb1 O3 C6 -101(3) . . . . ?
O4 Rb1 O3 C7 37(2) . . . . ?
O6 Rb1 O3 C7 123(2) . . . . ?
O2 Rb1 O3 C7 -146(3) . . . . ?
O1 Rb1 O3 C7 179(2) . . . . ?
N1 Rb1 O3 C7 -69(2) . . . . ?
O5 Rb1 O3 C7 71(2) . . . . ?
C6 Rb1 O3 C7 -111(4) . . . . ?
C14 Rb1 O3 C7 173(2) . . . . ?
C3 Rb1 O3 C7 -162(2) . . . . ?
C13 Rb1 O3 C7 148(2) . . . . ?
O4 C9 C10 O5 -40(6) . . . . ?
C7 C8 O4 C9 -178(4) . . . . ?
C7 C8 O4 Rb1 -12(5) . . . . ?
C10 C9 O4 C8 170(4) . . . . ?
C10 C9 O4 Rb1 3(6) . . . . ?
O6 Rb1 O4 C8 -141(3) . . . . ?
O2 Rb1 O4 C8 -16(3) . . . . ?
O1 Rb1 O4 C8 -82(3) . . . . ?
N1 Rb1 O4 C8 57(3) . . . . ?
O5 Rb1 O4 C8 -151(3) . . . . ?
O3 Rb1 O4 C8 -13(3) . . . . ?
C6 Rb1 O4 C8 -2(3) . . . . ?
C14 Rb1 O4 C8 -117(3) . . . . ?
C7 Rb1 O4 C8 7(3) . . . . ?
C3 Rb1 O4 C8 -46(3) . . . . ?
C13 Rb1 O4 C8 -133(3) . . . . ?
O6 Rb1 O4 C9 25(3) . . . . ?
O2 Rb1 O4 C9 150(3) . . . . ?
O1 Rb1 O4 C9 84(3) . . . . ?
N1 Rb1 O4 C9 -137(3) . . . . ?
O5 Rb1 O4 C9 15(3) . . . . ?
O3 Rb1 O4 C9 153(3) . . . . ?
C6 Rb1 O4 C9 164(3) . . . . ?
C14 Rb1 O4 C9 49(3) . . . . ?
C7 Rb1 O4 C9 173(3) . . . . ?
C3 Rb1 O4 C9 120(3) . . . . ?
C13 Rb1 O4 C9 33(3) . . . . ?
O5 C11 C12 O6 8(8) . . . . ?
C12 C11 O5 C10 -157(4) . . . . ?
C12 C11 O5 Rb1 -4(6) . . . . ?
C9 C10 O5 C11 -153(5) . . . . ?
C9 C10 O5 Rb1 52(4) . . . . ?
O4 Rb1 O5 C11 169(3) . . . . ?
O6 Rb1 O5 C11 0(3) . . . . ?
O2 Rb1 O5 C11 84(3) . . . . ?
O1 Rb1 O5 C11 27(3) . . . . ?
N1 Rb1 O5 C11 -144(3) . . . . ?
O3 Rb1 O5 C11 135(3) . . . . ?
C6 Rb1 O5 C11 134(3) . . . . ?
C14 Rb1 O5 C11 7(3) . . . . ?
C7 Rb1 O5 C11 155(3) . . . . ?
C3 Rb1 O5 C11 33(3) . . . . ?
C13 Rb1 O5 C11 3(3) . . . . ?
O4 Rb1 O5 C10 -33(2) . . . . ?
O6 Rb1 O5 C10 158(2) . . . . ?
O2 Rb1 O5 C10 -117(2) . . . . ?
O1 Rb1 O5 C10 -175(2) . . . . ?
N1 Rb1 O5 C10 15(3) . . . . ?
O3 Rb1 O5 C10 -67(2) . . . . ?
C6 Rb1 O5 C10 -68(2) . . . . ?
C14 Rb1 O5 C10 166(2) . . . . ?
C7 Rb1 O5 C10 -47(2) . . . . ?
C3 Rb1 O5 C10 -168.9(19) . . . . ?
C13 Rb1 O5 C10 162(2) . . . . ?
O4 Rb1 C13 C14 154(2) . . . . ?
O6 Rb1 C13 C14 177(4) . . . . ?
O2 Rb1 C13 C14 30(3) . . . . ?
O1 Rb1 C13 C14 27(2) . . . . ?
N1 Rb1 C13 C14 -41(3) . . . . ?
O5 Rb1 C13 C14 169(3) . . . . ?
O3 Rb1 C13 C14 80(3) . . . . ?
C6 Rb1 C13 C14 52(3) . . . . ?
C7 Rb1 C13 C14 102(3) . . . . ?
C3 Rb1 C13 C14 17(2) . . . . ?
O4 Rb1 C13 O6 -23(3) . . . . ?
O2 Rb1 C13 O6 -147(2) . . . . ?
O1 Rb1 C13 O6 -150(3) . . . . ?
N1 Rb1 C13 O6 142(2) . . . . ?
O5 Rb1 C13 O6 -8(2) . . . . ?
O3 Rb1 C13 O6 -97(2) . . . . ?
C6 Rb1 C13 O6 -125(2) . . . . ?
C14 Rb1 C13 O6 -177(4) . . . . ?
C7 Rb1 C13 O6 -75(3) . . . . ?
C3 Rb1 C13 O6 -160(3) . . . . ?
O6 C13 C14 O1 -41(5) . . . . ?
Rb1 C13 C14 O1 -43(3) . . . . ?
O6 C13 C14 Rb1 3(3) . . . . ?
C3 O1 C14 C13 177(4) . . . . ?
Rb1 O1 C14 C13 58(4) . . . . ?
C3 O1 C14 Rb1 119(3) . . . . ?
O4 Rb1 C14 C13 -38(3) . . . . ?
O6 Rb1 C14 C13 -2(2) . . . . ?
O2 Rb1 C14 C13 -150(3) . . . . ?
O1 Rb1 C14 C13 -130(4) . . . . ?
N1 Rb1 C14 C13 149(2) . . . . ?
O5 Rb1 C14 C13 -11(2) . . . . ?
O3 Rb1 C14 C13 -116(2) . . . . ?
C6 Rb1 C14 C13 -139(2) . . . . ?
C7 Rb1 C14 C13 -112(3) . . . . ?
C3 Rb1 C14 C13 -157(3) . . . . ?
O4 Rb1 C14 O1 92(2) . . . . ?
O6 Rb1 C14 O1 129(3) . . . . ?
O2 Rb1 C14 O1 -19(2) . . . . ?
N1 Rb1 C14 O1 -81(2) . . . . ?
O5 Rb1 C14 O1 120(2) . . . . ?
O3 Rb1 C14 O1 14(3) . . . . ?
C6 Rb1 C14 O1 -8(3) . . . . ?
C7 Rb1 C14 O1 19(3) . . . . ?
C3 Rb1 C14 O1 -27.0(19) . . . . ?
C13 Rb1 C14 O1 130(4) . . . . ?
C11 C12 O6 C13 -174(4) . . . . ?
C11 C12 O6 Rb1 -8(5) . . . . ?
C14 C13 O6 C12 163(4) . . . . ?
Rb1 C13 O6 C12 167(4) . . . . ?
C14 C13 O6 Rb1 -4(4) . . . . ?
O4 Rb1 O6 C12 -7(2) . . . . ?
O2 Rb1 O6 C12 -131(2) . . . . ?
O1 Rb1 O6 C12 -145(2) . . . . ?
N1 Rb1 O6 C12 137(2) . . . . ?
O5 Rb1 O6 C12 3(2) . . . . ?
O3 Rb1 O6 C12 -67(2) . . . . ?
C6 Rb1 O6 C12 -93(3) . . . . ?
C14 Rb1 O6 C12 -165(3) . . . . ?
C7 Rb1 O6 C12 -38(3) . . . . ?
C3 Rb1 O6 C12 -150(2) . . . . ?
C13 Rb1 O6 C12 -167(4) . . . . ?
O4 Rb1 O6 C13 161(2) . . . . ?
O2 Rb1 O6 C13 36(2) . . . . ?
O1 Rb1 O6 C13 23(2) . . . . ?
N1 Rb1 O6 C13 -56(3) . . . . ?
O5 Rb1 O6 C13 171(2) . . . . ?
O3 Rb1 O6 C13 100(2) . . . . ?
C6 Rb1 O6 C13 74(3) . . . . ?
C14 Rb1 O6 C13 2(2) . . . . ?
C7 Rb1 O6 C13 129(2) . . . . ?
C3 Rb1 O6 C13 17(2) . . . . ?
O7 C15 C16 O8 -54(5) . . . . ?
C16 C15 O7 C26 -176(4) . . . . ?
C16 C15 O7 Rb2 24(4) . . . . ?
O11 Rb2 O7 C26 -26(4) . . . . ?
O9 Rb2 O7 C26 -155(3) . . . . ?
O12 Rb2 O7 C26 -16(3) . . . . ?
O10 Rb2 O7 C26 -90(4) . . . . ?
O8 Rb2 O7 C26 -161(4) . . . . ?
Cu1B Rb2 O7 C26 81(4) . . . . ?
C25 Rb2 O7 C26 4(3) . . . . ?
C17 Rb2 O7 C26 -171(4) . . . . ?
C18 Rb2 O7 C26 -157(4) . . . . ?
C21 Rb2 O7 C26 -52(4) . . . . ?
C24 Rb2 O7 C26 -16(4) . . . . ?
O11 Rb2 O7 C15 135(2) . . . . ?
O9 Rb2 O7 C15 6(2) . . . . ?
O12 Rb2 O7 C15 145(3) . . . . ?
O10 Rb2 O7 C15 71(3) . . . . ?
O8 Rb2 O7 C15 0(2) . . . . ?
Cu1B Rb2 O7 C15 -118(2) . . . . ?
C25 Rb2 O7 C15 165(3) . . . . ?
C17 Rb2 O7 C15 -10(2) . . . . ?
C18 Rb2 O7 C15 4(3) . . . . ?
C21 Rb2 O7 C15 109(2) . . . . ?
C24 Rb2 O7 C15 145(3) . . . . ?
O7 Rb2 C17 O8 22.1(18) . . . . ?
O11 Rb2 C17 O8 -90(2) . . . . ?
O9 Rb2 C17 O8 -134(2) . . . . ?
O12 Rb2 C17 O8 -4(2) . . . . ?
O10 Rb2 C17 O8 -119.3(18) . . . . ?
Cu1B Rb2 C17 O8 130.1(19) . . . . ?
C25 Rb2 C17 O8 18(2) . . . . ?
C18 Rb2 C17 O8 -119(4) . . . . ?
C21 Rb2 C17 O8 -125.7(18) . . . . ?
C24 Rb2 C17 O8 -21(3) . . . . ?
O7 Rb2 C17 C18 141(3) . . . . ?
O11 Rb2 C17 C18 29(4) . . . . ?
O9 Rb2 C17 C18 -16(3) . . . . ?
O12 Rb2 C17 C18 115(3) . . . . ?
O10 Rb2 C17 C18 0(3) . . . . ?
O8 Rb2 C17 C18 119(4) . . . . ?
Cu1B Rb2 C17 C18 -111(3) . . . . ?
C25 Rb2 C17 C18 137(3) . . . . ?
C21 Rb2 C17 C18 -7(3) . . . . ?
C24 Rb2 C17 C18 98(3) . . . . ?
O8 C17 C18 O9 82(6) . . . . ?
Rb2 C17 C18 O9 26(4) . . . . ?
O8 C17 C18 Rb2 56(3) . . . . ?
O7 Rb2 C18 O9 176(4) . . . . ?
O11 Rb2 C18 O9 53(4) . . . . ?
O12 Rb2 C18 O9 129(3) . . . . ?
O10 Rb2 C18 O9 33(3) . . . . ?
O8 Rb2 C18 O9 -179(5) . . . . ?
Cu1B Rb2 C18 O9 -67(4) . . . . ?
C25 Rb2 C18 O9 158(3) . . . . ?
C17 Rb2 C18 O9 -146(6) . . . . ?
C21 Rb2 C18 O9 28(4) . . . . ?
C24 Rb2 C18 O9 103(4) . . . . ?
O7 Rb2 C18 C17 -38(3) . . . . ?
O11 Rb2 C18 C17 -160(3) . . . . ?
O9 Rb2 C18 C17 146(6) . . . . ?
O12 Rb2 C18 C17 -85(3) . . . . ?
O10 Rb2 C18 C17 180(3) . . . . ?
O8 Rb2 C18 C17 -32(2) . . . . ?
Cu1B Rb2 C18 C17 79(3) . . . . ?
C25 Rb2 C18 C17 -55(4) . . . . ?
C21 Rb2 C18 C17 174(3) . . . . ?
C24 Rb2 C18 C17 -111(3) . . . . ?
C15 C16 O8 C17 156(4) . . . . ?
C15 C16 O8 Rb2 47(4) . . . . ?
C18 C17 O8 C16 179(4) . . . . ?
Rb2 C17 O8 C16 -114(4) . . . . ?
C18 C17 O8 Rb2 -67(4) . . . . ?
O7 Rb2 O8 C16 -22(2) . . . . ?
O11 Rb2 O8 C16 -108(2) . . . . ?
O9 Rb2 O8 C16 165(2) . . . . ?
O12 Rb2 O8 C16 -51(2) . . . . ?
O10 Rb2 O8 C16 -164(2) . . . . ?
Cu1B Rb2 O8 C16 73(2) . . . . ?
C25 Rb2 O8 C16 -31(2) . . . . ?
C17 Rb2 O8 C16 132(3) . . . . ?
C18 Rb2 O8 C16 165(3) . . . . ?
C21 Rb2 O8 C16 -161(2) . . . . ?
C24 Rb2 O8 C16 -62(2) . . . . ?
O7 Rb2 O8 C17 -154(2) . . . . ?
O11 Rb2 O8 C17 119.1(19) . . . . ?
O9 Rb2 O8 C17 32.4(18) . . . . ?
O12 Rb2 O8 C17 176.8(18) . . . . ?
O10 Rb2 O8 C17 64.0(19) . . . . ?
Cu1B Rb2 O8 C17 -60(2) . . . . ?
C25 Rb2 O8 C17 -163.7(19) . . . . ?
C18 Rb2 O8 C17 33(2) . . . . ?
C21 Rb2 O8 C17 67(2) . . . . ?
C24 Rb2 O8 C17 165.5(19) . . . . ?
O9 C19 C20 O10 -55(4) . . . . ?
O9 C19 C20 Rb2 -22(3) . . . . ?
O7 Rb2 C20 O10 94(2) . . . . ?
O11 Rb2 C20 O10 -13(2) . . . . ?
O9 Rb2 C20 O10 149(3) . . . . ?
O12 Rb2 C20 O10 16(3) . . . . ?
O8 Rb2 C20 O10 127(2) . . . . ?
Cu1B Rb2 C20 O10 -107(2) . . . . ?
C25 Rb2 C20 O10 21(3) . . . . ?
C17 Rb2 C20 O10 145(2) . . . . ?
C18 Rb2 C20 O10 139(3) . . . . ?
C21 Rb2 C20 O10 -28.9(19) . . . . ?
C24 Rb2 C20 O10 2(3) . . . . ?
O7 Rb2 C20 C19 -40(3) . . . . ?
O11 Rb2 C20 C19 -148(2) . . . . ?
O9 Rb2 C20 C19 14.1(18) . . . . ?
O12 Rb2 C20 C19 -119(2) . . . . ?
O10 Rb2 C20 C19 -135(4) . . . . ?
O8 Rb2 C20 C19 -7(2) . . . . ?
Cu1B Rb2 C20 C19 119(2) . . . . ?
C25 Rb2 C20 C19 -114(2) . . . . ?
C17 Rb2 C20 C19 10(2) . . . . ?
C18 Rb2 C20 C19 4(2) . . . . ?
C21 Rb2 C20 C19 -164(3) . . . . ?
C24 Rb2 C20 C19 -132(2) . . . . ?
C17 C18 O9 C19 -176(4) . . . . ?
Rb2 C18 O9 C19 -140(4) . . . . ?
C17 C18 O9 Rb2 -36(6) . . . . ?
C20 C19 O9 C18 170(4) . . . . ?
C20 C19 O9 Rb2 32(4) . . . . ?
O7 Rb2 O9 C18 -5(4) . . . . ?
O11 Rb2 O9 C18 -134(4) . . . . ?
O12 Rb2 O9 C18 -69(4) . . . . ?
O10 Rb2 O9 C18 -141(4) . . . . ?
O8 Rb2 O9 C18 1(4) . . . . ?
Cu1B Rb2 O9 C18 120(4) . . . . ?
C25 Rb2 O9 C18 -32(4) . . . . ?
C17 Rb2 O9 C18 20(4) . . . . ?
C21 Rb2 O9 C18 -152(4) . . . . ?
C24 Rb2 O9 C18 -99(4) . . . . ?
O7 Rb2 O9 C19 131(2) . . . . ?
O11 Rb2 O9 C19 2(2) . . . . ?
O12 Rb2 O9 C19 67(3) . . . . ?
O10 Rb2 O9 C19 -6(2) . . . . ?
O8 Rb2 O9 C19 137(2) . . . . ?
Cu1B Rb2 O9 C19 -105(2) . . . . ?
C25 Rb2 O9 C19 104(2) . . . . ?
C17 Rb2 O9 C19 156(3) . . . . ?
C18 Rb2 O9 C19 136(5) . . . . ?
C21 Rb2 O9 C19 -16(2) . . . . ?
C24 Rb2 O9 C19 37(3) . . . . ?
O7 Rb2 C21 C22 45(3) . . . . ?
O11 Rb2 C21 C22 5(2) . . . . ?
O9 Rb2 C21 C22 159(3) . . . . ?
O12 Rb2 C21 C22 16(3) . . . . ?
O10 Rb2 C21 C22 137(4) . . . . ?
O8 Rb2 C21 C22 130(3) . . . . ?
Cu1B Rb2 C21 C22 -92(3) . . . . ?
C25 Rb2 C21 C22 9(3) . . . . ?
C17 Rb2 C21 C22 153(3) . . . . ?
C18 Rb2 C21 C22 151(3) . . . . ?
C24 Rb2 C21 C22 10(3) . . . . ?
O7 Rb2 C21 O10 -92(2) . . . . ?
O11 Rb2 C21 O10 -131(2) . . . . ?
O9 Rb2 C21 O10 22.4(18) . . . . ?
O12 Rb2 C21 O10 -121.0(18) . . . . ?
O8 Rb2 C21 O10 -6(2) . . . . ?
Cu1B Rb2 C21 O10 131.4(19) . . . . ?
C25 Rb2 C21 O10 -128.1(19) . . . . ?
C17 Rb2 C21 O10 17(2) . . . . ?
C18 Rb2 C21 O10 14(2) . . . . ?
C24 Rb2 C21 O10 -127(2) . . . . ?
O10 C21 C22 O11 29(6) . . . . ?
Rb2 C21 C22 O11 -9(4) . . . . ?
O10 C21 C22 Rb2 38(3) . . . . ?
O7 Rb2 C22 C21 -149(2) . . . . ?
O11 Rb2 C22 C21 -169(5) . . . . ?
O9 Rb2 C22 C21 -21(3) . . . . ?
O12 Rb2 C22 C21 -164(3) . . . . ?
O10 Rb2 C22 C21 -24(2) . . . . ?
O8 Rb2 C22 C21 -66(3) . . . . ?
Cu1B Rb2 C22 C21 89(3) . . . . ?
C25 Rb2 C22 C21 -172(3) . . . . ?
C17 Rb2 C22 C21 -34(3) . . . . ?
C18 Rb2 C22 C21 -32(3) . . . . ?
C24 Rb2 C22 C21 -168(3) . . . . ?
O7 Rb2 C22 O11 20(3) . . . . ?
O9 Rb2 C22 O11 149(3) . . . . ?
O12 Rb2 C22 O11 5(3) . . . . ?
O10 Rb2 C22 O11 145(3) . . . . ?
O8 Rb2 C22 O11 103(3) . . . . ?
Cu1B Rb2 C22 O11 -102(3) . . . . ?
C25 Rb2 C22 O11 -3(3) . . . . ?
C17 Rb2 C22 O11 135(2) . . . . ?
C18 Rb2 C22 O11 138(3) . . . . ?
C21 Rb2 C22 O11 169(5) . . . . ?
C24 Rb2 C22 O11 1(2) . . . . ?
C19 C20 O10 C21 174(3) . . . . ?
Rb2 C20 O10 C21 125(3) . . . . ?
C19 C20 O10 Rb2 49(4) . . . . ?
C22 C21 O10 C20 180(4) . . . . ?
Rb2 C21 O10 C20 -129(3) . . . . ?
C22 C21 O10 Rb2 -51(4) . . . . ?
O7 Rb2 O10 C20 -110(2) . . . . ?
O11 Rb2 O10 C20 165(2) . . . . ?
O9 Rb2 O10 C20 -23(2) . . . . ?
O12 Rb2 O10 C20 -167(2) . . . . ?
O8 Rb2 O10 C20 -55(2) . . . . ?
Cu1B Rb2 O10 C20 78(2) . . . . ?
C25 Rb2 O10 C20 -166(2) . . . . ?
C17 Rb2 O10 C20 -35(2) . . . . ?
C18 Rb2 O10 C20 -35(2) . . . . ?
C21 Rb2 O10 C20 130(3) . . . . ?
C24 Rb2 O10 C20 -178(2) . . . . ?
O7 Rb2 O10 C21 120(2) . . . . ?
O11 Rb2 O10 C21 34.8(18) . . . . ?
O9 Rb2 O10 C21 -154(2) . . . . ?
O12 Rb2 O10 C21 63.1(19) . . . . ?
O8 Rb2 O10 C21 174.7(19) . . . . ?
Cu1B Rb2 O10 C21 -52(2) . . . . ?
C25 Rb2 O10 C21 64(2) . . . . ?
C17 Rb2 O10 C21 -165(2) . . . . ?
C18 Rb2 O10 C21 -165(2) . . . . ?
C24 Rb2 O10 C21 52(2) . . . . ?
O7 Rb2 C23 C24 21(3) . . . . ?
O11 Rb2 C23 C24 -165(4) . . . . ?
O9 Rb2 C23 C24 144(3) . . . . ?
O12 Rb2 C23 C24 10(3) . . . . ?
O10 Rb2 C23 C24 164(3) . . . . ?
O8 Rb2 C23 C24 70(3) . . . . ?
Cu1B Rb2 C23 C24 -92(3) . . . . ?
C25 Rb2 C23 C24 0(3) . . . . ?
C17 Rb2 C23 C24 95(3) . . . . ?
C18 Rb2 C23 C24 123(3) . . . . ?
C21 Rb2 C23 C24 -177(3) . . . . ?
O7 Rb2 C23 O11 -174(2) . . . . ?
O9 Rb2 C23 O11 -51(2) . . . . ?
O12 Rb2 C23 O11 175(3) . . . . ?
O10 Rb2 C23 O11 -31(2) . . . . ?
O8 Rb2 C23 O11 -125(2) . . . . ?
Cu1B Rb2 C23 O11 74(2) . . . . ?
C25 Rb2 C23 O11 166(3) . . . . ?
C17 Rb2 C23 O11 -100(2) . . . . ?
C18 Rb2 C23 O11 -72(3) . . . . ?
C21 Rb2 C23 O11 -11(2) . . . . ?
C24 Rb2 C23 O11 165(4) . . . . ?
O11 C23 C24 O12 -29(8) . . . . ?
Rb2 C23 C24 O12 -18(5) . . . . ?
O11 C23 C24 Rb2 -11(3) . . . . ?
O7 Rb2 C24 O12 2(3) . . . . ?
O11 Rb2 C24 O12 167(4) . . . . ?
O9 Rb2 C24 O12 110(3) . . . . ?
O10 Rb2 C24 O12 145(3) . . . . ?
O8 Rb2 C24 O12 36(3) . . . . ?
Cu1B Rb2 C24 O12 -107(3) . . . . ?
C25 Rb2 C24 O12 -20(2) . . . . ?
C17 Rb2 C24 O12 45(4) . . . . ?
C18 Rb2 C24 O12 83(4) . . . . ?
C21 Rb2 C24 O12 163(3) . . . . ?
O7 Rb2 C24 C23 -158(3) . . . . ?
O11 Rb2 C24 C23 7(2) . . . . ?
O9 Rb2 C24 C23 -50(3) . . . . ?
O12 Rb2 C24 C23 -160(5) . . . . ?
O10 Rb2 C24 C23 -16(3) . . . . ?
O8 Rb2 C24 C23 -124(3) . . . . ?
Cu1B Rb2 C24 C23 93(3) . . . . ?
C25 Rb2 C24 C23 -180(4) . . . . ?
C17 Rb2 C24 C23 -115(3) . . . . ?
C18 Rb2 C24 C23 -77(3) . . . . ?
C21 Rb2 C24 C23 3(3) . . . . ?
C21 C22 O11 C23 -158(4) . . . . ?
Rb2 C22 O11 C23 -170(4) . . . . ?
C21 C22 O11 Rb2 12(5) . . . . ?
C24 C23 O11 C22 -174(4) . . . . ?
Rb2 C23 O11 C22 170(4) . . . . ?
C24 C23 O11 Rb2 16(5) . . . . ?
O7 Rb2 O11 C22 -164(3) . . . . ?
O9 Rb2 O11 C22 -34(3) . . . . ?
O12 Rb2 O11 C22 -174(3) . . . . ?
O10 Rb2 O11 C22 -26(3) . . . . ?
O8 Rb2 O11 C22 -99(3) . . . . ?
Cu1B Rb2 O11 C22 80(3) . . . . ?
C25 Rb2 O11 C22 177(3) . . . . ?
C17 Rb2 O11 C22 -63(3) . . . . ?
C18 Rb2 O11 C22 -49(3) . . . . ?
C21 Rb2 O11 C22 -6(3) . . . . ?
C24 Rb2 O11 C22 -179(3) . . . . ?
O7 Rb2 O11 C23 7(2) . . . . ?
O9 Rb2 O11 C23 137(2) . . . . ?
O12 Rb2 O11 C23 -3(2) . . . . ?
O10 Rb2 O11 C23 144(2) . . . . ?
O8 Rb2 O11 C23 72(2) . . . . ?
Cu1B Rb2 O11 C23 -109(2) . . . . ?
C25 Rb2 O11 C23 -13(2) . . . . ?
C17 Rb2 O11 C23 108(2) . . . . ?
C18 Rb2 O11 C23 121(2) . . . . ?
C21 Rb2 O11 C23 165(3) . . . . ?
C24 Rb2 O11 C23 -8(2) . . . . ?
O7 Rb2 C25 C26 -3(3) . . . . ?
O11 Rb2 C25 C26 148(3) . . . . ?
O9 Rb2 C25 C26 36(4) . . . . ?
O12 Rb2 C25 C26 126(4) . . . . ?
O10 Rb2 C25 C26 123(3) . . . . ?
O8 Rb2 C25 C26 9(3) . . . . ?
Cu1B Rb2 C25 C26 -116(3) . . . . ?
C17 Rb2 C25 C26 2(3) . . . . ?
C18 Rb2 C25 C26 24(4) . . . . ?
C21 Rb2 C25 C26 146(3) . . . . ?
C24 Rb2 C25 C26 144(4) . . . . ?
O7 Rb2 C25 O12 -130(3) . . . . ?
O11 Rb2 C25 O12 22(2) . . . . ?
O9 Rb2 C25 O12 -90(2) . . . . ?
O10 Rb2 C25 O12 -3(2) . . . . ?
O8 Rb2 C25 O12 -117(2) . . . . ?
Cu1B Rb2 C25 O12 117(2) . . . . ?
C17 Rb2 C25 O12 -124(2) . . . . ?
C18 Rb2 C25 O12 -103(2) . . . . ?
C21 Rb2 C25 O12 20(2) . . . . ?
C24 Rb2 C25 O12 17(2) . . . . ?
O12 C25 C26 O7 50(6) . . . . ?
Rb2 C25 C26 O7 5(4) . . . . ?
O12 C25 C26 Rb2 44(2) . . . . ?
C15 O7 C26 C25 -168(4) . . . . ?
Rb2 O7 C26 C25 -7(6) . . . . ?
C15 O7 C26 Rb2 -160(5) . . . . ?
O7 Rb2 C26 C25 173(6) . . . . ?
O11 Rb2 C26 C25 -31(3) . . . . ?
O9 Rb2 C26 C25 -156(2) . . . . ?
O12 Rb2 C26 C25 -28(2) . . . . ?
O10 Rb2 C26 C25 -75(3) . . . . ?
O8 Rb2 C26 C25 -171(3) . . . . ?
Cu1B Rb2 C26 C25 68(3) . . . . ?
C17 Rb2 C26 C25 -178(3) . . . . ?
C18 Rb2 C26 C25 -161(3) . . . . ?
C21 Rb2 C26 C25 -43(4) . . . . ?
C24 Rb2 C26 C25 -26(3) . . . . ?
O11 Rb2 C26 O7 156(3) . . . . ?
O9 Rb2 C26 O7 30(4) . . . . ?
O12 Rb2 C26 O7 158(5) . . . . ?
O10 Rb2 C26 O7 112(3) . . . . ?
O8 Rb2 C26 O7 16(3) . . . . ?
Cu1B Rb2 C26 O7 -105(3) . . . . ?
C25 Rb2 C26 O7 -173(6) . . . . ?
C17 Rb2 C26 O7 9(4) . . . . ?
C18 Rb2 C26 O7 25(4) . . . . ?
C21 Rb2 C26 O7 144(3) . . . . ?
C24 Rb2 C26 O7 161(4) . . . . ?
C23 C24 O12 C25 162(4) . . . . ?
Rb2 C24 O12 C25 137(5) . . . . ?
C23 C24 O12 Rb2 25(7) . . . . ?
C26 C25 O12 C24 159(5) . . . . ?
Rb2 C25 O12 C24 -139(5) . . . . ?
C26 C25 O12 Rb2 -62(4) . . . . ?
O7 Rb2 O12 C24 -178(3) . . . . ?
O11 Rb2 O12 C24 -9(3) . . . . ?
O9 Rb2 O12 C24 -94(3) . . . . ?
O10 Rb2 O12 C24 -37(3) . . . . ?
O8 Rb2 O12 C24 -148(3) . . . . ?
Cu1B Rb2 O12 C24 78(3) . . . . ?
C25 Rb2 O12 C24 145(4) . . . . ?
C17 Rb2 O12 C24 -147(3) . . . . ?
C18 Rb2 O12 C24 -117(4) . . . . ?
C21 Rb2 O12 C24 -17(3) . . . . ?
O7 Rb2 O12 C25 36.8(19) . . . . ?
O11 Rb2 O12 C25 -155(2) . . . . ?
O9 Rb2 O12 C25 121(2) . . . . ?
O10 Rb2 O12 C25 177(2) . . . . ?
O8 Rb2 O12 C25 66(2) . . . . ?
Cu1B Rb2 O12 C25 -67(2) . . . . ?
C17 Rb2 O12 C25 68(2) . . . . ?
C18 Rb2 O12 C25 98(3) . . . . ?
C21 Rb2 O12 C25 -162(2) . . . . ?
C24 Rb2 O12 C25 -145(4) . . . . ?
